data_7134018
loop_
_publ_author_name
'Diekamp, Justus'
'Schmidt, Annika'
'Holstein, Julian J.'
'Strohman, Carsten'
'Seidensticker, Thomas'

_publ_section_title
;
 Synthesis and Catalytic Testing of the First Hydrophilic Derivative of
 Shvo&#x2019;s Catalyst
;
_journal_name_full 'Chemical Communications'
_journal_paper_doi 10.1039/D4CC04390A
_journal_year 2024
_chemical_formula_moiety 'C136 H124 Na8 O48 Ru4 S8, 2(C H4 O), 0.5[CH4O]'
_chemical_formula_sum 'C139.25 H137 Na8 O51.25 Ru4 S8'
_chemical_formula_weight 3475.16
_space_group_crystal_system triclinic
_space_group_IT_number 2
_space_group_name_Hall '-P 1'
_space_group_name_H-M_alt 'P -1'
_atom_sites_solution_hydrogens mixed
_atom_sites_solution_primary dual
_audit_creation_date 2024-11-22
_audit_creation_method
;
Olex2 1.5
(compiled 2024.02.16 svn.r378c4104 for OlexSys, GUI svn.r6928)
;
_audit_update_record
;
2024-11-22 deposited with the CCDC.	2024-11-27 downloaded from the CCDC.
;
_cell_angle_alpha 80.3110(10)
_cell_angle_beta 84.209(2)
_cell_angle_gamma 87.5740(10)
_cell_formula_units_Z 2
_cell_length_a 14.6295(5)
_cell_length_b 19.7444(6)
_cell_length_c 26.6859(10)
_cell_measurement_reflns_used 9544
_cell_measurement_temperature 100
_cell_measurement_theta_max 25.12
_cell_measurement_theta_min 2.33
_cell_volume 7557.0(4)
_computing_molecular_graphics 'Olex2 1.5 (Dolomanov et al., 2009)'
_computing_publication_material 'Olex2 1.5 (Dolomanov et al., 2009)'
_computing_structure_refinement 'XL  (Sheldrick, 2008)'
_computing_structure_solution 'SHELXT 2018/2 (Sheldrick, 2018)'
_diffrn_ambient_temperature 100
_diffrn_detector 'Bruker D8 VENTURE area detector'
_diffrn_detector_area_resol_mean 10.4167
_diffrn_detector_type 'CPAD PHOTON II area detector'
_diffrn_measured_fraction_theta_full 0.999
_diffrn_measured_fraction_theta_max 0.994
_diffrn_measurement_device 'four-circle diffractometer'
_diffrn_measurement_device_type 'Bruker D8 VENTURE area detector'
_diffrn_measurement_method '\w and \f scans'
_diffrn_radiation_monochromator 'HELIOS mirror optics'
_diffrn_radiation_probe x-ray
_diffrn_radiation_type MoK\a
_diffrn_radiation_wavelength 0.71073
_diffrn_reflns_av_R_equivalents 0.0599
_diffrn_reflns_av_unetI/netI 0.0376
_diffrn_reflns_Laue_measured_fraction_full 0.999
_diffrn_reflns_Laue_measured_fraction_max 0.994
_diffrn_reflns_limit_h_max 20
_diffrn_reflns_limit_h_min -20
_diffrn_reflns_limit_k_max 27
_diffrn_reflns_limit_k_min -27
_diffrn_reflns_limit_l_max 36
_diffrn_reflns_limit_l_min -37
_diffrn_reflns_number 345772
_diffrn_reflns_point_group_measured_fraction_full 0.999
_diffrn_reflns_point_group_measured_fraction_max 0.994
_diffrn_reflns_theta_full 25.242
_diffrn_reflns_theta_max 29.726
_diffrn_reflns_theta_min 1.917
_diffrn_source 'microfocus sealed X-ray tube'
_diffrn_source_current 1.0
_diffrn_source_power 0.05
_diffrn_source_type 'Incoatec I\ms'
_diffrn_source_voltage 50.0
_exptl_absorpt_coefficient_mu 0.611
_exptl_absorpt_correction_T_max 0.5640
_exptl_absorpt_correction_T_min 0.5114
_exptl_absorpt_correction_type multi-scan
_exptl_absorpt_process_details
;
SADABS-2016/2 (Bruker,2016/2) was used for absorption correction.
wR2(int) was 0.1002 before and 0.0553 after correction.
The Ratio of minimum to maximum transmission is 0.9067.
The \l/2 correction factor is Not present.
;
_exptl_crystal_colour yellow
_exptl_crystal_colour_primary yellow
_exptl_crystal_density_diffrn 1.527
_exptl_crystal_description block
_exptl_crystal_F_000 3549
_exptl_crystal_size_max 0.293
_exptl_crystal_size_mid 0.228
_exptl_crystal_size_min 0.154
_refine_diff_density_max 1.677
_refine_diff_density_min -0.792
_refine_diff_density_rms 0.112
_refine_ls_extinction_method none
_refine_ls_goodness_of_fit_ref 1.064
_refine_ls_hydrogen_treatment mixed
_refine_ls_matrix_type full
_refine_ls_number_parameters 2396
_refine_ls_number_reflns 42728
_refine_ls_number_restraints 2404
_refine_ls_restrained_S_all 1.068
_refine_ls_R_factor_all 0.0824
_refine_ls_R_factor_gt 0.0630
_refine_ls_shift/su_max 0.007
_refine_ls_shift/su_mean 0.000
_refine_ls_structure_factor_coef Fsqd
_refine_ls_weighting_details 'w=1/[\s^2^(Fo^2^)+(0.0634P)^2^+21.9869P] where P=(Fo^2^+2Fc^2^)/3'
_refine_ls_weighting_scheme calc
_refine_ls_wR_factor_gt 0.1502
_refine_ls_wR_factor_ref 0.1612
_reflns_Friedel_coverage 0.000
_reflns_number_gt 33828
_reflns_number_total 42728
_reflns_threshold_expression 'I > 2\s(I)'
_cod_data_source_file d4cc04390a2.cif
_cod_data_source_block mo_b3207_0m
_cod_database_code 7134018
_shelx_shelxl_version_number 2019/1
_shelx_space_group_comment
;
The symmetry employed for this shelxl refinement is uniquely defined
by the following loop, which should always be used as a source of
symmetry information in preference to the above space-group names.
They are only intended as comments.
;
_shelx_estimated_absorpt_t_max 0.912
_shelx_estimated_absorpt_t_min 0.841
_olex2_refinement_description
;
1. Fixed Uiso
 At 1.2 times of:
  All C(H) groups
 At 1.5 times of:
  All C(H,H,H) groups, All C(H,H,H,H,H,H) groups, All O(H) groups, All O(H,H)
  groups
2. Restrained distances
 S2-O16 \\sim S2-O16A \\sim S2-O17 \\sim S2-O17A \\sim S2-O18 \\sim S2-O18A
 with sigma of 0.02
 S7-O31 \\sim S7-O31A \\sim S7-O32 \\sim S7-O32A \\sim S7-O33 \\sim S7-O33A
 with sigma of 0.02
3. Uiso/Uaniso restraints and constraints
C1N \\sim O41B: within 2A with sigma of 0.04 and sigma for terminal atoms of
0.08 within 2A
C1O \\sim O41: within 2A with sigma of 0.04 and sigma for terminal atoms of
0.08 within 2A
4. Rigid body (RIGU) restrains
 All non-hydrogen atoms
 with sigma for 1-2 distances of 0.004 and sigma for 1-3 distances of 0.004
5. Others
 1*[Sof(O41B)+Sof(H41B)+Sof(C1N)+Sof(H1NA)+Sof(H1NB)+Sof(H1NC)]+1*[Sof(O41A)+
 Sof(H41A)+Sof(C129)+Sof(H12P)+Sof(H12Q)+Sof(H12R)]+1*[Sof(O41)+Sof(H41)+
 Sof(C1O)+Sof(H1OA)+Sof(H1OB)+Sof(H1OC)]=1 with esd of 0
 Sof(Na3)=Sof(Na7)=Sof(O12A)=Sof(O31)=Sof(O32A)=Sof(O33A)=Sof(O35A)=Sof(O36A)=
 Sof(C1A)=Sof(H1A)=Sof(C1B)=Sof(H1B)=Sof(C1C)=Sof(H1C)=Sof(C1D)=Sof(H1D)=
 Sof(C1E)=Sof(H1E)=Sof(C94)=Sof(H94)=Sof(C95)=Sof(H95)=Sof(C97)=Sof(H97)=
 Sof(C98)=Sof(H98)=Sof(C105)=Sof(C106)=Sof(H106)=Sof(C107)=Sof(H107)=Sof(C108)=
 Sof(H108)=Sof(C109)=Sof(H109)=Sof(C110)=Sof(H110)=Sof(H40B)=Sof(C128)=
 Sof(H12M)=Sof(H12N)=Sof(H12O)=Sof(H54B)=Sof(C142)=Sof(H14A)=Sof(H14B)=
 Sof(H14C)=1-FVAR(1)
 Sof(Na3A)=Sof(Na7A)=Sof(O12)=Sof(O31A)=Sof(O32)=Sof(O33)=Sof(O35)=Sof(O36)=
 Sof(C1F)=Sof(C1G)=Sof(H1G)=Sof(C1H)=Sof(H1H)=Sof(C1I)=Sof(H1I)=Sof(C1J)=
 Sof(H1J)=Sof(C1K)=Sof(H1K)=Sof(C94A)=Sof(H94A)=Sof(C95A)=Sof(H95A)=Sof(C97A)=
 Sof(H97A)=Sof(C98A)=Sof(H98A)=Sof(C100)=Sof(H100)=Sof(C101)=Sof(H101)=
 Sof(C102)=Sof(H102)=Sof(C103)=Sof(H103)=Sof(C104)=Sof(H104)=Sof(H40A)=Sof(C1P)=
 Sof(H1PA)=Sof(H1PB)=Sof(H1PC)=Sof(H54A)=Sof(C146)=Sof(H14D)=Sof(H14E)=
 Sof(H14F)=FVAR(1)
 Sof(S1)=Sof(S4)=Sof(O13A)=Sof(O14A)=Sof(O15A)=Sof(O16)=Sof(O17)=Sof(O18)=
 Sof(O22)=Sof(O23)=Sof(O24)=Sof(O38)=Sof(H38)=Sof(O45)=Sof(H45)=Sof(O47)=
 Sof(H47)=Sof(C1L)=Sof(H1LA)=Sof(H1LB)=Sof(H1LC)=Sof(C1M)=Sof(H1MA)=Sof(H1MB)=
 Sof(H1MC)=Sof(H12D)=Sof(H12E)=Sof(H12F)=1-FVAR(2)
 Sof(S1A)=Sof(S4A)=Sof(O13)=Sof(O14)=Sof(O15)=Sof(O16A)=Sof(O17A)=Sof(O18A)=
 Sof(O22A)=Sof(O23A)=Sof(O24A)=Sof(O38A)=Sof(H38A)=Sof(O45A)=Sof(H45A)=
 Sof(O47A)=Sof(H47A)=Sof(H12G)=Sof(H12H)=Sof(H12I)=Sof(C133)=Sof(H13D)=
 Sof(H13E)=Sof(H13F)=Sof(C135)=Sof(H13J)=Sof(H13K)=Sof(H13L)=FVAR(2)
 Sof(O41B)=Sof(H41B)=Sof(C1N)=Sof(H1NA)=Sof(H1NB)=Sof(H1NC)=FVAR(3)
 Sof(O41A)=Sof(H41A)=Sof(C129)=Sof(H12P)=Sof(H12Q)=Sof(H12R)=FVAR(4)
 Sof(O41)=Sof(H41)=Sof(C1O)=Sof(H1OA)=Sof(H1OB)=Sof(H1OC)=FVAR(5)
 Fixed Sof: Na9(0.25) Na9A(0.25) O48(0.6) H48(0.6) O49(0.4) H49(0.4) O50(0.25)
 H50(0.25) C136(0.6) H13M(0.6) H13N(0.6) H13O(0.6) C137(0.4) H13P(0.4)
 H13Q(0.4) H13R(0.4) C138(0.25) H13S(0.25) H13T(0.25) H13U(0.25) O42(0.5)
 H42A(0.5) O52(0.5) H52A(0.5) C130(0.5) H13V(0.5) H13W(0.5) H13X(0.5) C140(0.5)
 H14G(0.5) H14H(0.5) H14I(0.5)
6.a Me refined with riding coordinates:
 C132(H13A,H13B,H13C), C137(H13P,H13Q,H13R), C130(H13V,H13W,H13X)
6.b Aromatic/amide H refined with riding coordinates:
 C1A(H1A), C1B(H1B), C1C(H1C), C1D(H1D), C1E(H1E), C1G(H1G), C1H(H1H),
 C1I(H1I), C1J(H1J), C1K(H1K), C7(H7), C8(H8), C10(H10), C11(H11), C13(H13),
 C14(H14), C15(H15), C16(H16), C17(H17), C19(H19), C20(H20), C21(H21), C22(H22),
  C23(H23), C25(H25), C26(H26), C28(H28), C29(H29), C36(H36), C37(H37A),
 C39(H39A), C40(H40), C42(H42), C43(H43), C44(H44A), C45(H45B), C46(H46A),
 C48(H48A), C49(H49A), C50(H50A), C51(H51), C52(H52), C54(H54), C55(H55),
 C57(H57), C58(H58), C65(H65), C66(H66), C68(H68), C69(H69), C71(H71), C72(H72),
  C73(H73), C74(H74), C75(H75), C77(H77), C78(H78), C79(H79), C80(H80),
 C81(H81), C83(H83), C84(H84), C86(H86), C87(H87), C94(H94), C94A(H94A),
 C95(H95), C95A(H95A), C97(H97), C97A(H97A), C98(H98), C98A(H98A), C100(H100),
 C101(H101), C102(H102), C103(H103), C104(H104), C106(H106), C107(H107),
 C108(H108), C109(H109), C110(H110), C112(H112), C113(H113), C115(H115),
 C116(H116)
6.c Tetrahedral OH refined with riding coordinates:
 O2(H2), O4(H4), O37(H37), O38(H38), O38A(H38A), O44(H44), O45(H45),
 O45A(H45A), O46(H46), O47(H47), O47A(H47A), O48(H48), O49(H49), O50(H50),
 O40(H40B), O40(H40A), O41(H41), O41A(H41A), O41B(H41B), O42(H42A), O43(H43A),
 O52(H52A), O51(H51A), O54(H54B), O54(H54A)
6.d Idealised Me refined as rotating group:
 C1L(H1LA,H1LB,H1LC), C1M(H1MA,H1MB,H1MC), C125(H12A,H12B,H12C), C126(H12D,
 H12E,H12F), C126(H12G,H12H,H12I), C127(H12J,H12K,H12L), C133(H13D,H13E,H13F),
 C134(H13G,H13H,H13I), C135(H13J,H13K,H13L), C136(H13M,H13N,H13O), C138(H13S,
 H13T,H13U), C1N(H1NA,H1NB,H1NC), C1O(H1OA,H1OB,H1OC), C1P(H1PA,H1PB,H1PC),
 C128(H12M,H12N,H12O), C129(H12P,H12Q,H12R), C131(H13Y,HB,HC), C140(H14G,H14H,
 H14I), C139(H13Z,HD,HE), C141(H14J,H14K,H14L), C142(H14A,H14B,H14C), C146(H14D,
 H14E,H14F)
6.e Idealised tetrahedral OH refined as rotating group:
 O39(H39), O53(H53)
;
_olex2_submission_special_instructions 'No special instructions were received'

loop_
_space_group_symop_operation_xyz
'x, y, z'
'-x, -y, -z'

loop_
_atom_site_label
_atom_site_type_symbol
_atom_site_fract_x
_atom_site_fract_y
_atom_site_fract_z
_atom_site_U_iso_or_equiv
_atom_site_adp_type
_atom_site_occupancy
_atom_site_site_symmetry_order
_atom_site_calc_flag
_atom_site_refinement_flags_posn
_atom_site_refinement_flags_adp
_atom_site_refinement_flags_occupancy
_atom_site_disorder_assembly
_atom_site_disorder_group
Ru1 Ru 0.30390(2) 0.87442(2) 0.60612(2) 0.02424(6) Uani 1 1 d . . . . .
H H 0.361(5) 0.843(3) 0.659(3) 0.08(2) Uiso 1 1 d . . . . .
Ru2 Ru 0.34013(2) 0.81836(2) 0.72129(2) 0.02760(7) Uani 1 1 d . . . . .
Ru3 Ru 0.82682(2) 0.66987(2) 0.77122(2) 0.02235(6) Uani 1 1 d . . . . .
HA H 0.840(3) 0.621(2) 0.8308(18) 0.041(13) Uiso 1 1 d . . . . .
Ru4 Ru 0.77656(2) 0.60734(2) 0.88841(2) 0.02838(7) Uani 1 1 d . . . . .
S1 S 0.69650(17) 0.68480(14) 0.45797(11) 0.0324(5) Uani 0.691(4) 1 d . . P A 1
S1A S 0.6651(4) 0.6789(3) 0.4521(2) 0.0289(10) Uani 0.309(4) 1 d . . P A 2
S2 S 0.32702(8) 1.19404(6) 0.72397(5) 0.0428(2) Uani 1 1 d D . . . .
S3 S 0.64626(9) 1.10759(6) 0.77131(5) 0.0432(2) Uani 1 1 d . . . . .
S4 S 0.5212(2) 0.5046(2) 0.60045(19) 0.0356(7) Uani 0.691(4) 1 d . . P A 1
S4A S 0.5211(9) 0.4916(6) 0.6092(5) 0.061(3) Uani 0.309(4) 1 d . . P A 2
S5 S 0.85948(8) 0.98699(5) 0.89924(4) 0.0399(2) Uani 1 1 d . . . . .
S6 S 1.19087(9) 0.38947(5) 0.73057(5) 0.0466(3) Uani 1 1 d . . . . .
S7 S 1.08282(12) 0.84314(6) 1.00180(7) 0.0687(5) Uani 1 1 d D . . . .
S8 S 0.89048(9) 0.25655(6) 0.80919(6) 0.0504(3) Uani 1 1 d . . . . .
Na1 Na 0.60530(13) 0.64447(11) 0.34472(8) 0.0529(5) Uani 1 1 d . . . . .
Na2 Na 0.83041(15) 0.69917(11) 0.35128(9) 0.0578(5) Uani 1 1 d . . . . .
Na3 Na 0.6274(4) 0.5073(3) 0.4814(2) 0.0681(15) Uani 0.508(4) 1 d . . P A 2
Na3A Na 0.6663(3) 0.5268(2) 0.4798(2) 0.0422(11) Uani 0.492(4) 1 d . . P A 1
Na5 Na 0.76809(17) 0.12130(9) 0.85294(8) 0.0552(5) Uani 1 1 d . . . . .
Na6 Na 1.02467(15) 0.11528(9) 0.87704(10) 0.0584(5) Uani 1 1 d . . . . .
Na7 Na 1.0918(9) 0.2207(6) 0.7620(5) 0.077(3) Uani 0.508(4) 1 d . . P A 2
Na7A Na 1.1076(6) 0.2282(5) 0.7743(4) 0.0529(19) Uani 0.492(4) 1 d . . P A 1
Na8 Na 1.000000 0.000000 1.000000 0.0540(7) Uani 1 2 d S . P . .
Na9 Na 0.6445(6) 1.0277(5) 0.9659(3) 0.0565(19) Uani 0.25 1 d . . P B 2
Na9A Na 0.6284(6) 1.0491(4) 0.9192(3) 0.0543(18) Uani 0.25 1 d . . P B 1
O1 O 0.51992(17) 0.92434(12) 0.60565(9) 0.0259(5) Uani 1 1 d . . . . .
O2 O 0.55576(17) 0.81794(12) 0.66413(9) 0.0267(5) Uani 1 1 d . . . . .
H2 H 0.531602 0.850469 0.644966 0.040 Uiso 1 1 calc R U . . .
O3 O 1.02327(17) 0.68054(11) 0.82815(9) 0.0242(5) Uani 1 1 d . . . . .
O4 O 1.00055(19) 0.56459(13) 0.87808(11) 0.0333(6) Uani 1 1 d . . . . .
H4 H 1.006289 0.604131 0.860802 0.050 Uiso 1 1 calc R U . . .
O5 O 0.2477(3) 0.72919(16) 0.60159(13) 0.0489(8) Uani 1 1 d . . . . .
O6 O 0.1237(2) 0.91835(19) 0.66008(13) 0.0498(8) Uani 1 1 d . . . . .
O7 O 0.1619(2) 0.74536(17) 0.72113(12) 0.0450(7) Uani 1 1 d . . . . .
O8 O 0.2342(3) 0.9430(2) 0.75105(19) 0.0829(15) Uani 1 1 d . . . . .
O9 O 0.7464(3) 0.55001(17) 0.73441(18) 0.0623(11) Uani 1 1 d . . . . .
O10 O 0.63741(19) 0.73842(15) 0.77942(11) 0.0345(6) Uani 1 1 d . . . . .
O11 O 0.6907(3) 0.74858(18) 0.89402(14) 0.0634(11) Uani 1 1 d . . . . .
O12 O 0.6037(8) 0.5613(7) 0.8590(4) 0.055(3) Uani 0.492(4) 1 d . . P A 1
O12A O 0.6180(6) 0.5556(6) 0.8361(4) 0.049(2) Uani 0.508(4) 1 d . . P A 2
O13 O 0.6089(9) 0.6192(6) 0.4652(5) 0.058(3) Uani 0.309(4) 1 d . . P A 2
O13A O 0.6438(4) 0.6482(3) 0.4279(3) 0.0638(16) Uani 0.691(4) 1 d . . P A 1
O14 O 0.7540(9) 0.6708(7) 0.4780(5) 0.050(3) Uani 0.309(4) 1 d . . P A 2
O14A O 0.7694(4) 0.7255(3) 0.4322(3) 0.078(2) Uani 0.691(4) 1 d . . P A 1
O15 O 0.6829(7) 0.7008(5) 0.3993(3) 0.035(2) Uani 0.309(4) 1 d . . P A 2
O15A O 0.7242(4) 0.6350(3) 0.4989(3) 0.0582(14) Uani 0.691(4) 1 d . . P A 1
O16 O 0.2357(3) 1.2226(2) 0.71699(18) 0.0449(11) Uani 0.691(4) 1 d D . P A 1
O16A O 0.2510(6) 1.1843(5) 0.7566(4) 0.044(2) Uani 0.309(4) 1 d D . P A 2
O17 O 0.3278(4) 1.1563(2) 0.77878(16) 0.0460(12) Uani 0.691(4) 1 d D . P A 1
O17A O 0.4158(6) 1.2036(5) 0.7411(5) 0.042(2) Uani 0.309(4) 1 d D . P A 2
O18 O 0.3999(4) 1.2384(3) 0.7090(2) 0.0492(12) Uani 0.691(4) 1 d D . P A 1
O18A O 0.3151(7) 1.2598(4) 0.6831(4) 0.043(2) Uani 0.309(4) 1 d D . P A 2
O19 O 0.6129(3) 1.15996(17) 0.73315(17) 0.0691(12) Uani 1 1 d . . . . .
O20 O 0.7432(3) 1.09597(16) 0.76584(14) 0.0512(8) Uani 1 1 d . . . . .
O21 O 0.6157(3) 1.1182(2) 0.82326(15) 0.0672(11) Uani 1 1 d . . . . .
O22 O 0.5970(8) 0.4615(8) 0.6215(7) 0.042(3) Uani 0.691(4) 1 d . . P A 1
O22A O 0.607(2) 0.463(2) 0.6228(16) 0.056(6) Uani 0.309(4) 1 d . . P A 2
O23 O 0.5491(4) 0.5407(3) 0.54855(19) 0.0448(12) Uani 0.691(4) 1 d . . P A 1
O23A O 0.5089(8) 0.5175(5) 0.5563(4) 0.035(2) Uani 0.309(4) 1 d . . P A 2
O24 O 0.4394(3) 0.4675(3) 0.6032(2) 0.0434(11) Uani 0.691(4) 1 d . . P A 1
O24A O 0.4362(9) 0.4495(5) 0.6314(5) 0.044(3) Uani 0.309(4) 1 d . . P A 2
O25 O 0.7605(3) 1.00087(18) 0.90471(14) 0.0539(9) Uani 1 1 d . . . . .
O26 O 0.9039(3) 1.04631(16) 0.86779(15) 0.0558(9) Uani 1 1 d . . . . .
O27 O 0.8971(3) 0.96423(17) 0.94651(15) 0.0626(11) Uani 1 1 d . . . . .
O28 O 1.2476(3) 0.37694(18) 0.77194(14) 0.0628(11) Uani 1 1 d . . . . .
O29 O 1.1207(3) 0.33852(18) 0.7334(2) 0.0808(14) Uani 1 1 d . . . . .
O30 O 1.2449(2) 0.39860(17) 0.68118(12) 0.0468(8) Uani 1 1 d . . . . .
O31 O 1.1706(10) 0.8125(11) 1.0177(6) 0.043(2) Uani 0.508(4) 1 d D . P A 2
O31A O 1.1573(13) 0.8120(14) 1.0309(7) 0.075(7) Uani 0.492(4) 1 d D . P A 1
O32 O 1.0214(12) 0.8806(9) 1.0326(7) 0.076(4) Uani 0.492(4) 1 d D . P A 1
O32A O 1.0151(14) 0.8662(10) 1.0410(7) 0.080(5) Uani 0.508(4) 1 d D . P A 2
O33 O 1.1158(7) 0.8854(5) 0.9472(3) 0.056(3) Uiso 0.492(4) 1 d D . P A 1
O33A O 1.0923(6) 0.8962(3) 0.9638(4) 0.0516(19) Uani 0.508(4) 1 d D . P A 2
O34 O 0.7998(3) 0.2369(2) 0.8081(2) 0.0754(13) Uani 1 1 d . . . . .
O35 O 0.9175(8) 0.2851(5) 0.7503(4) 0.069(3) Uani 0.492(4) 1 d . . P A 1
O35A O 0.9510(7) 0.2644(4) 0.7678(4) 0.059(2) Uani 0.508(4) 1 d . . P A 2
O36 O 0.9668(5) 0.2172(4) 0.8280(4) 0.0566(19) Uani 0.492(4) 1 d . . P A 1
O36A O 0.9143(6) 0.1971(3) 0.8512(3) 0.0597(18) Uani 0.508(4) 1 d . . P A 2
O37 O 0.9516(4) 0.7841(4) 0.3309(2) 0.112(2) Uani 1 1 d . . . . .
H37 H 0.952000 0.740961 0.337630 0.168 Uiso 1 1 calc R U . . .
O38 O 0.9469(5) 0.6238(4) 0.3884(3) 0.083(2) Uani 0.691(4) 1 d . . P A 1
H38 H 0.946193 0.592914 0.370252 0.124 Uiso 0.691(4) 1 calc R U P A 1
O38A O 0.8992(11) 0.6473(11) 0.4163(7) 0.104(5) Uani 0.309(4) 1 d . . P A 2
H38A H 0.873991 0.635067 0.392419 0.156 Uiso 0.309(4) 1 calc R U P A 2
O39 O 0.5990(4) 0.4013(3) 0.5085(2) 0.0942(16) Uani 1 1 d . . . . .
H39 H 0.640358 0.422932 0.518203 0.141 Uiso 1 1 calc R U . A 1
O44 O 0.6960(3) 0.1562(2) 0.92717(15) 0.0581(9) Uani 1 1 d . . . . .
H44 H 0.675018 0.131300 0.954213 0.087 Uiso 1 1 calc R U . . .
O45 O 1.1126(5) 0.0251(3) 0.9211(3) 0.0606(15) Uani 0.691(4) 1 d . . P A 1
H45 H 1.103529 -0.017269 0.924789 0.091 Uiso 0.691(4) 1 calc R U P A 1
O45A O 1.1393(18) 0.0177(12) 0.8887(12) 0.132(8) Uani 0.309(4) 1 d . . P A 2
H45A H 1.118083 -0.020747 0.887328 0.198 Uiso 0.309(4) 1 calc R U P A 2
O46 O 1.0580(3) 0.1094(2) 0.7864(2) 0.0809(13) Uani 1 1 d . . . . .
H46 H 1.025802 0.119665 0.761749 0.121 Uiso 1 1 calc R U . A 1
O47 O 1.1677(4) 0.1780(3) 0.8421(2) 0.0609(14) Uani 0.691(4) 1 d . . P A 1
H47 H 1.169169 0.138985 0.860378 0.091 Uiso 0.691(4) 1 calc R U P A 1
O47A O 1.1308(8) 0.2066(7) 0.8670(5) 0.055(3) Uani 0.309(4) 1 d . . P A 2
H47A H 1.126932 0.170164 0.888417 0.082 Uiso 0.309(4) 1 calc R U P A 2
O48 O 0.6436(8) 0.9120(6) 0.9843(4) 0.109(3) Uani 0.6 1 d . . P B 2
H48 H 0.619610 0.918020 0.956492 0.163 Uiso 0.6 1 calc R U P B 2
O49 O 0.5267(9) 1.0364(7) 0.9148(5) 0.084(3) Uani 0.4 1 d . . P B 1
H49 H 0.570957 1.013063 0.903455 0.126 Uiso 0.4 1 calc R U P B 1
O50 O 0.5504(13) 1.0601(10) 0.9568(7) 0.071(4) Uani 0.25 1 d . . P B 2
H50 H 0.549594 1.018129 0.969307 0.107 Uiso 0.25 1 calc R U P B 2
C1 C 0.4470(2) 0.92849(16) 0.58197(12) 0.0227(6) Uani 1 1 d . . . . .
C1A C 0.6539(6) 0.4377(4) 0.9372(4) 0.0396(17) Uani 0.508(4) 1 d . . P A 2
H1A H 0.663175 0.452622 0.901348 0.047 Uiso 0.508(4) 1 calc R U P A 2
C1B C 0.5887(7) 0.3889(5) 0.9564(4) 0.050(2) Uani 0.508(4) 1 d . . P A 2
H1B H 0.553742 0.370265 0.934098 0.060 Uiso 0.508(4) 1 calc R U P A 2
C1C C 0.5750(9) 0.3670(5) 1.0100(5) 0.048(2) Uani 0.508(4) 1 d . . P A 2
H1C H 0.531858 0.332556 1.023858 0.057 Uiso 0.508(4) 1 calc R U P A 2
C1D C 0.6229(10) 0.3949(6) 1.0408(5) 0.063(3) Uani 0.508(4) 1 d . . P A 2
H1D H 0.613802 0.380068 1.076624 0.076 Uiso 0.508(4) 1 calc R U P A 2
C1E C 0.6867(8) 0.4460(5) 1.0208(4) 0.053(2) Uani 0.508(4) 1 d . . P A 2
H1E H 0.714414 0.466446 1.045128 0.064 Uiso 0.508(4) 1 calc R U P A 2
C1F C 0.7392(9) 0.6033(7) 1.0129(5) 0.037(2) Uani 0.492(4) 1 d . . P A 1
C1G C 0.7833(9) 0.6062(6) 1.0559(4) 0.044(2) Uani 0.492(4) 1 d . . P A 1
H1G H 0.847429 0.596066 1.054612 0.053 Uiso 0.492(4) 1 calc R U P A 1
C1H C 0.7390(15) 0.6230(9) 1.1009(7) 0.067(4) Uani 0.492(4) 1 d . . P A 1
H1H H 0.769568 0.620751 1.130937 0.081 Uiso 0.492(4) 1 calc R U P A 1
C1I C 0.6458(12) 0.6437(7) 1.0991(6) 0.066(3) Uani 0.492(4) 1 d . . P A 1
H1I H 0.613438 0.659039 1.128010 0.079 Uiso 0.492(4) 1 calc R U P A 1
C1J C 0.6000(10) 0.6422(7) 1.0562(5) 0.067(3) Uani 0.492(4) 1 d . . P A 1
H1J H 0.536405 0.654426 1.056593 0.081 Uiso 0.492(4) 1 calc R U P A 1
C1K C 0.6474(8) 0.6226(5) 1.0120(4) 0.046(2) Uani 0.492(4) 1 d . . P A 1
H1K H 0.616880 0.622637 0.982261 0.055 Uiso 0.492(4) 1 calc R U P A 1
C1L C 1.1877(9) 0.2289(5) 0.8712(4) 0.079(3) Uani 0.691(4) 1 d . . P A 1
H1LA H 1.139881 0.229454 0.899622 0.119 Uiso 0.691(4) 1 calc R U P A 1
H1LB H 1.189322 0.274045 0.849309 0.119 Uiso 0.691(4) 1 calc R U P A 1
H1LC H 1.247454 0.218102 0.884574 0.119 Uiso 0.691(4) 1 calc R U P A 1
C1M C 1.2035(8) 0.0355(6) 0.9295(5) 0.086(3) Uani 0.691(4) 1 d . . P A 1
H1MA H 1.243503 0.033867 0.897985 0.129 Uiso 0.691(4) 1 calc R U P A 1
H1MB H 1.222927 -0.000590 0.956557 0.129 Uiso 0.691(4) 1 calc R U P A 1
H1MC H 1.207617 0.080494 0.939893 0.129 Uiso 0.691(4) 1 calc R U P A 1
C2 C 0.3692(2) 0.97710(17) 0.58796(13) 0.0233(6) Uani 1 1 d . . . . .
C3 C 0.3080(2) 0.97093(17) 0.54976(13) 0.0254(6) Uani 1 1 d . . . . .
C4 C 0.3399(3) 0.91403(17) 0.52492(13) 0.0255(6) Uani 1 1 d . . . . .
C5 C 0.4241(2) 0.88584(17) 0.54563(13) 0.0243(6) Uani 1 1 d . . . . .
C6 C 0.4870(2) 0.83407(17) 0.52515(13) 0.0245(6) Uani 1 1 d . . . . .
C7 C 0.5170(3) 0.8449(2) 0.47340(15) 0.0361(9) Uani 1 1 d . . . . .
H7 H 0.495077 0.884373 0.451994 0.043 Uiso 1 1 calc R U . . .
C8 C 0.5782(3) 0.7993(2) 0.45220(16) 0.0397(9) Uani 1 1 d . . . . .
H8 H 0.597327 0.807378 0.416661 0.048 Uiso 1 1 calc R U . . .
C9 C 0.6111(3) 0.74221(18) 0.48326(15) 0.0333(8) Uani 1 1 d . . . . .
C10 C 0.5836(3) 0.7309(2) 0.53452(16) 0.0433(10) Uani 1 1 d . . . . .
H10 H 0.606339 0.691590 0.555807 0.052 Uiso 1 1 calc R U . . .
C11 C 0.5224(3) 0.7769(2) 0.55547(16) 0.0403(10) Uani 1 1 d . . . . .
H11 H 0.504519 0.769010 0.591156 0.048 Uiso 1 1 calc R U . . .
C12 C 0.3018(3) 0.89679(19) 0.47890(14) 0.0285(7) Uani 1 1 d . . . . .
C13 C 0.3285(3) 0.9367(2) 0.43229(15) 0.0383(9) Uani 1 1 d . . . . .
H13 H 0.365930 0.975311 0.430899 0.046 Uiso 1 1 calc R U . . .
C14 C 0.3004(4) 0.9203(3) 0.38721(17) 0.0497(11) Uani 1 1 d . . . . .
H14 H 0.320648 0.946958 0.355247 0.060 Uiso 1 1 calc R U . . .
C15 C 0.2442(4) 0.8663(3) 0.38891(19) 0.0534(12) Uani 1 1 d . . . . .
H15 H 0.224618 0.855612 0.358329 0.064 Uiso 1 1 calc R U . . .
C16 C 0.2163(5) 0.8278(3) 0.4350(2) 0.0703(18) Uani 1 1 d . . . . .
H16 H 0.176523 0.790635 0.436221 0.084 Uiso 1 1 calc R U . . .
C17 C 0.2452(4) 0.8421(3) 0.47988(19) 0.0574(14) Uani 1 1 d . . . . .
H17 H 0.226007 0.814153 0.511490 0.069 Uiso 1 1 calc R U . . .
C18 C 0.2321(3) 1.02033(18) 0.53387(14) 0.0284(7) Uani 1 1 d . . . . .
C19 C 0.2559(3) 1.0885(2) 0.51531(16) 0.0368(8) Uani 1 1 d . . . . .
H19 H 0.318488 1.100964 0.511847 0.044 Uiso 1 1 calc R U . . .
C20 C 0.1883(3) 1.1382(2) 0.50189(19) 0.0450(10) Uani 1 1 d . . . . .
H20 H 0.204943 1.184348 0.489014 0.054 Uiso 1 1 calc R U . . .
C21 C 0.0973(3) 1.1205(2) 0.50733(19) 0.0455(10) Uani 1 1 d . . . . .
H21 H 0.050963 1.154516 0.498986 0.055 Uiso 1 1 calc R U . . .
C22 C 0.0735(3) 1.0529(2) 0.52496(17) 0.0388(9) Uani 1 1 d . . . . .
H22 H 0.010767 1.040681 0.528403 0.047 Uiso 1 1 calc R U . . .
C23 C 0.1411(3) 1.0027(2) 0.53772(15) 0.0320(8) Uani 1 1 d . . . . .
H23 H 0.124443 0.956242 0.549078 0.038 Uiso 1 1 calc R U . . .
C24 C 0.3601(2) 1.02813(17) 0.62323(13) 0.0254(6) Uani 1 1 d . . . . .
C25 C 0.4369(3) 1.04981(18) 0.64297(13) 0.0266(7) Uani 1 1 d . . . . .
H25 H 0.495756 1.029840 0.635191 0.032 Uiso 1 1 calc R U . . .
C26 C 0.4279(3) 1.10068(19) 0.67410(14) 0.0298(7) Uani 1 1 d . . . . .
H26 H 0.480348 1.115849 0.686905 0.036 Uiso 1 1 calc R U . . .
C27 C 0.3416(3) 1.12858(19) 0.68596(14) 0.0318(7) Uani 1 1 d . . . . .
C28 C 0.2646(3) 1.1065(2) 0.66793(15) 0.0342(8) Uani 1 1 d . . . . .
H28 H 0.205641 1.125452 0.676840 0.041 Uiso 1 1 calc R U . . .
C29 C 0.2740(3) 1.0565(2) 0.63674(15) 0.0316(8) Uani 1 1 d . . . . .
H29 H 0.220971 1.041440 0.624400 0.038 Uiso 1 1 calc R U . . .
C30 C 0.5022(2) 0.80215(17) 0.70606(13) 0.0249(6) Uani 1 1 d . . . . .
C31 C 0.4767(3) 0.84319(18) 0.74548(13) 0.0279(7) Uani 1 1 d . . . . .
C32 C 0.4223(3) 0.80051(19) 0.78644(14) 0.0310(7) Uani 1 1 d . . . . .
C33 C 0.4090(3) 0.73584(19) 0.77077(14) 0.0286(7) Uani 1 1 d . . . . .
C34 C 0.4539(3) 0.73762(18) 0.72003(14) 0.0274(7) Uani 1 1 d . . . . .
C35 C 0.4673(3) 0.67937(18) 0.69103(14) 0.0283(7) Uani 1 1 d . . . . .
C36 C 0.3945(3) 0.64146(19) 0.68177(16) 0.0331(8) Uani 1 1 d . . . . .
H36 H 0.333321 0.653237 0.693523 0.040 Uiso 1 1 calc R U . . .
C37 C 0.4108(3) 0.5866(2) 0.65546(17) 0.0368(8) Uani 1 1 d . . . . .
H37A H 0.360854 0.561420 0.648632 0.044 Uiso 1 1 calc R U . . .
C38 C 0.5004(3) 0.56847(18) 0.63909(15) 0.0322(8) Uani 1 1 d . . . . .
C39 C 0.5736(3) 0.60453(19) 0.64916(15) 0.0323(8) Uani 1 1 d . . . . .
H39A H 0.634852 0.591315 0.638666 0.039 Uiso 1 1 calc R U . . .
C40 C 0.5570(3) 0.66027(19) 0.67477(15) 0.0321(8) Uani 1 1 d . . . . .
H40 H 0.607079 0.685581 0.681265 0.038 Uiso 1 1 calc R U . . .
C41 C 0.3677(3) 0.67427(19) 0.80371(15) 0.0318(7) Uani 1 1 d . . . . .
C42 C 0.2786(3) 0.6743(3) 0.82791(18) 0.0436(10) Uani 1 1 d . . . . .
H42 H 0.240892 0.714753 0.823028 0.052 Uiso 1 1 calc R U . . .
C43 C 0.2450(4) 0.6159(3) 0.8589(2) 0.0639(15) Uani 1 1 d . . . . .
H43 H 0.184613 0.616106 0.875680 0.077 Uiso 1 1 calc R U . . .
C44 C 0.2998(5) 0.5572(4) 0.8652(3) 0.096(3) Uani 1 1 d . . . . .
H44A H 0.276034 0.516590 0.885780 0.115 Uiso 1 1 calc R U . . .
C45 C 0.3878(5) 0.5562(3) 0.8424(3) 0.076(2) Uani 1 1 d . . . . .
H45B H 0.425447 0.515729 0.848244 0.092 Uiso 1 1 calc R U . . .
C46 C 0.4220(3) 0.6145(2) 0.81051(18) 0.0439(10) Uani 1 1 d . . . . .
H46A H 0.482178 0.613599 0.793487 0.053 Uiso 1 1 calc R U . . .
C47 C 0.4062(4) 0.8148(2) 0.83937(15) 0.0402(9) Uani 1 1 d . . . . .
C48 C 0.4810(5) 0.8130(3) 0.8668(2) 0.0613(14) Uani 1 1 d . . . . .
H48A H 0.540405 0.802899 0.851492 0.074 Uiso 1 1 calc R U . . .
C49 C 0.4706(7) 0.8258(4) 0.9168(2) 0.094(2) Uani 1 1 d . . . . .
H49A H 0.522852 0.824653 0.935425 0.113 Uiso 1 1 calc R U . . .
C50 C 0.3853(7) 0.8399(4) 0.9391(2) 0.091(2) Uani 1 1 d . . . . .
H50A H 0.378742 0.848077 0.973336 0.109 Uiso 1 1 calc R U . . .
C51 C 0.3098(6) 0.8424(3) 0.9131(2) 0.085(2) Uani 1 1 d . . . . .
H51 H 0.251077 0.852999 0.929021 0.102 Uiso 1 1 calc R U . . .
C52 C 0.3185(5) 0.8292(3) 0.8628(2) 0.0628(14) Uani 1 1 d . . . . .
H52 H 0.265713 0.830001 0.844642 0.075 Uiso 1 1 calc R U . . .
C53 C 0.5162(3) 0.90968(19) 0.74968(14) 0.0308(7) Uani 1 1 d . . . . .
C54 C 0.4650(3) 0.9588(2) 0.77365(15) 0.0362(8) Uani 1 1 d . . . . .
H54 H 0.402284 0.950971 0.785475 0.043 Uiso 1 1 calc R U . . .
C55 C 0.5048(3) 1.0185(2) 0.78025(16) 0.0406(9) Uani 1 1 d . . . . .
H55 H 0.469143 1.051934 0.795917 0.049 Uiso 1 1 calc R U . . .
C56 C 0.5965(3) 1.0297(2) 0.76411(15) 0.0363(8) Uani 1 1 d . . . . .
C57 C 0.6494(3) 0.9808(2) 0.74047(15) 0.0348(8) Uani 1 1 d . . . . .
H57 H 0.712561 0.988056 0.729540 0.042 Uiso 1 1 calc R U . . .
C58 C 0.6078(3) 0.92153(19) 0.73330(14) 0.0312(7) Uani 1 1 d . . . . .
H58 H 0.642973 0.888578 0.716859 0.037 Uiso 1 1 calc R U . . .
C59 C 0.9811(2) 0.69524(16) 0.78795(13) 0.0215(6) Uani 1 1 d . . . . .
C60 C 0.9774(2) 0.65413(17) 0.74749(13) 0.0247(6) Uani 1 1 d . . . . .
C61 C 0.9309(2) 0.69546(18) 0.70705(14) 0.0269(7) Uani 1 1 d . . . . .
C62 C 0.8967(2) 0.75828(17) 0.72427(13) 0.0235(6) Uani 1 1 d . . . . .
C63 C 0.9217(2) 0.75606(16) 0.77534(13) 0.0226(6) Uani 1 1 d . . . . .
C64 C 0.9056(3) 0.81222(16) 0.80628(14) 0.0254(7) Uani 1 1 d . . . . .
C65 C 0.8243(3) 0.85221(18) 0.80509(15) 0.0299(7) Uani 1 1 d . . . . .
H65 H 0.778343 0.842860 0.784648 0.036 Uiso 1 1 calc R U . . .
C66 C 0.8098(3) 0.90555(18) 0.83344(16) 0.0337(8) Uani 1 1 d . . . . .
H66 H 0.754473 0.932543 0.832269 0.040 Uiso 1 1 calc R U . . .
C67 C 0.8767(3) 0.91869(18) 0.86327(16) 0.0345(8) Uani 1 1 d . . . . .
C68 C 0.9581(3) 0.87997(19) 0.86499(17) 0.0379(9) Uani 1 1 d . . . . .
H68 H 1.003758 0.889528 0.885522 0.045 Uiso 1 1 calc R U . . .
C69 C 0.9722(3) 0.82682(18) 0.83630(16) 0.0331(8) Uani 1 1 d . . . . .
H69 H 1.027962 0.800350 0.837300 0.040 Uiso 1 1 calc R U . . .
C70 C 0.8641(2) 0.81839(18) 0.68870(14) 0.0275(7) Uani 1 1 d . . . . .
C71 C 0.7842(3) 0.8207(2) 0.66444(15) 0.0343(8) Uani 1 1 d . . . . .
H71 H 0.741662 0.784630 0.673815 0.041 Uiso 1 1 calc R U . . .
C72 C 0.7664(3) 0.8756(3) 0.62640(16) 0.0436(10) Uani 1 1 d . . . . .
H72 H 0.711317 0.877013 0.610179 0.052 Uiso 1 1 calc R U . . .
C73 C 0.8267(3) 0.9273(3) 0.61217(18) 0.0462(11) Uani 1 1 d . . . . .
H73 H 0.814607 0.963960 0.585540 0.055 Uiso 1 1 calc R U . . .
C74 C 0.9056(4) 0.9263(3) 0.6365(2) 0.0541(13) Uani 1 1 d . . . . .
H74 H 0.948002 0.962318 0.626730 0.065 Uiso 1 1 calc R U . . .
C75 C 0.9229(3) 0.8726(2) 0.6754(2) 0.0460(11) Uani 1 1 d . . . . .
H75 H 0.976050 0.873117 0.693065 0.055 Uiso 1 1 calc R U . . .
C76 C 0.9371(3) 0.6865(2) 0.65263(15) 0.0363(8) Uani 1 1 d . . . . .
C77 C 1.0202(4) 0.6974(3) 0.62423(18) 0.0508(11) Uani 1 1 d . . . . .
H77 H 1.072668 0.705320 0.640519 0.061 Uiso 1 1 calc R U . . .
C78 C 1.0287(5) 0.6971(3) 0.5717(2) 0.0681(16) Uani 1 1 d . . . . .
H78 H 1.086928 0.703828 0.552559 0.082 Uiso 1 1 calc R U . . .
C79 C 0.9534(5) 0.6871(4) 0.5479(2) 0.0720(16) Uani 1 1 d . . . . .
H79 H 0.959391 0.687157 0.512107 0.086 Uiso 1 1 calc R U . . .
C80 C 0.8703(5) 0.6772(3) 0.5748(2) 0.0657(15) Uani 1 1 d . . . . .
H80 H 0.818224 0.670586 0.557745 0.079 Uiso 1 1 calc R U . . .
C81 C 0.8606(4) 0.6765(3) 0.62756(19) 0.0513(12) Uani 1 1 d . . . . .
H81 H 0.802112 0.669336 0.646319 0.062 Uiso 1 1 calc R U . . .
C82 C 1.0299(2) 0.58928(17) 0.74319(14) 0.0261(7) Uani 1 1 d . . . . .
C83 C 1.1139(3) 0.57771(19) 0.76116(17) 0.0359(9) Uani 1 1 d . . . . .
H83 H 1.138747 0.611968 0.776527 0.043 Uiso 1 1 calc R U . . .
C84 C 1.1646(3) 0.5167(2) 0.75766(17) 0.0383(9) Uani 1 1 d . . . . .
H84 H 1.223129 0.509654 0.770513 0.046 Uiso 1 1 calc R U . . .
C85 C 1.1291(3) 0.46741(19) 0.73554(16) 0.0342(8) Uani 1 1 d . . . . .
C86 C 1.0453(3) 0.4798(3) 0.7143(3) 0.0609(15) Uani 1 1 d . . . . .
H86 H 1.022037 0.446825 0.697045 0.073 Uiso 1 1 calc R U . . .
C87 C 0.9963(3) 0.5405(3) 0.7186(2) 0.0559(14) Uani 1 1 d . . . . .
H87 H 0.939051 0.548727 0.704435 0.067 Uiso 1 1 calc R U . . .
C88 C 0.9232(3) 0.56212(18) 0.90748(15) 0.0320(7) Uani 1 1 d . . . . .
C89 C 0.8875(3) 0.60922(18) 0.94123(15) 0.0352(8) Uani 1 1 d . . . . .
C90 C 0.8039(3) 0.5808(2) 0.96880(15) 0.0397(9) Uani 1 1 d . . . . .
C91 C 0.7850(3) 0.51828(19) 0.95059(16) 0.0356(8) Uani 1 1 d . . . . .
C92 C 0.8567(3) 0.50899(18) 0.91054(15) 0.0310(7) Uani 1 1 d . . . . .
C93 C 0.8687(3) 0.44899(18) 0.88358(16) 0.0327(8) Uani 1 1 d . . . . .
C94 C 0.8582(6) 0.3807(4) 0.9154(3) 0.0389(18) Uani 0.508(4) 1 d . . P A 2
H94 H 0.844730 0.376784 0.951293 0.047 Uiso 0.508(4) 1 calc R U P A 2
C94A C 0.9540(7) 0.4202(5) 0.8722(5) 0.056(3) Uani 0.492(4) 1 d . . P A 1
H94A H 1.007435 0.439816 0.880597 0.067 Uiso 0.492(4) 1 calc R U P A 1
C95 C 0.8678(6) 0.3225(4) 0.8929(3) 0.0380(17) Uani 0.508(4) 1 d . . P A 2
H95 H 0.862854 0.277903 0.912845 0.046 Uiso 0.508(4) 1 calc R U P A 2
C95A C 0.9623(7) 0.3612(5) 0.8481(5) 0.061(3) Uani 0.492(4) 1 d . . P A 1
H95A H 1.021421 0.342482 0.839114 0.074 Uiso 0.492(4) 1 calc R U P A 1
C96 C 0.8858(3) 0.3316(2) 0.83768(19) 0.0393(9) Uani 1 1 d . . . . .
C97 C 0.9010(5) 0.3928(4) 0.8103(3) 0.0330(16) Uani 0.508(4) 1 d . . P A 2
H97 H 0.918591 0.396803 0.774674 0.040 Uiso 0.508(4) 1 calc R U P A 2
C97A C 0.8017(7) 0.3671(5) 0.8423(4) 0.050(2) Uani 0.492(4) 1 d . . P A 1
H97A H 0.749913 0.351981 0.828838 0.060 Uiso 0.492(4) 1 calc R U P A 1
C98 C 0.8917(5) 0.4513(3) 0.8327(3) 0.0308(15) Uani 0.508(4) 1 d . . P A 2
H98 H 0.901716 0.494763 0.811753 0.037 Uiso 0.508(4) 1 calc R U P A 2
C98A C 0.7933(7) 0.4250(5) 0.8667(4) 0.047(2) Uani 0.492(4) 1 d . . P A 1
H98A H 0.735097 0.447414 0.871487 0.056 Uiso 0.492(4) 1 calc R U P A 1
C99 C 0.7125(4) 0.4689(2) 0.97288(19) 0.0462(10) Uani 1 1 d . . . . .
C100 C 0.7475(6) 0.4022(4) 0.9912(4) 0.0380(18) Uani 0.492(4) 1 d . . P A 1
H100 H 0.811056 0.390432 0.986787 0.046 Uiso 0.492(4) 1 calc R U P A 1
C101 C 0.6825(7) 0.3549(5) 1.0160(4) 0.049(2) Uani 0.492(4) 1 d . . P A 1
H101 H 0.700159 0.307692 1.023866 0.059 Uiso 0.492(4) 1 calc R U P A 1
C102 C 0.5954(8) 0.3748(6) 1.0291(5) 0.050(3) Uani 0.492(4) 1 d . . P A 1
H102 H 0.552982 0.342735 1.047892 0.060 Uiso 0.492(4) 1 calc R U P A 1
C103 C 0.5684(7) 0.4433(5) 1.0146(4) 0.049(2) Uani 0.492(4) 1 d . . P A 1
H103 H 0.506666 0.457614 1.022679 0.059 Uiso 0.492(4) 1 calc R U P A 1
C104 C 0.6315(6) 0.4913(4) 0.9881(4) 0.0385(17) Uani 0.492(4) 1 d . . P A 1
H104 H 0.615418 0.538839 0.981583 0.046 Uiso 0.492(4) 1 calc R U P A 1
C105 C 0.7731(9) 0.6035(7) 1.0180(5) 0.043(2) Uani 0.508(4) 1 d . . P A 2
C106 C 0.8255(11) 0.5861(7) 1.0601(4) 0.057(3) Uani 0.508(4) 1 d . . P A 2
H106 H 0.883696 0.563322 1.056011 0.068 Uiso 0.508(4) 1 calc R U P A 2
C107 C 0.7924(13) 0.6021(9) 1.1072(5) 0.075(3) Uani 0.508(4) 1 d . . P A 2
H107 H 0.827222 0.591672 1.135776 0.091 Uiso 0.508(4) 1 calc R U P A 2
C108 C 0.7059(15) 0.6340(10) 1.1109(6) 0.075(4) Uani 0.508(4) 1 d . . P A 2
H108 H 0.681487 0.643742 1.143394 0.090 Uiso 0.508(4) 1 calc R U P A 2
C109 C 0.6556(11) 0.6516(8) 1.0721(6) 0.072(3) Uani 0.508(4) 1 d . . P A 2
H109 H 0.597484 0.674381 1.076268 0.087 Uiso 0.508(4) 1 calc R U P A 2
C110 C 0.6901(9) 0.6357(6) 1.0252(4) 0.057(2) Uani 0.508(4) 1 d . . P A 2
H110 H 0.654574 0.647676 0.996978 0.068 Uiso 0.508(4) 1 calc R U P A 2
C111 C 0.9353(3) 0.66888(19) 0.95308(15) 0.0369(9) Uani 1 1 d . . . . .
C112 C 0.8870(4) 0.7264(2) 0.96545(19) 0.0461(10) Uani 1 1 d . . . . .
H112 H 0.822461 0.730100 0.963332 0.055 Uiso 1 1 calc R U . . .
C113 C 0.9320(4) 0.7794(2) 0.98108(19) 0.0485(11) Uani 1 1 d . . . . .
H113 H 0.898031 0.818497 0.989900 0.058 Uiso 1 1 calc R U . . .
C114 C 1.0250(4) 0.7747(2) 0.98360(19) 0.0470(11) Uani 1 1 d . . . . .
C115 C 1.0755(4) 0.7178(2) 0.97005(19) 0.0493(11) Uani 1 1 d . . . . .
H115 H 1.140242 0.715163 0.971143 0.059 Uiso 1 1 calc R U . . .
C116 C 1.0305(4) 0.6654(2) 0.95500(17) 0.0429(10) Uani 1 1 d . . . . .
H116 H 1.064791 0.626609 0.945875 0.052 Uiso 1 1 calc R U . . .
C117 C 0.2685(3) 0.7839(2) 0.60352(15) 0.0350(8) Uani 1 1 d . . . . .
C118 C 0.1907(3) 0.8984(2) 0.64042(15) 0.0346(8) Uani 1 1 d . . . . .
C119 C 0.2294(3) 0.7729(2) 0.72038(15) 0.0325(8) Uani 1 1 d . . . . .
C120 C 0.2722(4) 0.8963(3) 0.7386(2) 0.0494(11) Uani 1 1 d . . . . .
C121 C 0.7760(3) 0.5944(2) 0.74914(18) 0.0376(9) Uani 1 1 d . . . . .
C122 C 0.7084(3) 0.71208(18) 0.77721(14) 0.0268(7) Uani 1 1 d . . . . .
C123 C 0.7228(4) 0.6962(2) 0.89034(17) 0.0442(10) Uani 1 1 d . . . . .
C124 C 0.6734(3) 0.5784(2) 0.8620(2) 0.0522(12) Uani 1 1 d . . . . .
C125 C 0.9604(7) 0.8117(5) 0.3768(4) 0.124(3) Uani 1 1 d . . . . .
H12A H 0.910083 0.795648 0.402592 0.185 Uiso 1 1 calc R U . . .
H12B H 0.957885 0.862045 0.369180 0.185 Uiso 1 1 calc R U . . .
H12C H 1.019346 0.796253 0.389889 0.185 Uiso 1 1 calc R U . . .
C126 C 0.9609(7) 0.5956(6) 0.4353(4) 0.121(3) Uani 1 1 d . . . . .
H12D H 1.000594 0.624917 0.449416 0.182 Uiso 0.691(4) 1 calc R U P A 1
H12E H 0.990724 0.550246 0.435046 0.182 Uiso 0.691(4) 1 calc R U P A 1
H12F H 0.901952 0.590659 0.456303 0.182 Uiso 0.691(4) 1 calc R U P A 1
H12G H 0.935877 0.550537 0.434645 0.182 Uiso 0.309(4) 1 calc R U P A 2
H12H H 0.970532 0.599647 0.470444 0.182 Uiso 0.309(4) 1 calc R U P A 2
H12I H 1.019701 0.600430 0.413998 0.182 Uiso 0.309(4) 1 calc R U P A 2
C127 C 0.6392(5) 0.3477(4) 0.4847(2) 0.0756(19) Uani 1 1 d . . . . .
H12J H 0.703536 0.340898 0.492036 0.113 Uiso 1 1 calc R U . . .
H12K H 0.636168 0.359480 0.447751 0.113 Uiso 1 1 calc R U . . .
H12L H 0.605872 0.305382 0.497790 0.113 Uiso 1 1 calc R U . . .
C132 C 0.6430(6) 0.2187(4) 0.9195(3) 0.085(2) Uani 1 1 d . . . . .
H13A H 0.615821 0.228966 0.952585 0.128 Uiso 1 1 calc R U . . .
H13B H 0.682829 0.256272 0.902742 0.128 Uiso 1 1 calc R U . . .
H13C H 0.594073 0.213972 0.897954 0.128 Uiso 1 1 calc R U . . .
C133 C 1.232(2) 0.0129(15) 0.8852(19) 0.140(15) Uani 0.309(4) 1 d . . P A 2
H13D H 1.254814 -0.003987 0.853684 0.210 Uiso 0.309(4) 1 calc R U P A 2
H13E H 1.251561 -0.019075 0.914658 0.210 Uiso 0.309(4) 1 calc R U P A 2
H13F H 1.256859 0.058320 0.884895 0.210 Uiso 0.309(4) 1 calc R U P A 2
C134 C 1.1116(5) 0.0495(3) 0.7806(3) 0.080(2) Uani 1 1 d . . . . .
H13G H 1.079852 0.009153 0.800001 0.120 Uiso 1 1 calc R U . . .
H13H H 1.171438 0.052593 0.793468 0.120 Uiso 1 1 calc R U . . .
H13I H 1.120566 0.045054 0.744416 0.120 Uiso 1 1 calc R U . . .
C135 C 1.1088(14) 0.2597(10) 0.8904(8) 0.063(4) Uani 0.309(4) 1 d . . P A 2
H13J H 1.054726 0.248990 0.914933 0.094 Uiso 0.309(4) 1 calc R U P A 2
H13K H 1.094789 0.299923 0.865180 0.094 Uiso 0.309(4) 1 calc R U P A 2
H13L H 1.160401 0.269583 0.908537 0.094 Uiso 0.309(4) 1 calc R U P A 2
C136 C 0.6840(10) 0.8545(7) 0.9905(6) 0.095(4) Uani 0.6 1 d . . P B 2
H13M H 0.699872 0.839991 0.957321 0.142 Uiso 0.6 1 calc R U P B 2
H13N H 0.643475 0.820839 1.012149 0.142 Uiso 0.6 1 calc R U P B 2
H13O H 0.740138 0.857635 1.007061 0.142 Uiso 0.6 1 calc R U P B 2
C137 C 0.4645(15) 1.0103(13) 0.9151(7) 0.101(7) Uani 0.4 1 d . . P B 1
H13P H 0.414942 1.043971 0.906561 0.152 Uiso 0.4 1 calc R U P B 1
H13Q H 0.472272 0.979195 0.889937 0.152 Uiso 0.4 1 calc R U P B 1
H13R H 0.448822 0.983764 0.949179 0.152 Uiso 0.4 1 calc R U P B 1
C138 C 0.4883(18) 1.0748(17) 0.9413(9) 0.074(7) Uani 0.25 1 d . . P B 2
H13S H 0.496491 1.117347 0.916551 0.111 Uiso 0.25 1 calc R U P B 2
H13T H 0.441100 1.082531 0.968663 0.111 Uiso 0.25 1 calc R U P B 2
H13U H 0.469057 1.038422 0.924088 0.111 Uiso 0.25 1 calc R U P B 2
Na4 Na 0.53692(15) 0.26895(9) 0.74007(8) 0.0529(5) Uani 1 1 d . . . . .
O40 O 0.4329(3) 0.36895(18) 0.74293(15) 0.0605(10) Uani 1 1 d . . . . .
H40B H 0.434041 0.340648 0.770159 0.091 Uiso 0.508(4) 1 calc R U P A 2
H40A H 0.441272 0.335079 0.765799 0.091 Uiso 0.492(4) 1 calc R U P A 1
O41 O 0.6377(11) 0.3148(9) 0.7845(6) 0.060(4) Uani 0.335(3) 1 d . U P C 3
H41 H 0.638574 0.277316 0.804745 0.090 Uiso 0.335(3) 1 calc R U P C 3
O41A O 0.6549(18) 0.3229(13) 0.7619(9) 0.066(6) Uani 0.291(3) 1 d . . P C 2
H41A H 0.660925 0.308446 0.792879 0.098 Uiso 0.291(3) 1 calc R U P C 2
O41B O 0.6888(11) 0.3103(7) 0.7448(7) 0.075(4) Uani 0.374(3) 1 d . U P C 1
H41B H 0.720096 0.296171 0.769416 0.112 Uiso 0.374(3) 1 calc R U P C 1
O42 O 0.4726(8) 0.2184(4) 0.8275(3) 0.078(2) Uani 0.5 1 d . . P C .
H42A H 0.491875 0.183300 0.815359 0.116 Uiso 0.5 1 calc R U P . .
O43 O 0.5562(2) 0.32210(17) 0.65235(14) 0.0493(8) Uani 1 1 d . . . . .
H43A H 0.522998 0.352956 0.637026 0.074 Uiso 1 1 calc R U . . .
O52 O 0.8972(6) 0.3453(5) 0.6750(4) 0.077(2) Uani 0.5 1 d . . P . .
H52A H 0.897018 0.387909 0.664460 0.115 Uiso 0.5 1 calc R U P . .
C1N C 0.7397(16) 0.3633(13) 0.7083(12) 0.113(8) Uani 0.374(3) 1 d . U P C 1
H1NA H 0.778293 0.388068 0.726764 0.170 Uiso 0.374(3) 1 calc R U P C 1
H1NB H 0.696036 0.395662 0.690800 0.170 Uiso 0.374(3) 1 calc R U P C 1
H1NC H 0.778527 0.341362 0.683210 0.170 Uiso 0.374(3) 1 calc R U P C 1
C1O C 0.6396(18) 0.3687(12) 0.8117(10) 0.097(8) Uani 0.335(3) 1 d . U P C 3
H1OA H 0.644933 0.412181 0.787791 0.146 Uiso 0.335(3) 1 calc R U P C 3
H1OB H 0.692375 0.362266 0.832005 0.146 Uiso 0.335(3) 1 calc R U P C 3
H1OC H 0.582737 0.369760 0.834383 0.146 Uiso 0.335(3) 1 calc R U P C 3
C1P C 0.4891(15) 0.4304(9) 0.7515(9) 0.082(5) Uani 0.492(4) 1 d . . P A 1
H1PA H 0.535507 0.442158 0.722458 0.123 Uiso 0.492(4) 1 calc R U P A 1
H1PB H 0.519633 0.417640 0.782900 0.123 Uiso 0.492(4) 1 calc R U P A 1
H1PC H 0.447769 0.470183 0.754466 0.123 Uiso 0.492(4) 1 calc R U P A 1
C128 C 0.4453(9) 0.4345(7) 0.7526(7) 0.050(3) Uani 0.508(4) 1 d . . P A 2
H12M H 0.500157 0.453830 0.731927 0.075 Uiso 0.508(4) 1 calc R U P A 2
H12N H 0.453128 0.432328 0.788894 0.075 Uiso 0.508(4) 1 calc R U P A 2
H12O H 0.391443 0.463636 0.743879 0.075 Uiso 0.508(4) 1 calc R U P A 2
C129 C 0.6874(13) 0.3917(9) 0.7484(10) 0.061(5) Uani 0.291(3) 1 d . . P C 2
H12P H 0.655053 0.416334 0.720117 0.092 Uiso 0.291(3) 1 calc R U P C 2
H12Q H 0.753535 0.390375 0.738034 0.092 Uiso 0.291(3) 1 calc R U P C 2
H12R H 0.675767 0.415464 0.777974 0.092 Uiso 0.291(3) 1 calc R U P C 2
C130 C 0.4045(16) 0.2022(10) 0.8621(7) 0.123(6) Uani 0.5 1 d . . P . .
H13V H 0.428368 0.179615 0.893925 0.184 Uiso 0.5 1 calc R U P C .
H13W H 0.369452 0.243961 0.868211 0.184 Uiso 0.5 1 calc R U P . .
H13X H 0.364293 0.170908 0.850354 0.184 Uiso 0.5 1 calc R U P . .
C131 C 0.5911(6) 0.2775(4) 0.6187(3) 0.101(3) Uani 1 1 d . . . . .
H13Y H 0.569607 0.293340 0.584925 0.152 Uiso 1 1 calc R U . . .
HB H 0.569430 0.230934 0.631751 0.152 Uiso 1 1 calc R U . . .
HC H 0.658377 0.277040 0.615818 0.152 Uiso 1 1 calc R U . . .
C140 C 0.8247(12) 0.3166(11) 0.6569(7) 0.107(6) Uani 0.5 1 d . . P . .
H14G H 0.768851 0.344920 0.661447 0.160 Uiso 0.5 1 calc R U P . .
H14H H 0.814818 0.270079 0.675915 0.160 Uiso 0.5 1 calc R U P . .
H14I H 0.839319 0.314344 0.620538 0.160 Uiso 0.5 1 calc R U P . .
O51 O 0.0808(4) 0.8897(3) 0.2730(2) 0.0917(15) Uani 1 1 d . . . . .
H51A H 0.078476 0.858540 0.298737 0.138 Uiso 1 1 calc R U . . .
C139 C 0.0778(6) 0.9563(5) 0.2895(4) 0.100(3) Uani 1 1 d . . . . .
H13Z H 0.087695 0.992449 0.259586 0.150 Uiso 1 1 calc R U . . .
HD H 0.126116 0.957653 0.312199 0.150 Uiso 1 1 calc R U . . .
HE H 0.017697 0.963781 0.307775 0.150 Uiso 1 1 calc R U . . .
O53 O 0.2488(4) 0.5360(3) 0.4519(3) 0.1037(18) Uani 1 1 d . . . . .
H53 H 0.219283 0.570934 0.459289 0.156 Uiso 1 1 calc R U . . .
C141 C 0.1903(7) 0.4949(5) 0.4304(5) 0.139(4) Uani 1 1 d . . . . .
H14J H 0.177919 0.518128 0.396221 0.208 Uiso 1 1 calc R U . . .
H14K H 0.132317 0.488158 0.452193 0.208 Uiso 1 1 calc R U . . .
H14L H 0.220573 0.450155 0.427960 0.208 Uiso 1 1 calc R U . . .
O54 O 0.7611(4) 0.5013(2) 0.41365(18) 0.0933(17) Uani 1 1 d . . . . .
H54B H 0.719988 0.509529 0.393460 0.140 Uiso 0.508(4) 1 calc R U P A 2
H54A H 0.725917 0.493785 0.392273 0.140 Uiso 0.492(4) 1 calc R U P A 1
C142 C 0.819(2) 0.4511(14) 0.3995(7) 0.083(7) Uani 0.508(4) 1 d . . P A 2
H14A H 0.788183 0.406849 0.408119 0.125 Uiso 0.508(4) 1 calc R U P A 2
H14B H 0.874216 0.448934 0.417561 0.125 Uiso 0.508(4) 1 calc R U P A 2
H14C H 0.835811 0.461047 0.362598 0.125 Uiso 0.508(4) 1 calc R U P A 2
C146 C 0.835(2) 0.4489(12) 0.4170(6) 0.071(5) Uani 0.492(4) 1 d . . P A 1
H14D H 0.823468 0.414157 0.396361 0.106 Uiso 0.492(4) 1 calc R U P A 1
H14E H 0.837189 0.427099 0.452707 0.106 Uiso 0.492(4) 1 calc R U P A 1
H14F H 0.893768 0.470522 0.404289 0.106 Uiso 0.492(4) 1 calc R U P A 1

loop_
_atom_site_aniso_label
_atom_site_aniso_U_11
_atom_site_aniso_U_22
_atom_site_aniso_U_33
_atom_site_aniso_U_23
_atom_site_aniso_U_13
_atom_site_aniso_U_12
Ru1 0.02671(14) 0.02255(13) 0.02234(13) -0.00247(10) -0.00039(10) 0.00257(10)
Ru2 0.03177(15) 0.02398(13) 0.02627(14) -0.00224(10) -0.00421(11) 0.00426(11)
Ru3 0.02400(13) 0.01695(11) 0.02792(13) -0.00811(9) -0.00457(10) 0.00108(9)
Ru4 0.03289(15) 0.01930(12) 0.03147(15) -0.00086(10) -0.00239(11) 0.00164(11)
S1 0.0352(12) 0.0248(8) 0.0412(12) -0.0179(7) -0.0062(9) 0.0081(9)
S1A 0.045(3) 0.0228(18) 0.0232(16) -0.0132(12) -0.0123(19) 0.012(2)
S2 0.0488(6) 0.0385(5) 0.0470(6) -0.0277(5) -0.0025(5) 0.0062(5)
S3 0.0584(7) 0.0319(5) 0.0449(6) -0.0179(4) -0.0124(5) -0.0010(5)
S4 0.0374(11) 0.0232(14) 0.0492(16) -0.0122(11) -0.0126(9) 0.0089(8)
S4A 0.112(6) 0.024(4) 0.056(5) -0.022(3) -0.038(3) 0.024(3)
S5 0.0592(7) 0.0219(4) 0.0448(6) -0.0174(4) -0.0173(5) 0.0043(4)
S6 0.0580(7) 0.0231(4) 0.0554(7) -0.0137(4) 0.0189(5) 0.0097(4)
S7 0.0826(10) 0.0334(6) 0.1041(12) -0.0205(7) -0.0625(9) 0.0040(6)
S8 0.0497(6) 0.0284(5) 0.0790(9) -0.0243(5) -0.0125(6) 0.0079(4)
Na1 0.0416(10) 0.0665(12) 0.0606(12) -0.0437(10) 0.0022(8) -0.0008(9)
Na2 0.0620(12) 0.0467(11) 0.0644(13) -0.0186(9) 0.0039(10) 0.0160(9)
Na3 0.063(4) 0.070(3) 0.078(3) -0.035(3) -0.008(3) 0.016(3)
Na3A 0.036(2) 0.0267(18) 0.063(2) -0.0153(16) 0.017(2) -0.0057(15)
Na5 0.0875(15) 0.0305(9) 0.0545(11) -0.0167(8) -0.0286(11) 0.0095(9)
Na6 0.0574(12) 0.0276(8) 0.0928(16) -0.0093(9) -0.0209(11) 0.0009(8)
Na7 0.099(6) 0.040(3) 0.086(6) -0.016(3) 0.028(4) -0.003(3)
Na7A 0.048(3) 0.031(3) 0.069(4) 0.005(3) 0.015(3) 0.012(2)
Na8 0.0767(19) 0.0393(13) 0.0554(16) -0.0200(12) -0.0332(14) 0.0045(13)
Na9 0.061(4) 0.062(5) 0.045(4) -0.015(3) 0.012(3) -0.009(3)
Na9A 0.064(4) 0.052(4) 0.049(4) -0.020(3) -0.002(3) 0.003(3)
O1 0.0269(12) 0.0219(11) 0.0293(12) -0.0055(9) -0.0029(10) 0.0000(9)
O2 0.0290(12) 0.0221(11) 0.0284(12) -0.0019(9) -0.0050(10) 0.0034(9)
O3 0.0278(12) 0.0177(10) 0.0290(12) -0.0068(9) -0.0083(9) 0.0007(9)
O4 0.0400(15) 0.0170(11) 0.0432(15) -0.0030(10) -0.0111(12) 0.0041(10)
O5 0.065(2) 0.0302(14) 0.0502(19) -0.0090(13) 0.0083(16) -0.0098(14)
O6 0.0330(15) 0.061(2) 0.0482(18) 0.0019(15) 0.0072(13) 0.0107(14)
O7 0.0352(15) 0.0527(19) 0.0437(17) 0.0020(14) -0.0026(13) -0.0037(13)
O8 0.100(3) 0.069(3) 0.093(3) -0.049(2) -0.035(3) 0.048(2)
O9 0.057(2) 0.0353(17) 0.108(3) -0.0367(19) -0.032(2) 0.0022(15)
O10 0.0301(13) 0.0370(14) 0.0364(15) -0.0065(11) -0.0055(11) 0.0056(11)
O11 0.096(3) 0.0454(19) 0.051(2) -0.0169(16) -0.019(2) 0.0390(19)
O12 0.043(4) 0.060(5) 0.063(7) 0.001(6) -0.018(4) -0.013(4)
O12A 0.034(4) 0.045(4) 0.065(6) 0.005(5) -0.014(4) -0.010(3)
O13 0.080(7) 0.038(4) 0.055(6) -0.025(4) 0.021(5) 0.000(4)
O13A 0.074(4) 0.054(3) 0.077(4) -0.043(3) -0.026(3) 0.023(3)
O14 0.059(6) 0.048(6) 0.050(6) -0.030(5) -0.017(5) 0.026(5)
O14A 0.072(3) 0.040(3) 0.118(5) -0.029(3) 0.039(3) 0.001(2)
O15 0.048(4) 0.042(4) 0.016(3) -0.013(3) -0.001(3) 0.025(3)
O15A 0.058(3) 0.042(3) 0.073(4) -0.014(2) -0.002(3) 0.026(2)
O16 0.058(3) 0.031(2) 0.045(3) -0.0152(19) 0.006(2) 0.0046(19)
O16A 0.039(4) 0.045(5) 0.051(5) -0.024(4) 0.005(4) -0.002(4)
O17 0.065(3) 0.045(2) 0.030(2) -0.0174(18) 0.0027(19) 0.002(2)
O17A 0.039(5) 0.037(5) 0.056(6) -0.027(5) -0.002(4) 0.006(3)
O18 0.062(3) 0.038(2) 0.052(3) -0.022(2) 0.006(2) -0.012(2)
O18A 0.047(5) 0.030(4) 0.056(5) -0.015(4) -0.011(4) 0.001(3)
O19 0.104(3) 0.0286(16) 0.082(3) -0.0105(16) -0.044(2) 0.0008(18)
O20 0.063(2) 0.0337(16) 0.062(2) -0.0207(15) -0.0086(16) -0.0060(14)
O21 0.081(3) 0.071(2) 0.061(2) -0.0432(19) -0.0008(19) -0.020(2)
O22 0.036(3) 0.030(4) 0.060(6) -0.009(3) -0.006(3) 0.000(3)
O22A 0.087(9) 0.034(10) 0.057(12) -0.023(8) -0.035(8) 0.024(7)
O23 0.056(3) 0.037(3) 0.042(2) -0.011(2) -0.003(2) 0.010(2)
O23A 0.042(5) 0.023(4) 0.045(5) -0.013(3) -0.011(4) -0.004(4)
O24 0.046(3) 0.034(2) 0.052(3) -0.012(2) -0.008(2) -0.002(2)
O24A 0.080(7) 0.017(4) 0.037(5) -0.003(4) -0.012(5) -0.006(4)
O25 0.062(2) 0.0446(18) 0.063(2) -0.0300(16) -0.0146(16) 0.0099(15)
O26 0.082(3) 0.0286(15) 0.064(2) -0.0213(15) -0.0155(19) -0.0081(15)
O27 0.101(3) 0.0370(17) 0.062(2) -0.0257(16) -0.044(2) 0.0186(18)
O28 0.090(3) 0.0419(18) 0.0489(19) -0.0063(15) 0.0135(18) 0.0383(18)
O29 0.080(3) 0.0281(16) 0.129(4) -0.0239(19) 0.031(2) 0.0014(17)
O30 0.0469(18) 0.0503(18) 0.0452(17) -0.0237(14) 0.0064(14) 0.0136(14)
O31 0.063(5) 0.035(4) 0.037(5) -0.012(4) -0.027(4) 0.000(3)
O31A 0.094(9) 0.055(7) 0.087(14) -0.020(9) -0.057(10) 0.006(7)
O32 0.102(8) 0.025(5) 0.118(8) -0.018(5) -0.080(6) 0.002(5)
O32A 0.095(7) 0.051(9) 0.112(8) -0.054(8) -0.031(6) 0.000(6)
O33A 0.056(5) 0.023(3) 0.080(5) -0.007(3) -0.033(4) 0.003(3)
O34 0.058(2) 0.053(2) 0.128(4) -0.052(2) -0.002(2) -0.0145(17)
O35 0.081(6) 0.054(5) 0.078(6) -0.030(4) -0.009(4) 0.007(4)
O35A 0.066(4) 0.032(4) 0.080(5) -0.022(3) 0.012(4) -0.006(3)
O36 0.046(3) 0.028(3) 0.099(5) -0.021(3) -0.011(3) 0.006(3)
O36A 0.079(4) 0.027(3) 0.075(4) -0.015(3) -0.012(3) 0.015(3)
O37 0.086(4) 0.154(5) 0.085(4) 0.021(3) -0.009(3) -0.031(4)
O38 0.080(4) 0.083(4) 0.085(4) -0.016(3) -0.013(4) 0.026(4)
O38A 0.063(7) 0.148(12) 0.084(9) 0.007(8) 0.011(6) 0.045(8)
O39 0.087(3) 0.108(3) 0.105(4) -0.071(3) -0.019(3) 0.026(3)
O44 0.060(2) 0.068(2) 0.052(2) -0.0206(18) -0.0166(17) -0.0007(18)
O45 0.068(3) 0.035(3) 0.079(4) -0.004(3) -0.024(3) 0.006(2)
O45A 0.124(12) 0.079(10) 0.175(18) 0.023(10) -0.010(12) 0.020(8)
O46 0.078(3) 0.048(2) 0.108(3) 0.003(2) 0.003(2) 0.0053(19)
O47 0.075(4) 0.037(2) 0.069(3) -0.014(2) 0.012(3) -0.008(2)
O47A 0.044(5) 0.048(5) 0.070(6) -0.010(5) 0.004(5) -0.006(4)
O48 0.120(7) 0.105(6) 0.103(7) -0.036(5) 0.026(5) -0.021(5)
O49 0.064(5) 0.103(9) 0.091(8) -0.028(7) -0.017(5) -0.005(5)
O50 0.065(6) 0.078(9) 0.069(10) -0.010(7) 0.007(6) -0.018(6)
C1 0.0271(15) 0.0202(14) 0.0204(14) -0.0048(11) 0.0015(12) 0.0001(11)
C1A 0.047(4) 0.025(3) 0.047(4) -0.005(3) -0.006(3) -0.002(3)
C1B 0.060(5) 0.031(4) 0.060(5) -0.011(3) -0.010(4) -0.011(4)
C1C 0.054(6) 0.032(4) 0.058(5) -0.007(4) -0.002(4) -0.016(4)
C1D 0.086(8) 0.058(6) 0.045(5) -0.002(4) 0.001(4) -0.041(6)
C1E 0.075(6) 0.042(4) 0.043(4) -0.005(3) -0.002(4) -0.027(4)
C1F 0.056(5) 0.026(4) 0.033(4) -0.010(3) 0.004(3) -0.020(4)
C1G 0.062(6) 0.038(5) 0.037(4) -0.014(4) -0.002(4) -0.015(4)
C1H 0.091(8) 0.062(8) 0.054(6) -0.030(5) 0.012(5) -0.025(6)
C1I 0.088(7) 0.068(7) 0.042(5) -0.021(5) 0.018(5) -0.022(5)
C1J 0.071(6) 0.083(8) 0.052(5) -0.035(5) 0.021(4) -0.017(5)
C1K 0.050(4) 0.053(5) 0.037(4) -0.021(4) 0.009(3) -0.015(4)
C1L 0.115(8) 0.055(5) 0.069(5) -0.019(4) 0.010(5) -0.031(5)
C1M 0.078(5) 0.060(6) 0.120(9) 0.005(6) -0.037(5) -0.009(4)
C2 0.0278(15) 0.0208(14) 0.0212(14) -0.0055(11) -0.0006(12) 0.0028(12)
C3 0.0301(16) 0.0222(14) 0.0234(15) -0.0033(12) -0.0011(12) 0.0013(12)
C4 0.0323(17) 0.0229(15) 0.0207(14) -0.0034(11) 0.0000(12) -0.0007(12)
C5 0.0296(16) 0.0227(14) 0.0205(14) -0.0048(11) -0.0006(12) 0.0023(12)
C6 0.0284(16) 0.0212(14) 0.0251(15) -0.0083(12) -0.0013(12) -0.0007(12)
C7 0.045(2) 0.0278(17) 0.0314(18) -0.0002(14) 0.0048(16) 0.0075(16)
C8 0.054(2) 0.0293(18) 0.0318(19) -0.0031(15) 0.0106(17) 0.0080(17)
C9 0.046(2) 0.0204(15) 0.0347(18) -0.0136(13) 0.0017(15) 0.0028(14)
C10 0.063(3) 0.032(2) 0.0332(19) -0.0072(15) -0.0013(18) 0.0167(19)
C11 0.056(3) 0.0347(19) 0.0277(18) -0.0058(15) 0.0009(17) 0.0133(18)
C12 0.0342(18) 0.0271(16) 0.0259(16) -0.0082(13) -0.0059(13) 0.0027(13)
C13 0.041(2) 0.046(2) 0.0280(18) -0.0013(15) -0.0084(15) -0.0070(18)
C14 0.055(3) 0.066(3) 0.029(2) -0.0048(19) -0.0139(19) -0.002(2)
C15 0.074(3) 0.055(3) 0.038(2) -0.0161(19) -0.023(2) 0.003(2)
C16 0.105(5) 0.065(3) 0.049(3) -0.011(2) -0.026(3) -0.036(3)
C17 0.084(4) 0.054(3) 0.038(2) -0.002(2) -0.017(2) -0.033(3)
C18 0.0342(17) 0.0258(16) 0.0253(16) -0.0048(13) -0.0054(13) 0.0054(13)
C19 0.038(2) 0.0299(18) 0.042(2) -0.0038(15) -0.0085(17) 0.0038(15)
C20 0.054(2) 0.0261(18) 0.054(3) -0.0004(17) -0.013(2) 0.0071(17)
C21 0.049(2) 0.037(2) 0.051(3) -0.0079(18) -0.0122(19) 0.0163(17)
C22 0.035(2) 0.041(2) 0.042(2) -0.0111(17) -0.0113(17) 0.0097(16)
C23 0.0348(18) 0.0308(17) 0.0320(18) -0.0080(14) -0.0073(14) 0.0035(14)
C24 0.0325(17) 0.0200(14) 0.0238(15) -0.0053(12) -0.0018(13) 0.0027(12)
C25 0.0321(17) 0.0237(15) 0.0242(16) -0.0057(12) -0.0020(13) 0.0034(13)
C26 0.0372(19) 0.0274(16) 0.0265(17) -0.0085(13) -0.0047(14) 0.0009(14)
C27 0.0423(19) 0.0249(16) 0.0292(17) -0.0101(13) -0.0005(14) 0.0029(14)
C28 0.0359(19) 0.0314(18) 0.037(2) -0.0143(15) 0.0003(15) 0.0058(15)
C29 0.0336(18) 0.0319(18) 0.0309(18) -0.0124(14) -0.0011(14) 0.0044(14)
C30 0.0231(15) 0.0240(15) 0.0282(16) -0.0050(12) -0.0057(12) 0.0052(12)
C31 0.0355(18) 0.0243(15) 0.0233(15) -0.0024(12) -0.0046(13) 0.0035(13)
C32 0.0387(19) 0.0271(16) 0.0262(16) -0.0011(13) -0.0044(14) 0.0031(14)
C33 0.0294(17) 0.0275(16) 0.0272(16) 0.0012(12) -0.0056(13) 0.0041(13)
C34 0.0306(17) 0.0225(15) 0.0288(16) -0.0022(12) -0.0067(13) 0.0034(12)
C35 0.0345(18) 0.0207(15) 0.0289(17) -0.0004(12) -0.0057(14) 0.0018(13)
C36 0.0341(19) 0.0245(16) 0.041(2) -0.0062(14) -0.0065(15) 0.0023(14)
C37 0.038(2) 0.0263(17) 0.047(2) -0.0081(16) -0.0090(17) -0.0008(15)
C38 0.0408(19) 0.0207(15) 0.0349(18) -0.0027(13) -0.0073(15) 0.0021(13)
C39 0.0349(19) 0.0279(17) 0.0327(18) -0.0024(14) -0.0026(15) 0.0034(14)
C40 0.0349(18) 0.0256(16) 0.0361(19) -0.0052(14) -0.0055(15) 0.0006(14)
C41 0.0343(18) 0.0286(17) 0.0314(18) 0.0011(14) -0.0083(14) -0.0010(14)
C42 0.034(2) 0.050(2) 0.043(2) 0.0032(18) -0.0068(17) 0.0006(17)
C43 0.042(3) 0.069(3) 0.072(4) 0.012(3) 0.001(2) -0.017(2)
C44 0.079(4) 0.056(3) 0.128(6) 0.038(4) 0.025(4) -0.010(3)
C45 0.076(4) 0.034(2) 0.101(5) 0.025(3) 0.014(3) 0.004(2)
C46 0.044(2) 0.0324(19) 0.049(2) 0.0074(17) -0.0004(19) 0.0030(17)
C47 0.066(3) 0.0285(18) 0.0240(17) -0.0003(14) -0.0010(16) -0.0015(17)
C48 0.087(4) 0.063(3) 0.037(2) -0.012(2) -0.019(2) 0.011(3)
C49 0.155(6) 0.093(5) 0.040(3) -0.020(3) -0.032(3) 0.016(4)
C50 0.169(6) 0.067(4) 0.033(3) -0.008(3) -0.006(3) 0.012(4)
C51 0.140(6) 0.066(4) 0.041(3) -0.010(3) 0.021(3) 0.012(4)
C52 0.081(4) 0.063(3) 0.040(2) -0.008(2) 0.011(2) 0.005(3)
C53 0.045(2) 0.0253(16) 0.0231(16) -0.0040(12) -0.0085(14) 0.0008(14)
C54 0.044(2) 0.0339(19) 0.0322(19) -0.0101(15) -0.0040(16) 0.0017(16)
C55 0.058(2) 0.0337(19) 0.033(2) -0.0153(16) -0.0044(18) 0.0016(17)
C56 0.056(2) 0.0266(17) 0.0300(18) -0.0114(14) -0.0121(16) -0.0001(15)
C57 0.047(2) 0.0280(17) 0.0305(18) -0.0064(14) -0.0086(16) -0.0002(15)
C58 0.043(2) 0.0257(16) 0.0274(17) -0.0078(13) -0.0082(15) 0.0015(14)
C59 0.0211(14) 0.0184(13) 0.0265(15) -0.0060(11) -0.0046(12) -0.0010(11)
C60 0.0246(15) 0.0236(15) 0.0283(16) -0.0107(12) -0.0036(12) 0.0012(12)
C61 0.0280(16) 0.0273(16) 0.0276(16) -0.0103(12) -0.0054(13) 0.0033(13)
C62 0.0225(15) 0.0235(14) 0.0248(15) -0.0045(11) -0.0023(12) 0.0003(12)
C63 0.0249(15) 0.0155(13) 0.0287(16) -0.0055(11) -0.0050(12) -0.0005(11)
C64 0.0334(17) 0.0139(13) 0.0306(17) -0.0062(12) -0.0074(13) -0.0001(12)
C65 0.0346(18) 0.0219(15) 0.0368(19) -0.0122(14) -0.0105(15) 0.0042(13)
C66 0.043(2) 0.0207(16) 0.039(2) -0.0098(14) -0.0100(16) 0.0047(14)
C67 0.052(2) 0.0167(15) 0.038(2) -0.0098(14) -0.0110(17) 0.0004(14)
C68 0.047(2) 0.0229(16) 0.050(2) -0.0157(16) -0.0224(18) 0.0022(15)
C69 0.039(2) 0.0194(15) 0.045(2) -0.0116(14) -0.0142(16) 0.0029(14)
C70 0.0270(16) 0.0273(16) 0.0266(16) -0.0016(13) -0.0008(13) 0.0014(13)
C71 0.0295(18) 0.042(2) 0.0297(18) 0.0008(15) -0.0053(14) -0.0015(15)
C72 0.032(2) 0.062(3) 0.032(2) 0.0072(18) -0.0054(16) 0.0037(18)
C73 0.039(2) 0.053(3) 0.038(2) 0.0129(19) -0.0016(17) 0.0052(18)
C74 0.050(3) 0.043(2) 0.063(3) 0.018(2) -0.016(2) -0.010(2)
C75 0.037(2) 0.038(2) 0.059(3) 0.0104(19) -0.020(2) -0.0060(17)
C76 0.041(2) 0.041(2) 0.0285(17) -0.0129(15) -0.0088(15) 0.0116(16)
C77 0.053(3) 0.066(3) 0.032(2) -0.0058(19) -0.0027(18) 0.010(2)
C78 0.082(4) 0.086(4) 0.032(2) -0.007(2) 0.001(2) 0.025(3)
C79 0.099(4) 0.087(4) 0.030(2) -0.019(2) -0.011(2) 0.034(3)
C80 0.084(4) 0.076(4) 0.045(3) -0.027(2) -0.029(2) 0.024(3)
C81 0.055(3) 0.062(3) 0.045(2) -0.026(2) -0.019(2) 0.013(2)
C82 0.0279(16) 0.0215(14) 0.0310(17) -0.0105(13) -0.0035(13) 0.0032(12)
C83 0.040(2) 0.0235(16) 0.050(2) -0.0171(16) -0.0180(17) 0.0101(14)
C84 0.044(2) 0.0299(18) 0.045(2) -0.0152(16) -0.0160(18) 0.0143(16)
C85 0.041(2) 0.0230(16) 0.038(2) -0.0130(14) 0.0098(15) 0.0046(14)
C86 0.042(2) 0.051(3) 0.105(4) -0.057(3) -0.008(2) 0.008(2)
C87 0.036(2) 0.054(3) 0.092(4) -0.053(3) -0.016(2) 0.0114(19)
C88 0.0425(19) 0.0194(15) 0.0346(18) -0.0004(13) -0.0147(15) 0.0017(13)
C89 0.054(2) 0.0199(15) 0.0320(18) -0.0005(13) -0.0124(16) -0.0019(14)
C90 0.064(3) 0.0250(17) 0.0278(17) 0.0019(13) -0.0049(16) -0.0053(16)
C91 0.049(2) 0.0215(15) 0.0347(18) 0.0002(13) -0.0063(16) 0.0006(14)
C92 0.0392(19) 0.0189(14) 0.0354(18) -0.0007(13) -0.0120(14) 0.0002(13)
C93 0.0362(19) 0.0213(15) 0.0418(19) -0.0054(13) -0.0104(15) 0.0005(13)
C94 0.052(5) 0.021(3) 0.043(4) -0.001(2) -0.006(3) 0.002(3)
C94A 0.039(4) 0.037(4) 0.098(8) -0.028(5) -0.010(4) 0.000(3)
C95 0.048(5) 0.016(3) 0.049(4) 0.000(3) -0.008(3) 0.002(3)
C95A 0.041(4) 0.045(5) 0.108(9) -0.038(6) -0.009(4) 0.003(3)
C96 0.036(2) 0.0229(16) 0.060(2) -0.0109(16) -0.0074(17) 0.0017(14)
C97 0.039(4) 0.022(3) 0.041(4) -0.012(2) -0.002(3) -0.002(2)
C97A 0.042(4) 0.038(4) 0.077(7) -0.024(4) -0.021(4) 0.003(3)
C98 0.037(4) 0.016(3) 0.040(3) -0.006(2) -0.003(3) -0.003(2)
C98A 0.040(4) 0.033(4) 0.073(6) -0.017(4) -0.021(4) 0.006(3)
C99 0.060(2) 0.0261(18) 0.048(2) 0.0010(16) 0.0013(19) -0.0038(17)
C100 0.036(4) 0.027(3) 0.049(5) 0.005(3) -0.012(3) -0.008(3)
C101 0.048(4) 0.033(4) 0.061(5) 0.018(4) -0.018(4) -0.018(3)
C102 0.049(5) 0.039(5) 0.061(7) 0.006(4) -0.019(4) -0.024(3)
C103 0.045(4) 0.042(4) 0.057(5) 0.002(4) -0.009(4) -0.017(3)
C104 0.042(4) 0.027(3) 0.047(4) -0.004(3) -0.008(3) -0.011(3)
C105 0.060(5) 0.037(5) 0.031(4) -0.001(3) 0.008(4) -0.031(4)
C106 0.084(7) 0.051(6) 0.034(4) 0.002(4) -0.005(4) -0.035(5)
C107 0.098(7) 0.088(8) 0.041(5) -0.010(5) 0.006(5) -0.047(6)
C108 0.091(8) 0.083(9) 0.052(6) -0.017(5) 0.014(5) -0.052(6)
C109 0.080(7) 0.087(8) 0.055(5) -0.033(5) 0.016(5) -0.040(5)
C110 0.063(5) 0.068(6) 0.045(5) -0.025(4) 0.002(4) -0.025(4)
C111 0.057(2) 0.0228(16) 0.0319(19) -0.0018(14) -0.0150(17) -0.0037(15)
C112 0.065(3) 0.0277(18) 0.049(3) -0.0092(17) -0.019(2) -0.0035(18)
C113 0.071(3) 0.0245(18) 0.055(3) -0.0115(18) -0.024(2) 0.0014(18)
C114 0.069(3) 0.0253(17) 0.052(3) -0.0071(17) -0.032(2) -0.0020(17)
C115 0.069(3) 0.031(2) 0.052(3) -0.0074(18) -0.032(2) 0.0022(19)
C116 0.063(3) 0.0272(18) 0.043(2) -0.0072(16) -0.026(2) 0.0020(17)
C117 0.039(2) 0.0312(17) 0.0324(19) -0.0034(14) 0.0071(16) -0.0034(15)
C118 0.0297(18) 0.038(2) 0.0330(19) 0.0033(15) -0.0038(14) 0.0040(15)
C119 0.0332(18) 0.0333(18) 0.0291(18) -0.0015(14) -0.0025(14) 0.0065(14)
C120 0.053(3) 0.046(2) 0.056(3) -0.020(2) -0.022(2) 0.017(2)
C121 0.0288(18) 0.0302(18) 0.059(3) -0.0180(17) -0.0110(17) 0.0026(14)
C122 0.0320(17) 0.0229(15) 0.0269(16) -0.0062(13) -0.0059(13) -0.0009(13)
C123 0.060(3) 0.038(2) 0.033(2) -0.0051(16) -0.0061(19) 0.0147(19)
C124 0.039(2) 0.034(2) 0.080(3) 0.009(2) -0.016(2) -0.0023(17)
C125 0.133(8) 0.124(7) 0.110(6) 0.019(5) -0.037(6) -0.052(6)
C126 0.110(7) 0.149(8) 0.108(6) -0.031(5) -0.033(5) 0.061(6)
C127 0.094(5) 0.077(4) 0.060(4) -0.030(3) -0.012(3) 0.031(3)
C132 0.105(5) 0.093(5) 0.062(4) -0.024(3) -0.025(4) 0.036(4)
C133 0.118(13) 0.056(15) 0.24(5) -0.01(2) -0.016(13) 0.026(10)
C134 0.075(4) 0.059(3) 0.096(5) 0.003(3) 0.014(4) 0.009(3)
C135 0.063(10) 0.052(7) 0.074(10) -0.015(7) 0.001(8) -0.012(7)
C136 0.094(9) 0.090(7) 0.109(10) -0.036(6) -0.011(7) -0.025(6)
C137 0.096(9) 0.158(19) 0.053(9) -0.023(11) 0.009(8) -0.054(11)
C138 0.056(8) 0.12(2) 0.044(10) -0.025(11) 0.019(7) -0.004(9)
Na4 0.0703(13) 0.0321(9) 0.0614(12) -0.0105(8) -0.0236(10) -0.0055(8)
O40 0.087(3) 0.0417(18) 0.057(2) -0.0193(16) -0.0111(19) 0.0031(17)
O41 0.057(7) 0.058(7) 0.077(9) -0.033(7) -0.032(7) 0.012(5)
O41A 0.075(10) 0.050(8) 0.078(13) -0.013(8) -0.027(9) -0.016(7)
O41B 0.075(7) 0.045(6) 0.110(11) -0.013(6) -0.036(6) 0.001(5)
O42 0.137(7) 0.051(4) 0.048(4) -0.024(3) -0.003(4) 0.008(4)
O43 0.0459(18) 0.0389(16) 0.062(2) -0.0060(14) -0.0051(15) 0.0063(14)
O52 0.058(5) 0.081(6) 0.090(6) -0.018(5) 0.005(4) -0.012(4)
C1N 0.084(11) 0.091(13) 0.155(17) 0.027(13) -0.043(11) -0.014(10)
C1O 0.111(17) 0.080(11) 0.124(18) -0.064(13) -0.062(14) 0.029(11)
C1P 0.122(13) 0.046(6) 0.084(11) -0.023(7) -0.022(12) -0.006(8)
C128 0.064(8) 0.037(4) 0.054(6) -0.015(4) -0.018(7) -0.003(5)
C129 0.040(8) 0.042(7) 0.105(16) -0.016(8) -0.020(9) 0.000(6)
C130 0.176(13) 0.105(13) 0.087(10) -0.031(9) 0.014(9) 0.003(10)
C131 0.122(7) 0.076(4) 0.105(5) -0.044(4) 0.051(5) -0.029(4)
C140 0.083(9) 0.137(15) 0.103(12) -0.017(11) -0.002(8) -0.054(10)
O51 0.092(4) 0.093(4) 0.090(4) -0.030(3) 0.016(3) -0.008(3)
C139 0.091(6) 0.097(5) 0.113(7) -0.036(5) 0.011(5) -0.003(4)
O53 0.094(4) 0.068(3) 0.138(5) -0.006(3) 0.021(3) 0.005(3)
C141 0.099(7) 0.095(7) 0.220(12) -0.026(7) 0.006(7) -0.030(5)
O54 0.141(5) 0.053(2) 0.072(3) 0.000(2) 0.020(3) 0.040(3)
C142 0.121(15) 0.065(8) 0.052(11) 0.005(9) 0.011(10) 0.028(9)
C146 0.111(11) 0.047(7) 0.045(10) -0.005(8) 0.017(9) 0.028(7)

loop_
_atom_type_symbol
_atom_type_description
_atom_type_scat_dispersion_real
_atom_type_scat_dispersion_imag
_atom_type_scat_source
C C 0.0033 0.0016 'International Tables Vol C Tables 4.2.6.8 and 6.1.1.4'
H H 0.0000 0.0000 'International Tables Vol C Tables 4.2.6.8 and 6.1.1.4'
Na Na 0.0362 0.0249 'International Tables Vol C Tables 4.2.6.8 and 6.1.1.4'
O O 0.0106 0.0060 'International Tables Vol C Tables 4.2.6.8 and 6.1.1.4'
Ru Ru -1.2594 0.8363 'International Tables Vol C Tables 4.2.6.8 and 6.1.1.4'
S S 0.1246 0.1234 'International Tables Vol C Tables 4.2.6.8 and 6.1.1.4'

loop_
_geom_angle_atom_site_label_1
_geom_angle_atom_site_label_2
_geom_angle_atom_site_label_3
_geom_angle
_geom_angle_site_symmetry_1
_geom_angle_site_symmetry_3
_geom_angle_publ_flag
C1 Ru1 H 79(2) . . ?
C2 Ru1 H 97(2) . . ?
C2 Ru1 C1 37.09(11) . . ?
C2 Ru1 C5 63.26(12) . . ?
C3 Ru1 H 135(2) . . ?
C3 Ru1 C1 61.61(12) . . ?
C3 Ru1 C2 37.90(13) . . ?
C3 Ru1 C5 63.24(12) . . ?
C4 Ru1 H 137(2) . . ?
C4 Ru1 C1 61.77(13) . . ?
C4 Ru1 C2 63.65(12) . . ?
C4 Ru1 C3 37.98(12) . . ?
C4 Ru1 C5 38.04(13) . . ?
C5 Ru1 H 99(2) . . ?
C5 Ru1 C1 36.63(11) . . ?
C117 Ru1 H 90(2) . . ?
C117 Ru1 C1 130.67(15) . . ?
C117 Ru1 C2 163.35(14) . . ?
C117 Ru1 C3 133.01(16) . . ?
C117 Ru1 C4 101.44(15) . . ?
C117 Ru1 C5 100.59(15) . . ?
C118 Ru1 H 98(2) . . ?
C118 Ru1 C1 134.96(15) . . ?
C118 Ru1 C2 100.15(15) . . ?
C118 Ru1 C3 93.74(15) . . ?
C118 Ru1 C4 121.52(15) . . ?
C118 Ru1 C5 156.92(15) . . ?
C118 Ru1 C117 94.06(18) . . ?
C30 Ru2 H 76(2) . . ?
C31 Ru2 H 99(2) . . ?
C31 Ru2 C30 36.12(12) . . ?
C32 Ru2 H 136(2) . . ?
C32 Ru2 C30 61.27(13) . . ?
C32 Ru2 C31 38.14(14) . . ?
C32 Ru2 C33 38.26(14) . . ?
C32 Ru2 C34 63.22(14) . . ?
C33 Ru2 H 128(2) . . ?
C33 Ru2 C30 61.31(13) . . ?
C33 Ru2 C31 63.48(13) . . ?
C33 Ru2 C34 37.70(13) . . ?
C34 Ru2 H 91(2) . . ?
C34 Ru2 C30 36.51(12) . . ?
C34 Ru2 C31 62.57(13) . . ?
C119 Ru2 H 98(2) . . ?
C119 Ru2 C30 140.81(14) . . ?
C119 Ru2 C31 160.12(15) . . ?
C119 Ru2 C32 122.90(16) . . ?
C119 Ru2 C33 97.45(15) . . ?
C119 Ru2 C34 106.39(15) . . ?
C119 Ru2 C120 90.0(2) . . ?
C120 Ru2 H 100(2) . . ?
C120 Ru2 C30 129.13(19) . . ?
C120 Ru2 C31 97.92(18) . . ?
C120 Ru2 C32 97.42(17) . . ?
C120 Ru2 C33 129.30(18) . . ?
C120 Ru2 C34 159.30(17) . . ?
C59 Ru3 HA 76.0(16) . . ?
C60 Ru3 HA 90.1(16) . . ?
C60 Ru3 C59 36.10(11) . . ?
C60 Ru3 C63 62.59(12) . . ?
C61 Ru3 HA 128.2(16) . . ?
C61 Ru3 C59 60.92(12) . . ?
C61 Ru3 C60 38.10(13) . . ?
C61 Ru3 C62 38.61(12) . . ?
C61 Ru3 C63 63.27(13) . . ?
C62 Ru3 HA 134.7(16) . . ?
C62 Ru3 C59 60.90(12) . . ?
C62 Ru3 C60 63.74(12) . . ?
C62 Ru3 C63 37.62(12) . . ?
C63 Ru3 HA 98.3(16) . . ?
C63 Ru3 C59 36.11(11) . . ?
C121 Ru3 HA 91.2(16) . . ?
C121 Ru3 C59 133.50(14) . . ?
C121 Ru3 C60 101.15(15) . . ?
C121 Ru3 C61 97.94(17) . . ?
C121 Ru3 C62 128.08(17) . . ?
C121 Ru3 C63 160.98(16) . . ?
C122 Ru3 HA 105.7(16) . . ?
C122 Ru3 C59 136.53(13) . . ?
C122 Ru3 C60 160.65(14) . . ?
C122 Ru3 C61 125.13(14) . . ?
C122 Ru3 C62 96.94(14) . . ?
C122 Ru3 C63 103.22(13) . . ?
C122 Ru3 C121 89.91(16) . . ?
C88 Ru4 HA 76.5(16) . . ?
C89 Ru4 HA 100.3(16) . . ?
C89 Ru4 C88 36.44(14) . . ?
C90 Ru4 HA 136.5(16) . . ?
C90 Ru4 C88 61.46(16) . . ?
C90 Ru4 C89 37.84(17) . . ?
C90 Ru4 C91 38.34(15) . . ?
C90 Ru4 C92 63.28(15) . . ?
C91 Ru4 HA 127.9(16) . . ?
C91 Ru4 C88 61.63(15) . . ?
C91 Ru4 C89 63.44(15) . . ?
C91 Ru4 C92 37.88(15) . . ?
C92 Ru4 HA 90.1(16) . . ?
C92 Ru4 C88 36.51(13) . . ?
C92 Ru4 C89 62.59(14) . . ?
C123 Ru4 HA 100.7(16) . . ?
C123 Ru4 C88 130.79(18) . . ?
C123 Ru4 C89 99.48(18) . . ?
C123 Ru4 C90 98.48(17) . . ?
C123 Ru4 C91 129.70(17) . . ?
C123 Ru4 C92 160.74(17) . . ?
C124 Ru4 HA 94.2(16) . . ?
C124 Ru4 C88 137.28(18) . . ?
C124 Ru4 C89 159.59(18) . . ?
C124 Ru4 C90 123.8(2) . . ?
C124 Ru4 C91 96.29(18) . . ?
C124 Ru4 C92 103.43(17) . . ?
C124 Ru4 C123 91.8(2) . . ?
Na3A S1 Na2 100.81(11) . . ?
O13A S1 Na2 79.5(3) . . ?
O13A S1 Na3A 55.4(3) . . ?
O13A S1 C9 102.8(3) . . ?
O14A S1 Na2 40.8(3) . . ?
O14A S1 Na3A 133.0(3) . . ?
O14A S1 O13A 118.0(5) . . ?
O14A S1 O15A 113.2(5) . . ?
O14A S1 C9 107.3(3) . . ?
O15A S1 Na2 116.2(3) . . ?
O15A S1 Na3A 50.8(3) . . ?
O15A S1 O13A 106.1(4) . . ?
O15A S1 C9 108.8(3) . . ?
C9 S1 Na2 132.46(19) . . ?
C9 S1 Na3A 119.70(19) . . ?
O13 S1A Na1 73.7(6) . . ?
O13 S1A O14 112.9(9) . . ?
O13 S1A C9 106.9(6) . . ?
O14 S1A Na1 134.4(5) . . ?
O14 S1A C9 98.7(5) . . ?
O15 S1A Na1 40.3(5) . . ?
O15 S1A O13 113.7(8) . . ?
O15 S1A O14 110.8(8) . . ?
O15 S1A C9 112.8(5) . . ?
C9 S1A Na1 123.3(3) . . ?
O16 S2 O17 108.5(3) . . ?
O16 S2 C27 105.2(2) . . ?
O16A S2 O17A 121.9(7) . . ?
O16A S2 O18A 110.4(6) . . ?
O16A S2 C27 110.7(4) . . ?
O17 S2 C27 104.7(2) . . ?
O17A S2 O18A 102.7(6) . . ?
O17A S2 C27 107.2(4) . . ?
O18 S2 O16 116.9(3) . . ?
O18 S2 O17 113.1(3) . . ?
O18 S2 C27 107.3(2) . . ?
O18A S2 C27 102.0(4) . . ?
O19 S3 Na5 128.82(16) . 1_565 ?
O19 S3 O21 113.0(3) . . ?
O19 S3 C56 106.6(2) . . ?
O20 S3 Na5 56.79(15) . 1_565 ?
O20 S3 O19 114.3(3) . . ?
O20 S3 O21 110.3(2) . . ?
O20 S3 C56 106.3(2) . . ?
O21 S3 Na5 53.89(18) . 1_565 ?
O21 S3 C56 105.7(2) . . ?
C56 S3 Na5 124.52(15) . 1_565 ?
O22 S4 O23 111.1(7) . . ?
O22 S4 C38 105.6(7) . . ?
O23 S4 C38 106.2(3) . . ?
O24 S4 O22 112.4(6) . . ?
O24 S4 O23 112.8(5) . . ?
O24 S4 C38 108.2(3) . . ?
O22A S4A O23A 120(2) . . ?
O22A S4A O24A 116.4(18) . . ?
O22A S4A C38 107.0(17) . . ?
O23A S4A O24A 106.9(10) . . ?
O23A S4A C38 102.7(7) . . ?
O24A S4A C38 101.6(8) . . ?
C38 S4A Na1 118.0(6) . 2_666 ?
O25 S5 Na5 56.19(16) . 1_565 ?
O25 S5 C67 106.2(2) . . ?
O26 S5 Na5 52.61(17) . 1_565 ?
O26 S5 O25 108.8(2) . . ?
O26 S5 C67 106.1(2) . . ?
O27 S5 Na5 133.48(14) . 1_565 ?
O27 S5 O25 113.6(3) . . ?
O27 S5 O26 114.6(2) . . ?
O27 S5 C67 106.93(19) . . ?
C67 S5 Na5 119.57(14) . 1_565 ?
O28 S6 Na2 128.80(14) . 2_766 ?
O28 S6 O29 113.9(3) . . ?
O28 S6 O30 112.0(2) . . ?
O28 S6 C85 106.8(2) . . ?
O29 S6 Na2 54.7(2) . 2_766 ?
O29 S6 C85 104.9(2) . . ?
O30 S6 Na2 56.74(15) . 2_766 ?
O30 S6 O29 111.2(3) . . ?
O30 S6 C85 107.49(19) . . ?
C85 S6 Na2 124.40(16) . 2_766 ?
O31 S7 O32A 118.3(12) . . ?
O31 S7 C114 104.9(9) . . ?
O31A S7 Na8 125.6(11) . 1_565 ?
O31A S7 O33 114.3(11) . . ?
O31A S7 C114 106.9(12) . . ?
O32 S7 Na8 41.2(8) . 1_565 ?
O32 S7 O31A 109.9(12) . . ?
O32 S7 O33 114.1(9) . . ?
O32 S7 C114 110.4(9) . . ?
O32A S7 C114 102.3(9) . . ?
O33 S7 Na8 73.3(4) . 1_565 ?
O33 S7 C114 100.6(4) . . ?
O33A S7 O31 113.6(10) . . ?
O33A S7 O32A 105.9(9) . . ?
O33A S7 C114 111.3(4) . . ?
C114 S7 Na8 125.14(17) . 1_565 ?
O34 S8 Na7 138.8(3) . . ?
O34 S8 Na7A 146.3(2) . . ?
O34 S8 O35 101.1(5) . . ?
O34 S8 O36 129.7(4) . . ?
O34 S8 O36A 95.3(4) . . ?
O34 S8 C96 107.4(2) . . ?
O35 S8 Na7A 67.6(4) . . ?
O35 S8 C96 103.1(4) . . ?
O35A S8 Na7 33.7(5) . . ?
O35A S8 O34 122.6(5) . . ?
O35A S8 O36A 114.3(5) . . ?
O35A S8 C96 109.6(4) . . ?
O36 S8 Na7A 40.7(4) . . ?
O36 S8 O35 107.4(6) . . ?
O36 S8 C96 105.4(3) . . ?
O36A S8 Na7 81.8(4) . . ?
O36A S8 C96 105.7(3) . . ?
C96 S8 Na7 112.9(2) . . ?
C96 S8 Na7A 106.1(2) . . ?
S1A Na1 Na2 60.08(12) . . ?
S4A Na1 Na2 137.9(2) 2_666 . ?
Na2 Na1 H43A 151.82(13) . 2_666 ?
O13A Na1 S4A 89.4(3) . 2_666 ?
O13A Na1 Na2 65.10(18) . . ?
O13A Na1 O18 112.4(2) . 2_676 ?
O13A Na1 O24 73.9(2) . 2_666 ?
O13A Na1 O30 92.54(18) . 2_766 ?
O13A Na1 Na4 138.20(15) . 2_666 ?
O13A Na1 O40 175.74(19) . 2_666 ?
O13A Na1 H43A 94.4(2) . 2_666 ?
O15 Na1 S1A 22.5(3) . . ?
O15 Na1 Na2 42.4(2) . . ?
O18 Na1 S4A 142.7(3) 2_676 2_666 ?
O18 Na1 Na2 79.33(14) 2_676 . ?
O18 Na1 Na4 44.08(13) 2_676 2_666 ?
O18 Na1 O40 71.71(15) 2_676 2_666 ?
O18 Na1 H43A 92.13(18) 2_676 2_666 ?
O18A Na1 S1A 79.1(3) 2_676 . ?
O18A Na1 Na2 43.4(3) 2_676 . ?
O18A Na1 O15 56.9(3) 2_676 . ?
O24 Na1 S4A 21.0(2) 2_666 2_666 ?
O24 Na1 Na2 117.10(14) 2_666 . ?
O24 Na1 O18 163.01(19) 2_666 2_676 ?
O24 Na1 Na4 120.56(14) 2_666 2_666 ?
O24 Na1 O40 102.56(17) 2_666 2_666 ?
O24 Na1 H43A 71.33(17) 2_666 2_666 ?
O24A Na1 S1A 98.9(4) 2_666 . ?
O24A Na1 Na2 124.4(4) 2_666 . ?
O24A Na1 O15 119.5(4) 2_666 . ?
O30 Na1 S1A 93.86(15) 2_766 . ?
O30 Na1 S4A 106.5(2) 2_766 2_666 ?
O30 Na1 Na2 46.66(9) 2_766 . ?
O30 Na1 O18 102.49(16) 2_766 2_676 ?
O30 Na1 O24 92.76(16) 2_766 2_666 ?
O30 Na1 Na4 122.84(12) 2_766 2_666 ?
O30 Na1 O40 85.24(14) 2_766 2_666 ?
O30 Na1 H43A 160.00(17) 2_766 2_666 ?
Na4 Na1 Na2 121.94(8) 2_666 . ?
Na4 Na1 H43A 60.42(13) 2_666 2_666 ?
O40 Na1 S1A 173.32(17) 2_666 . ?
O40 Na1 S4A 87.8(2) 2_666 2_666 ?
O40 Na1 Na2 115.37(12) 2_666 . ?
O40 Na1 Na4 45.59(10) 2_666 2_666 ?
O40 Na1 H43A 86.52(17) 2_666 2_666 ?
S1 Na2 Na7 153.5(2) . 2_766 ?
S6 Na2 S1 122.32(9) 2_766 . ?
S6 Na2 Na7 69.49(19) 2_766 2_766 ?
O14A Na2 S1 22.76(16) . . ?
O14A Na2 S6 145.02(18) . 2_766 ?
O14A Na2 Na7 139.2(3) . 2_766 ?
O14A Na2 O16 110.1(2) . 2_676 ?
O14A Na2 O18A 89.0(3) . 2_676 ?
O14A Na2 O29 173.1(2) . 2_766 ?
O14A Na2 O30 116.96(19) . 2_766 ?
O14A Na2 O37 99.0(2) . . ?
O14A Na2 O38 92.4(3) . . ?
O15 Na2 O37 131.8(3) . . ?
O16 Na2 S1 111.68(13) 2_676 . ?
O16 Na2 S6 75.50(12) 2_676 2_766 ?
O16 Na2 Na7 44.7(3) 2_676 2_766 ?
O16 Na2 O18A 36.5(3) 2_676 2_676 ?
O16 Na2 O29 70.16(16) 2_676 2_766 ?
O16 Na2 O30 87.05(15) 2_676 2_766 ?
O16 Na2 O37 80.49(19) 2_676 . ?
O29 Na2 S1 150.38(14) 2_766 . ?
O29 Na2 S6 28.09(10) 2_766 2_766 ?
O29 Na2 Na7 45.8(2) 2_766 2_766 ?
O29 Na2 O30 56.18(13) 2_766 2_766 ?
O30 Na2 S1 94.20(11) 2_766 . ?
O30 Na2 S6 28.20(8) 2_766 2_766 ?
O30 Na2 Na7 95.9(2) 2_766 2_766 ?
O37 Na2 S1 121.76(19) . . ?
O37 Na2 S6 115.90(18) . 2_766 ?
O37 Na2 Na7 52.4(2) . 2_766 ?
O37 Na2 O18A 113.4(3) . 2_676 ?
O37 Na2 O29 87.9(2) . 2_766 ?
O37 Na2 O30 144.0(2) . 2_766 ?
O38 Na2 S1 93.4(2) . . ?
O38 Na2 S6 92.7(2) . 2_766 ?
O38 Na2 Na7 110.5(3) . 2_766 ?
O38 Na2 O16 154.9(2) . 2_676 ?
O38 Na2 O18A 161.0(3) . 2_676 ?
O38 Na2 O29 88.9(2) . 2_766 ?
O38 Na2 O30 92.7(2) . 2_766 ?
O38 Na2 O37 85.2(3) . . ?
O38A Na2 O15 93.8(5) . . ?
O38A Na2 O37 90.5(6) . . ?
Na3 Na3 Na1 96.0(2) 2_666 . ?
O13 Na3 Na1 48.0(4) . . ?
O13 Na3 O23A 83.5(4) . . ?
O13 Na3 O53 113.8(5) . 2_666 ?
O23A Na3 Na1 70.6(3) 2_666 . ?
O23A Na3 Na1 118.2(3) . . ?
O23A Na3 O23A 81.2(4) 2_666 . ?
O23A Na3 O53 147.7(4) 2_666 2_666 ?
O23A Na3 O53 88.7(3) . 2_666 ?
O39 Na3 Na1 135.9(3) . . ?
O39 Na3 Na3 71.9(3) . 2_666 ?
O39 Na3 O13 160.7(5) . . ?
O39 Na3 O23A 73.2(4) . 2_666 ?
O39 Na3 O23A 79.3(4) . . ?
O39 Na3 O53 74.8(3) . 2_666 ?
O53 Na3 Na1 139.6(3) 2_666 . ?
O53 Na3 Na3 121.9(3) 2_666 2_666 ?
S1 Na3A Na1 58.68(10) . . ?
O13A Na3A S1 27.67(13) . . ?
O13A Na3A Na1 32.15(14) . . ?
O13A Na3A O24 65.1(2) . 2_666 ?
O13A Na3A O39 146.4(3) . . ?
O15A Na3A S1 26.38(15) . . ?
O15A Na3A Na1 84.79(19) . . ?
O15A Na3A O13A 54.0(2) . . ?
O15A Na3A O24 119.1(2) . 2_666 ?
O15A Na3A O39 152.0(3) . . ?
O23 Na3A S1 90.56(19) . . ?
O23 Na3A Na1 111.3(2) . . ?
O23 Na3A O13A 95.9(2) . . ?
O23 Na3A O15A 83.6(2) . . ?
O23 Na3A O24 101.6(2) . 2_666 ?
O23 Na3A O39 76.3(2) . . ?
O23 Na3A O53 84.3(2) . 2_666 ?
O24 Na3A S1 92.78(18) 2_666 . ?
O24 Na3A Na1 36.32(13) 2_666 . ?
O39 Na3A S1 165.6(2) . . ?
O39 Na3A Na1 120.4(2) . . ?
O39 Na3A O24 84.3(2) . 2_666 ?
O53 Na3A S1 114.5(2) 2_666 . ?
O53 Na3A Na1 162.1(2) 2_666 . ?
O53 Na3A O13A 142.0(3) 2_666 . ?
O53 Na3A O15A 88.4(3) 2_666 . ?
O53 Na3A O24 152.2(2) 2_666 2_666 ?
O53 Na3A O39 70.6(2) 2_666 . ?
S3 Na5 S5 114.36(6) 1_545 1_545 ?
S3 Na5 Na6 140.99(9) 1_545 . ?
S3 Na5 Na9 102.16(16) 1_545 1_545 ?
S5 Na5 Na6 59.68(5) 1_545 . ?
S5 Na5 Na9 64.41(15) 1_545 1_545 ?
Na9 Na5 Na6 107.26(16) 1_545 . ?
Na9A Na5 S3 84.05(19) 1_545 1_545 ?
Na9A Na5 S5 74.68(18) 1_545 1_545 ?
Na9A Na5 Na6 124.76(19) 1_545 . ?
Na9A Na5 Na9 18.4(2) 1_545 1_545 ?
O20 Na5 S3 28.18(9) 1_545 1_545 ?
O20 Na5 S5 100.85(10) 1_545 1_545 ?
O20 Na5 Na6 112.89(12) 1_545 . ?
O20 Na5 Na9 120.10(18) 1_545 1_545 ?
O20 Na5 Na9A 104.3(2) 1_545 1_545 ?
O20 Na5 O25 100.36(12) 1_545 1_545 ?
O20 Na5 O36A 112.6(2) 1_545 . ?
O21 Na5 S3 28.83(9) 1_545 1_545 ?
O21 Na5 S5 118.85(13) 1_545 1_545 ?
O21 Na5 Na6 169.70(12) 1_545 . ?
O21 Na5 Na9 79.48(19) 1_545 1_545 ?
O21 Na5 Na9A 61.3(2) 1_545 1_545 ?
O21 Na5 O20 56.86(13) 1_545 1_545 ?
O21 Na5 O25 94.39(15) 1_545 1_545 ?
O21 Na5 O26 139.70(14) 1_545 1_545 ?
O21 Na5 O36A 145.1(2) 1_545 . ?
O25 Na5 S3 100.58(10) 1_545 1_545 ?
O25 Na5 S5 28.52(9) 1_545 1_545 ?
O25 Na5 Na6 86.47(10) 1_545 . ?
O25 Na5 Na9 40.12(17) 1_545 1_545 ?
O25 Na5 Na9A 46.7(2) 1_545 1_545 ?
O25 Na5 O36A 120.45(19) 1_545 . ?
O26 Na5 S3 121.98(10) 1_545 1_545 ?
O26 Na5 S5 28.17(9) 1_545 1_545 ?
O26 Na5 Na6 35.07(9) 1_545 . ?
O26 Na5 Na9 90.30(19) 1_545 1_545 ?
O26 Na5 Na9A 102.5(2) 1_545 1_545 ?
O26 Na5 O20 97.98(13) 1_545 1_545 ?
O26 Na5 O25 56.68(13) 1_545 1_545 ?
O26 Na5 O36A 70.28(17) 1_545 . ?
O36A Na5 Na6 35.69(15) . . ?
O44 Na5 S3 116.43(13) . 1_545 ?
O44 Na5 S5 99.98(12) . 1_545 ?
O44 Na5 Na6 102.32(11) . . ?
O44 Na5 Na9 47.85(17) . 1_545 ?
O44 Na5 Na9A 54.88(19) . 1_545 ?
O44 Na5 O20 144.59(16) . 1_545 ?
O44 Na5 O21 87.97(15) . 1_545 ?
O44 Na5 O25 85.02(15) . 1_545 ?
O44 Na5 O26 113.59(15) . 1_545 ?
O44 Na5 O36A 93.6(2) . . ?
O26 Na6 Na7 110.8(2) 1_545 . ?
O26 Na6 Na7A 118.3(2) 1_545 . ?
O26 Na6 O32 94.6(5) 1_545 2_767 ?
O26 Na6 O36 95.7(2) 1_545 . ?
O26 Na6 O45 95.35(19) 1_545 . ?
O26 Na6 O45A 94.5(7) 1_545 . ?
O26 Na6 O46 81.40(16) 1_545 . ?
O26 Na6 O47 151.0(2) 1_545 . ?
O26 Na6 O47A 163.9(3) 1_545 . ?
O32 Na6 Na7A 135.9(5) 2_767 . ?
O32 Na6 O47 114.4(5) 2_767 . ?
O32A Na6 Na7 134.4(5) 2_767 . ?
O32A Na6 O36A 87.9(6) 2_767 . ?
O32A Na6 O45A 102.8(9) 2_767 . ?
O32A Na6 O46 172.9(5) 2_767 . ?
O32A Na6 O47A 88.4(6) 2_767 . ?
O36 Na6 Na7A 44.7(3) . . ?
O36 Na6 O32 108.0(4) . 2_767 ?
O36 Na6 O46 70.8(2) . . ?
O36 Na6 O47 77.5(3) . . ?
O36A Na6 Na7 66.7(3) . . ?
O36A Na6 O45A 168.3(8) . . ?
O36A Na6 O46 85.4(2) . . ?
O36A Na6 O47A 87.6(4) . . ?
O45 Na6 Na7A 124.6(2) . . ?
O45 Na6 O32 76.0(4) . 2_767 ?
O45 Na6 O36 167.9(3) . . ?
O45 Na6 O46 106.2(2) . . ?
O45 Na6 O47 90.5(2) . . ?
O45A Na6 Na7 107.6(7) . . ?
O46 Na6 Na7 39.9(2) . . ?
O46 Na6 Na7A 46.2(2) . . ?
O46 Na6 O32 175.5(5) . 2_767 ?
O46 Na6 O45A 84.1(7) . . ?
O46 Na6 O47 69.73(19) . . ?
O47 Na6 Na7A 39.6(2) . . ?
O47A Na6 Na7 55.0(4) . . ?
O47A Na6 O45A 97.4(7) . . ?
O47A Na6 O46 89.0(4) . . ?
S8 Na7 Na2 119.7(4) . 2_766 ?
S8 Na7 Na6 66.6(3) . . ?
Na2 Na7 Na6 172.0(4) 2_766 . ?
O16A Na7 S8 160.6(6) 1_645 . ?
O16A Na7 Na6 96.9(5) 1_645 . ?
O16A Na7 O47A 78.4(5) 1_645 . ?
O29 Na7 S8 91.2(4) . . ?
O29 Na7 Na2 49.9(3) . 2_766 ?
O29 Na7 Na6 137.3(4) . . ?
O29 Na7 O16A 95.1(5) . 1_645 ?
O29 Na7 O37 87.0(5) . 2_766 ?
O29 Na7 O47A 100.9(5) . . ?
O35A Na7 S8 19.7(3) . . ?
O35A Na7 Na6 85.6(5) . . ?
O35A Na7 O29 79.5(5) . . ?
O35A Na7 O46 98.3(6) . . ?
O35A Na7 O47A 100.1(6) . . ?
O37 Na7 S8 96.7(4) 2_766 . ?
O37 Na7 Na2 47.3(3) 2_766 2_766 ?
O37 Na7 Na6 129.6(4) 2_766 . ?
O37 Na7 O47A 172.1(6) 2_766 . ?
O46 Na7 S8 87.3(4) . . ?
O46 Na7 Na2 128.9(5) . 2_766 ?
O46 Na7 Na6 44.2(3) . . ?
O46 Na7 O16A 87.2(5) . 1_645 ?
O46 Na7 O29 176.8(6) . . ?
O46 Na7 O37 90.4(4) . 2_766 ?
O46 Na7 O47A 81.7(5) . . ?
O47A Na7 S8 82.4(4) . . ?
O47A Na7 Na6 42.9(3) . . ?
S8 Na7A Na2 112.3(3) . 2_766 ?
S8 Na7A Na6 66.9(2) . . ?
Na6 Na7A Na2 160.7(3) . 2_766 ?
O16 Na7A S8 155.6(4) 1_645 . ?
O16 Na7A Na2 44.5(2) 1_645 2_766 ?
O16 Na7A Na6 131.3(3) 1_645 . ?
O16 Na7A O36 170.0(5) 1_645 . ?
O16 Na7A O46 100.2(4) 1_645 . ?
O29 Na7A S8 90.7(3) . . ?
O29 Na7A Na2 46.7(2) . 2_766 ?
O29 Na7A Na6 149.3(4) . . ?
O29 Na7A O16 76.9(4) . 1_645 ?
O29 Na7A O36 109.5(4) . . ?
O29 Na7A O46 155.4(5) . . ?
O36 Na7A S8 22.8(2) . . ?
O36 Na7A Na2 134.8(4) . 2_766 ?
O36 Na7A Na6 44.7(3) . . ?
O36 Na7A O46 70.7(3) . . ?
O46 Na7A S8 82.2(3) . . ?
O46 Na7A Na2 114.9(4) . 2_766 ?
O46 Na7A Na6 46.1(2) . . ?
O47 Na7A S8 106.4(4) . . ?
O47 Na7A Na2 140.8(4) . 2_766 ?
O47 Na7A Na6 47.4(3) . . ?
O47 Na7A O16 97.6(4) . 1_645 ?
O47 Na7A O29 129.3(5) . . ?
O47 Na7A O36 84.2(4) . . ?
O47 Na7A O46 75.3(3) . . ?
Na8 Na8 S7 0(10) 2_757 2_767 ?
Na8 Na8 O27 0(10) 2_757 2_767 ?
Na8 Na8 O27 0(10) 2_757 1_545 ?
Na8 Na8 O32 0(10) 2_757 2_767 ?
Na8 Na8 O32 0(10) 2_757 1_545 ?
Na8 Na8 O32A 0(10) 2_757 2_767 ?
Na8 Na8 O32A 0(10) 2_757 1_545 ?
Na8 Na8 O33A 0(10) 2_757 1_545 ?
Na8 Na8 O33A 0(10) 2_757 2_767 ?
Na8 Na8 O45 0(10) 2_757 . ?
Na8 Na8 O45 0(10) 2_757 2_757 ?
O27 Na8 S7 97.48(8) 1_545 2_767 ?
O27 Na8 S7 82.52(8) 2_767 2_767 ?
O27 Na8 O27 180.0 2_767 1_545 ?
O27 Na8 O32 86.2(5) 1_545 1_545 ?
O27 Na8 O32 86.2(5) 2_767 2_767 ?
O27 Na8 O32 93.8(5) 1_545 2_767 ?
O27 Na8 O32 93.8(5) 2_767 1_545 ?
O27 Na8 O32A 86.1(5) 2_767 2_767 ?
O27 Na8 O32A 86.1(5) 1_545 1_545 ?
O27 Na8 O32A 93.9(5) 2_767 1_545 ?
O27 Na8 O32A 93.9(5) 1_545 2_767 ?
O27 Na8 O33A 103.12(18) 1_545 2_767 ?
O27 Na8 O33A 103.12(18) 2_767 1_545 ?
O27 Na8 O33A 76.88(18) 2_767 2_767 ?
O27 Na8 O33A 76.88(18) 1_545 1_545 ?
O27 Na8 O45 92.94(18) 2_767 . ?
O27 Na8 O45 87.06(18) 1_545 . ?
O27 Na8 O45 87.06(18) 2_767 2_757 ?
O27 Na8 O45 92.94(18) 1_545 2_757 ?
O32 Na8 S7 156.9(3) 1_545 2_767 ?
O32 Na8 S7 23.1(3) 2_767 2_767 ?
O32 Na8 O32 180.0 2_767 1_545 ?
O32 Na8 O32A 3.6(5) 1_545 1_545 ?
O32 Na8 O32A 176.4(5) 2_767 1_545 ?
O32 Na8 O32A 176.4(5) 1_545 2_767 ?
O32 Na8 O32A 3.6(5) 2_767 2_767 ?
O32 Na8 O33A 133.9(4) 1_545 2_767 ?
O32 Na8 O33A 46.1(4) 1_545 1_545 ?
O32 Na8 O33A 46.1(4) 2_767 2_767 ?
O32 Na8 O33A 133.9(4) 2_767 1_545 ?
O32 Na8 O45 74.1(3) 2_767 . ?
O32 Na8 O45 105.9(3) 2_767 2_757 ?
O32 Na8 O45 74.1(3) 1_545 2_757 ?
O32 Na8 O45 105.9(3) 1_545 . ?
O45 Na8 S7 82.92(13) 2_757 2_767 ?
O45 Na8 S7 97.08(13) . 2_767 ?
O45 Na8 O32A 70.6(3) 2_757 1_545 ?
O45 Na8 O32A 109.4(3) 2_757 2_767 ?
O45 Na8 O32A 109.4(3) . 1_545 ?
O45 Na8 O32A 70.6(3) . 2_767 ?
O45 Na8 O33A 60.5(2) . 1_545 ?
O45 Na8 O33A 119.5(2) 2_757 1_545 ?
O45 Na8 O33A 60.5(2) 2_757 2_767 ?
O45 Na8 O33A 119.5(2) . 2_767 ?
O45 Na8 O45 180.0(2) 2_757 . ?
Na5 Na9 H44 54.2(2) 1_565 1_565 ?
O25 Na9 Na5 44.40(17) . 1_565 ?
O25 Na9 O44 81.9(3) . 1_565 ?
O25 Na9 H44 94.0(3) . 1_565 ?
O44 Na9 Na5 40.35(14) 1_565 1_565 ?
O44 Na9 H44 14.18(8) 1_565 1_565 ?
O48 Na9 O25 80.3(4) . . ?
O50 Na9 O25 127.6(8) . . ?
O50 Na9 O48 113.2(9) . . ?
Na5 Na9A H44 70.5(3) 1_565 1_565 ?
O21 Na9A Na5 52.35(19) . 1_565 ?
O21 Na9A H44 99.4(3) . 1_565 ?
O25 Na9A Na5 59.6(2) . 1_565 ?
O25 Na9A O21 97.1(3) . . ?
O25 Na9A O44 92.4(4) . 1_565 ?
O25 Na9A H44 97.2(4) . 1_565 ?
O44 Na9A Na5 52.3(2) 1_565 1_565 ?
O44 Na9A O21 80.6(3) 1_565 . ?
O44 Na9A H44 20.13(9) 1_565 1_565 ?
O49 Na9A Na5 133.9(7) . 1_565 ?
O49 Na9A O21 81.6(6) . . ?
O49 Na9A O25 138.7(7) . . ?
O49 Na9A O44 127.5(7) . 1_565 ?
O49 Na9A H44 123.9(7) . 1_565 ?
C30 O2 H2 109.5 . . ?
C88 O4 H4 109.5 . . ?
S1A O13 Na3 138.4(9) . . ?
S1 O13A Na1 144.1(5) . . ?
S1 O13A Na3A 96.9(3) . . ?
Na1 O13A Na3A 112.2(2) . . ?
S1 O14A Na2 116.5(4) . . ?
S1A O15 Na1 117.2(7) . . ?
S1A O15 Na2 125.8(6) . . ?
Na1 O15 Na2 95.8(3) . . ?
S1 O15A Na3A 102.8(4) . . ?
S2 O16 Na2 133.8(3) . 2_676 ?
S2 O16 Na7A 131.3(4) . 1_465 ?
Na7A O16 Na2 93.8(3) 1_465 2_676 ?
S2 O16A Na7 139.3(8) . 1_465 ?
S2 O17A Na4 149.8(8) . 1_565 ?
S2 O18 Na1 126.9(4) . 2_676 ?
S2 O18 Na4 139.6(4) . 1_565 ?
Na4 O18 Na1 88.76(16) 1_565 2_676 ?
S2 O18A Na1 135.1(6) . 2_676 ?
S2 O18A Na2 125.0(6) . 2_676 ?
Na1 O18A Na2 97.7(3) 2_676 2_676 ?
S3 O19 Na4 130.9(3) . 1_565 ?
S3 O20 Na5 95.03(18) . 1_565 ?
S3 O21 Na5 97.3(2) . 1_565 ?
S3 O21 Na9A 136.9(3) . . ?
Na5 O21 Na9A 66.3(2) 1_565 . ?
S4 O23 Na3A 137.1(3) . . ?
S4A O23A Na3 125.2(8) . . ?
Na3 O23A Na3 98.8(4) 2_666 . ?
S4 O24 Na1 130.0(4) . 2_666 ?
S4 O24 Na3A 123.2(4) . 2_666 ?
Na1 O24 Na3A 101.53(19) 2_666 2_666 ?
S5 O25 Na5 95.3(2) . 1_565 ?
S5 O25 Na9 139.9(3) . . ?
S5 O25 Na9A 162.7(3) . . ?
Na9A O25 Na5 73.7(3) . 1_565 ?
S5 O26 Na5 99.2(2) . 1_565 ?
S5 O26 Na6 134.6(2) . 1_565 ?
Na6 O26 Na5 107.77(14) 1_565 1_565 ?
S5 O27 Na8 140.5(3) . 1_565 ?
S6 O29 Na2 97.2(2) . 2_766 ?
S6 O29 Na7 141.9(4) . . ?
S6 O29 Na7A 132.8(4) . . ?
Na7A O29 Na2 92.3(3) . 2_766 ?
S6 O30 Na1 131.3(2) . 2_766 ?
S6 O30 Na2 95.06(18) . 2_766 ?
Na1 O30 Na2 90.74(11) 2_766 2_766 ?
S7 O32 Na6 139.6(11) . 2_767 ?
S7 O32 Na8 115.7(10) . 1_565 ?
Na8 O32 Na6 98.2(5) 1_565 2_767 ?
S7 O32A Na6 150.6(15) . 2_767 ?
S7 O32A Na8 99.1(10) . 1_565 ?
Na6 O32A Na8 94.2(5) 2_767 1_565 ?
S7 O33A Na8 104.8(6) . 1_565 ?
S8 O35A Na7 126.6(8) . . ?
S8 O36 Na6 148.9(5) . . ?
S8 O36 Na7A 116.4(6) . . ?
Na6 O36 Na7A 90.5(3) . . ?
S8 O36A Na5 98.7(4) . . ?
S8 O36A Na6 144.8(6) . . ?
Na6 O36A Na5 102.1(3) . . ?
Na2 O37 H37 46.5 . . ?
C125 O37 Na2 107.1(5) . . ?
C125 O37 H37 109.5 . . ?
Na2 O38 H38 98.7 . . ?
C126 O38 Na2 134.2(6) . . ?
C126 O38 H38 109.5 . . ?
Na2 O38A H38A 44.1 . . ?
C126 O38A Na2 147.8(14) . . ?
C126 O38A H38A 109.5 . . ?
Na3A O39 H39 45.6 . . ?
C127 O39 Na3 123.2(5) . . ?
C127 O39 Na3A 118.4(5) . . ?
C127 O39 H39 109.5 . . ?
Na5 O44 H44 127.9 . . ?
C132 O44 Na5 115.5(4) . . ?
C132 O44 H44 109.5 . . ?
Na6 O45 Na8 96.6(2) . . ?
Na6 O45 H45 127.1 . . ?
Na8 O45 H45 75.0 . . ?
C1M O45 Na6 120.4(6) . . ?
C1M O45 Na8 116.2(7) . . ?
C1M O45 H45 109.5 . . ?
Na6 O45A H45A 114.1 . . ?
C133 O45A Na6 134(2) . . ?
C133 O45A H45A 109.5 . . ?
Na6 O46 Na7A 87.7(3) . . ?
Na6 O46 H46 131.5 . . ?
Na7 O46 Na6 96.0(4) . . ?
Na7A O46 H46 90.0 . . ?
C134 O46 Na6 109.5(4) . . ?
C134 O46 Na7 130.3(5) . . ?
C134 O46 Na7A 128.5(5) . . ?
C134 O46 H46 109.5 . . ?
Na6 O47 H47 58.1 . . ?
Na7A O47 Na6 93.0(3) . . ?
Na7A O47 H47 138.8 . . ?
C1L O47 Na6 112.7(6) . . ?
C1L O47 Na7A 108.7(6) . . ?
C1L O47 H47 109.5 . . ?
Na6 O47A Na7 82.1(5) . . ?
Na6 O47A H47A 50.0 . . ?
Na7 O47A H47A 125.4 . . ?
C135 O47A Na6 118.7(11) . . ?
C135 O47A Na7 116.8(12) . . ?
C135 O47A H47A 109.5 . . ?
Na9 O48 H48 80.4 . . ?
H48 O48 Na9 80.4 . . ?
H48 O48 H48 0.0 . . ?
H48 O48 C136 109.5 . . ?
C136 O48 Na9 151.6(10) . . ?
C136 O48 H48 109.5 . . ?
Na9A O49 H49 55.6 . . ?
C137 O49 Na9A 161(2) . . ?
C137 O49 H49 109.5 . . ?
Na9 O50 H50 65.8 . . ?
C138 O50 Na9 163(2) . . ?
C138 O50 H50 109.5 . . ?
O1 C1 Ru1 130.1(2) . . ?
O1 C1 C2 125.5(3) . . ?
O1 C1 C5 127.4(3) . . ?
C2 C1 Ru1 66.45(18) . . ?
C5 C1 Ru1 67.37(19) . . ?
C5 C1 C2 107.1(3) . . ?
C1B C1A H1A 119.2 . . ?
C1B C1A C99 121.6(8) . . ?
C99 C1A H1A 119.2 . . ?
C1A C1B H1B 120.6 . . ?
C1A C1B C1C 118.9(9) . . ?
C1C C1B H1B 120.6 . . ?
C1B C1C H1C 120.1 . . ?
C1D C1C C1B 119.7(10) . . ?
C1D C1C H1C 120.1 . . ?
C1C C1D H1D 119.6 . . ?
C1C C1D C1E 120.7(11) . . ?
C1E C1D H1D 119.6 . . ?
C1D C1E H1E 116.1 . . ?
C99 C1E C1D 127.8(10) . . ?
C99 C1E H1E 116.1 . . ?
C1G C1F C1K 119.8(11) . . ?
C1G C1F C90 113.1(10) . . ?
C1K C1F C90 127.0(9) . . ?
C1F C1G H1G 118.1 . . ?
C1F C1G C1H 123.7(15) . . ?
C1H C1G H1G 118.1 . . ?
C1G C1H H1H 122.2 . . ?
C1G C1H C1I 115.7(16) . . ?
C1I C1H H1H 122.2 . . ?
C1H C1I H1I 119.2 . . ?
C1J C1I C1H 121.7(13) . . ?
C1J C1I H1I 119.2 . . ?
C1I C1J H1J 119.9 . . ?
C1I C1J C1K 120.2(14) . . ?
C1K C1J H1J 119.9 . . ?
C1F C1K C1J 118.7(12) . . ?
C1F C1K H1K 120.7 . . ?
C1J C1K H1K 120.7 . . ?
O47 C1L H1LA 109.5 . . ?
O47 C1L H1LB 109.5 . . ?
O47 C1L H1LC 109.5 . . ?
H1LA C1L H1LB 109.5 . . ?
H1LA C1L H1LC 109.5 . . ?
H1LB C1L H1LC 109.5 . . ?
O45 C1M H1MA 109.5 . . ?
O45 C1M H1MB 109.5 . . ?
O45 C1M H1MC 109.5 . . ?
H1MA C1M H1MB 109.5 . . ?
H1MA C1M H1MC 109.5 . . ?
H1MB C1M H1MC 109.5 . . ?
C1 C2 Ru1 76.46(19) . . ?
C1 C2 C24 126.1(3) . . ?
C3 C2 Ru1 70.42(19) . . ?
C3 C2 C1 107.6(3) . . ?
C3 C2 C24 126.1(3) . . ?
C24 C2 Ru1 123.4(2) . . ?
C2 C3 Ru1 71.67(19) . . ?
C2 C3 C18 126.0(3) . . ?
C4 C3 Ru1 70.12(19) . . ?
C4 C3 C2 108.3(3) . . ?
C4 C3 C18 125.2(3) . . ?
C18 C3 Ru1 130.0(3) . . ?
C3 C4 Ru1 71.90(19) . . ?
C3 C4 C5 108.6(3) . . ?
C3 C4 C12 124.2(3) . . ?
C5 C4 Ru1 73.23(19) . . ?
C5 C4 C12 126.2(3) . . ?
C12 C4 Ru1 129.7(3) . . ?
C1 C5 Ru1 76.00(19) . . ?
C1 C5 C6 124.9(3) . . ?
C4 C5 Ru1 68.73(19) . . ?
C4 C5 C1 107.7(3) . . ?
C4 C5 C6 126.0(3) . . ?
C6 C5 Ru1 131.4(2) . . ?
C7 C6 C5 118.9(3) . . ?
C11 C6 C5 123.4(3) . . ?
C11 C6 C7 117.6(3) . . ?
C6 C7 H7 119.2 . . ?
C6 C7 C8 121.6(4) . . ?
C8 C7 H7 119.2 . . ?
C7 C8 H8 120.3 . . ?
C9 C8 C7 119.5(4) . . ?
C9 C8 H8 120.3 . . ?
C8 C9 S1 120.8(3) . . ?
C8 C9 S1A 115.8(4) . . ?
C10 C9 S1 119.0(3) . . ?
C10 C9 S1A 122.5(4) . . ?
C10 C9 C8 120.1(4) . . ?
C9 C10 H10 120.0 . . ?
C9 C10 C11 120.0(4) . . ?
C11 C10 H10 120.0 . . ?
C6 C11 C10 121.2(4) . . ?
C6 C11 H11 119.4 . . ?
C10 C11 H11 119.4 . . ?
C13 C12 C4 117.2(3) . . ?
C17 C12 C4 124.1(4) . . ?
C17 C12 C13 118.7(4) . . ?
C12 C13 H13 120.0 . . ?
C12 C13 C14 120.1(4) . . ?
C14 C13 H13 120.0 . . ?
C13 C14 H14 119.8 . . ?
C15 C14 C13 120.4(5) . . ?
C15 C14 H14 119.8 . . ?
C14 C15 H15 120.3 . . ?
C16 C15 C14 119.4(4) . . ?
C16 C15 H15 120.3 . . ?
C15 C16 H16 119.5 . . ?
C15 C16 C17 121.1(5) . . ?
C17 C16 H16 119.5 . . ?
C12 C17 C16 120.3(5) . . ?
C12 C17 H17 119.9 . . ?
C16 C17 H17 119.9 . . ?
C19 C18 C3 117.1(3) . . ?
C23 C18 C3 123.7(3) . . ?
C23 C18 C19 119.2(3) . . ?
C18 C19 H19 119.8 . . ?
C20 C19 C18 120.5(4) . . ?
C20 C19 H19 119.8 . . ?
C19 C20 H20 120.0 . . ?
C21 C20 C19 119.9(4) . . ?
C21 C20 H20 120.0 . . ?
C20 C21 H21 120.0 . . ?
C20 C21 C22 119.9(4) . . ?
C22 C21 H21 120.0 . . ?
C21 C22 H22 119.8 . . ?
C21 C22 C23 120.4(4) . . ?
C23 C22 H22 119.8 . . ?
C18 C23 C22 120.2(4) . . ?
C18 C23 H23 119.9 . . ?
C22 C23 H23 119.9 . . ?
C25 C24 C2 121.3(3) . . ?
C29 C24 C2 120.2(3) . . ?
C29 C24 C25 118.5(3) . . ?
C24 C25 H25 119.7 . . ?
C24 C25 C26 120.7(3) . . ?
C26 C25 H25 119.7 . . ?
C25 C26 H26 120.4 . . ?
C27 C26 C25 119.2(4) . . ?
C27 C26 H26 120.4 . . ?
C26 C27 S2 120.9(3) . . ?
C28 C27 S2 118.2(3) . . ?
C28 C27 C26 120.9(3) . . ?
C27 C28 H28 120.2 . . ?
C27 C28 C29 119.7(4) . . ?
C29 C28 H28 120.2 . . ?
C24 C29 H29 119.5 . . ?
C28 C29 C24 121.0(4) . . ?
C28 C29 H29 119.5 . . ?
O2 C30 Ru2 129.6(2) . . ?
O2 C30 C31 128.4(3) . . ?
O2 C30 C34 123.7(3) . . ?
C31 C30 Ru2 67.3(2) . . ?
C31 C30 C34 107.8(3) . . ?
C34 C30 Ru2 67.06(19) . . ?
C30 C31 Ru2 76.6(2) . . ?
C30 C31 C32 107.3(3) . . ?
C30 C31 C53 126.4(3) . . ?
C32 C31 Ru2 68.2(2) . . ?
C32 C31 C53 124.8(3) . . ?
C53 C31 Ru2 131.2(3) . . ?
C31 C32 Ru2 73.7(2) . . ?
C31 C32 C47 124.0(4) . . ?
C33 C32 Ru2 71.3(2) . . ?
C33 C32 C31 108.5(3) . . ?
C33 C32 C47 125.6(3) . . ?
C47 C32 Ru2 133.4(3) . . ?
C32 C33 Ru2 70.5(2) . . ?
C32 C33 C34 108.2(3) . . ?
C32 C33 C41 125.8(3) . . ?
C34 C33 Ru2 73.5(2) . . ?
C34 C33 C41 125.4(3) . . ?
C41 C33 Ru2 128.3(3) . . ?
C30 C34 Ru2 76.43(19) . . ?
C30 C34 C35 124.2(3) . . ?
C33 C34 Ru2 68.82(19) . . ?
C33 C34 C30 107.7(3) . . ?
C33 C34 C35 126.9(3) . . ?
C35 C34 Ru2 130.4(3) . . ?
C36 C35 C34 122.5(3) . . ?
C36 C35 C40 119.2(3) . . ?
C40 C35 C34 118.2(3) . . ?
C35 C36 H36 119.9 . . ?
C37 C36 C35 120.3(4) . . ?
C37 C36 H36 119.9 . . ?
C36 C37 H37A 120.0 . . ?
C36 C37 C38 119.9(4) . . ?
C38 C37 H37A 120.0 . . ?
C37 C38 S4 120.2(3) . . ?
C37 C38 S4A 119.2(5) . . ?
C39 C38 S4 119.1(3) . . ?
C39 C38 S4A 120.2(5) . . ?
C39 C38 C37 120.5(4) . . ?
C38 C39 H39A 120.3 . . ?
C38 C39 C40 119.5(4) . . ?
C40 C39 H39A 120.3 . . ?
C35 C40 H40 119.7 . . ?
C39 C40 C35 120.6(4) . . ?
C39 C40 H40 119.7 . . ?
C42 C41 C33 123.2(4) . . ?
C46 C41 C33 117.4(4) . . ?
C46 C41 C42 119.4(4) . . ?
C41 C42 H42 119.8 . . ?
C43 C42 C41 120.4(5) . . ?
C43 C42 H42 119.8 . . ?
C42 C43 H43 120.3 . . ?
C44 C43 C42 119.4(5) . . ?
C44 C43 H43 120.3 . . ?
C43 C44 H44A 119.3 . . ?
C45 C44 C43 121.3(5) . . ?
C45 C44 H44A 119.3 . . ?
C44 C45 H45B 120.1 . . ?
C44 C45 C46 119.7(5) . . ?
C46 C45 H45B 120.1 . . ?
C41 C46 C45 119.7(5) . . ?
C41 C46 H46A 120.1 . . ?
C45 C46 H46A 120.1 . . ?
C48 C47 C32 117.7(4) . . ?
C48 C47 C52 119.0(5) . . ?
C52 C47 C32 123.3(5) . . ?
C47 C48 H48A 119.7 . . ?
C47 C48 C49 120.6(7) . . ?
C49 C48 H48A 119.7 . . ?
C48 C49 H49A 120.0 . . ?
C50 C49 C48 119.9(8) . . ?
C50 C49 H49A 120.0 . . ?
C49 C50 H50A 119.4 . . ?
C51 C50 C49 121.2(6) . . ?
C51 C50 H50A 119.4 . . ?
C50 C51 H51 120.1 . . ?
C50 C51 C52 119.9(7) . . ?
C52 C51 H51 120.1 . . ?
C47 C52 H52 120.3 . . ?
C51 C52 C47 119.4(7) . . ?
C51 C52 H52 120.3 . . ?
C54 C53 C31 121.4(4) . . ?
C58 C53 C31 119.5(3) . . ?
C58 C53 C54 118.9(4) . . ?
C53 C54 H54 119.7 . . ?
C55 C54 C53 120.6(4) . . ?
C55 C54 H54 119.7 . . ?
C54 C55 H55 119.9 . . ?
C56 C55 C54 120.1(4) . . ?
C56 C55 H55 119.9 . . ?
C55 C56 S3 119.7(3) . . ?
C55 C56 C57 120.2(4) . . ?
C57 C56 S3 120.1(4) . . ?
C56 C57 H57 120.5 . . ?
C58 C57 C56 119.0(4) . . ?
C58 C57 H57 120.5 . . ?
C53 C58 C57 121.2(4) . . ?
C53 C58 H58 119.4 . . ?
C57 C58 H58 119.4 . . ?
O3 C59 Ru3 131.3(2) . . ?
O3 C59 C60 127.8(3) . . ?
O3 C59 C63 125.5(3) . . ?
C60 C59 Ru3 65.22(18) . . ?
C60 C59 C63 106.6(3) . . ?
C63 C59 Ru3 65.67(17) . . ?
C59 C60 Ru3 78.68(19) . . ?
C59 C60 C82 125.7(3) . . ?
C61 C60 Ru3 68.2(2) . . ?
C61 C60 C59 107.6(3) . . ?
C61 C60 C82 125.3(3) . . ?
C82 C60 Ru3 129.1(2) . . ?
C60 C61 Ru3 73.7(2) . . ?
C60 C61 C76 126.9(3) . . ?
C62 C61 Ru3 71.3(2) . . ?
C62 C61 C60 108.5(3) . . ?
C62 C61 C76 122.8(3) . . ?
C76 C61 Ru3 133.2(3) . . ?
C61 C62 Ru3 70.1(2) . . ?
C61 C62 C70 122.2(3) . . ?
C63 C62 Ru3 73.81(19) . . ?
C63 C62 C61 107.9(3) . . ?
C63 C62 C70 128.2(3) . . ?
C70 C62 Ru3 133.0(2) . . ?
C59 C63 Ru3 78.23(18) . . ?
C59 C63 C64 124.9(3) . . ?
C62 C63 Ru3 68.57(18) . . ?
C62 C63 C59 108.3(3) . . ?
C62 C63 C64 125.8(3) . . ?
C64 C63 Ru3 127.9(2) . . ?
C65 C64 C63 121.0(3) . . ?
C69 C64 C63 120.4(3) . . ?
C69 C64 C65 118.7(3) . . ?
C64 C65 H65 119.5 . . ?
C66 C65 C64 121.0(3) . . ?
C66 C65 H65 119.5 . . ?
C65 C66 H66 120.4 . . ?
C67 C66 C65 119.2(4) . . ?
C67 C66 H66 120.4 . . ?
C66 C67 S5 119.7(3) . . ?
C66 C67 C68 120.9(3) . . ?
C68 C67 S5 119.4(3) . . ?
C67 C68 H68 120.3 . . ?
C67 C68 C69 119.5(4) . . ?
C69 C68 H68 120.3 . . ?
C64 C69 C68 120.7(4) . . ?
C64 C69 H69 119.6 . . ?
C68 C69 H69 119.6 . . ?
C71 C70 C62 124.7(3) . . ?
C75 C70 C62 116.4(3) . . ?
C75 C70 C71 118.5(4) . . ?
C70 C71 H71 120.0 . . ?
C70 C71 C72 120.1(4) . . ?
C72 C71 H71 120.0 . . ?
C71 C72 H72 119.6 . . ?
C73 C72 C71 120.9(4) . . ?
C73 C72 H72 119.6 . . ?
C72 C73 H73 120.2 . . ?
C72 C73 C74 119.7(4) . . ?
C74 C73 H73 120.2 . . ?
C73 C74 H74 120.0 . . ?
C73 C74 C75 119.9(4) . . ?
C75 C74 H74 120.0 . . ?
C70 C75 C74 120.8(4) . . ?
C70 C75 H75 119.6 . . ?
C74 C75 H75 119.6 . . ?
C77 C76 C61 117.8(4) . . ?
C77 C76 C81 118.4(4) . . ?
C81 C76 C61 123.2(4) . . ?
C76 C77 H77 119.6 . . ?
C76 C77 C78 120.9(5) . . ?
C78 C77 H77 119.6 . . ?
C77 C78 H78 120.0 . . ?
C79 C78 C77 119.9(6) . . ?
C79 C78 H78 120.0 . . ?
C78 C79 H79 119.7 . . ?
C80 C79 C78 120.6(5) . . ?
C80 C79 H79 119.7 . . ?
C79 C80 H80 119.8 . . ?
C79 C80 C81 120.4(6) . . ?
C81 C80 H80 119.8 . . ?
C76 C81 C80 119.8(5) . . ?
C76 C81 H81 120.1 . . ?
C80 C81 H81 120.1 . . ?
C83 C82 C60 120.8(3) . . ?
C83 C82 C87 118.6(3) . . ?
C87 C82 C60 120.5(3) . . ?
C82 C83 H83 119.1 . . ?
C82 C83 C84 121.8(4) . . ?
C84 C83 H83 119.1 . . ?
C83 C84 H84 120.4 . . ?
C85 C84 C83 119.2(4) . . ?
C85 C84 H84 120.4 . . ?
C84 C85 S6 120.6(3) . . ?
C84 C85 C86 119.9(4) . . ?
C86 C85 S6 119.4(3) . . ?
C85 C86 H86 120.2 . . ?
C87 C86 C85 119.5(4) . . ?
C87 C86 H86 120.2 . . ?
C82 C87 H87 119.6 . . ?
C86 C87 C82 120.8(4) . . ?
C86 C87 H87 119.6 . . ?
O4 C88 Ru4 129.4(3) . . ?
O4 C88 C89 128.5(4) . . ?
O4 C88 C92 123.4(3) . . ?
C89 C88 Ru4 68.1(2) . . ?
C92 C88 Ru4 67.6(2) . . ?
C92 C88 C89 108.0(4) . . ?
C88 C89 Ru4 75.5(2) . . ?
C88 C89 C111 126.9(4) . . ?
C90 C89 Ru4 68.6(2) . . ?
C90 C89 C88 107.4(3) . . ?
C90 C89 C111 124.9(4) . . ?
C111 C89 Ru4 129.5(3) . . ?
C1F C90 Ru4 122.9(6) . . ?
C89 C90 Ru4 73.6(2) . . ?
C89 C90 C1F 132.2(6) . . ?
C89 C90 C91 108.8(4) . . ?
C89 C90 C105 117.6(6) . . ?
C91 C90 Ru4 71.6(2) . . ?
C91 C90 C1F 118.9(6) . . ?
C91 C90 C105 129.8(6) . . ?
C105 C90 Ru4 138.2(6) . . ?
C90 C91 Ru4 70.1(2) . . ?
C90 C91 C92 107.2(4) . . ?
C90 C91 C99 126.2(4) . . ?
C92 C91 Ru4 72.3(2) . . ?
C92 C91 C99 126.3(4) . . ?
C99 C91 Ru4 128.1(3) . . ?
C88 C92 Ru4 75.9(2) . . ?
C88 C92 C91 108.2(3) . . ?
C88 C92 C93 125.2(4) . . ?
C91 C92 Ru4 69.8(2) . . ?
C91 C92 C93 125.8(3) . . ?
C93 C92 Ru4 128.0(3) . . ?
C94 C93 C92 116.6(5) . . ?
C94A C93 C92 121.9(5) . . ?
C98 C93 C92 125.9(4) . . ?
C98 C93 C94 117.4(5) . . ?
C98A C93 C92 118.5(5) . . ?
C98A C93 C94A 119.5(6) . . ?
C93 C94 H94 120.0 . . ?
C95 C94 C93 119.9(7) . . ?
C95 C94 H94 120.0 . . ?
C93 C94A H94A 119.9 . . ?
C93 C94A C95A 120.2(9) . . ?
C95A C94A H94A 119.9 . . ?
C94 C95 H95 121.2 . . ?
C94 C95 C96 117.7(6) . . ?
C96 C95 H95 121.2 . . ?
C94A C95A H95A 120.0 . . ?
C96 C95A C94A 120.0(9) . . ?
C96 C95A H95A 120.0 . . ?
C95 C96 S8 117.0(4) . . ?
C95A C96 S8 122.6(5) . . ?
C95A C96 C97A 118.6(6) . . ?
C97 C96 S8 121.6(5) . . ?
C97 C96 C95 121.3(5) . . ?
C97A C96 S8 118.1(5) . . ?
C96 C97 H97 119.6 . . ?
C96 C97 C98 120.9(7) . . ?
C98 C97 H97 119.6 . . ?
C96 C97A H97A 119.8 . . ?
C96 C97A C98A 120.3(8) . . ?
C98A C97A H97A 119.8 . . ?
C93 C98 C97 122.5(6) . . ?
C93 C98 H98 118.8 . . ?
C97 C98 H98 118.8 . . ?
C93 C98A C97A 119.9(8) . . ?
C93 C98A H98A 120.0 . . ?
C97A C98A H98A 120.0 . . ?
C1E C99 C1A 110.9(6) . . ?
C1E C99 C91 129.2(6) . . ?
C91 C99 C1A 119.9(5) . . ?
C100 C99 C91 113.4(5) . . ?
C104 C99 C91 120.0(5) . . ?
C104 C99 C100 123.1(6) . . ?
C99 C100 H100 122.1 . . ?
C101 C100 C99 115.9(8) . . ?
C101 C100 H100 122.1 . . ?
C100 C101 H101 119.4 . . ?
C102 C101 C100 121.3(9) . . ?
C102 C101 H101 119.4 . . ?
C101 C102 H102 120.5 . . ?
C101 C102 C103 119.0(10) . . ?
C103 C102 H102 120.5 . . ?
C102 C103 H103 119.7 . . ?
C102 C103 C104 120.7(10) . . ?
C104 C103 H103 119.7 . . ?
C99 C104 C103 118.2(8) . . ?
C99 C104 H104 120.9 . . ?
C103 C104 H104 120.9 . . ?
C106 C105 C90 120.3(12) . . ?
C110 C105 C90 120.9(11) . . ?
C110 C105 C106 118.5(12) . . ?
C105 C106 H106 120.0 . . ?
C107 C106 C105 120.0(16) . . ?
C107 C106 H106 120.0 . . ?
C106 C107 H107 121.3 . . ?
C106 C107 C108 117.3(16) . . ?
C108 C107 H107 121.3 . . ?
C107 C108 H108 118.0 . . ?
C109 C108 C107 124.0(16) . . ?
C109 C108 H108 118.0 . . ?
C108 C109 H109 121.1 . . ?
C108 C109 C110 117.9(17) . . ?
C110 C109 H109 121.1 . . ?
C105 C110 C109 122.3(13) . . ?
C105 C110 H110 118.8 . . ?
C109 C110 H110 118.8 . . ?
C112 C111 C89 121.5(4) . . ?
C112 C111 C116 118.7(4) . . ?
C116 C111 C89 119.7(4) . . ?
C111 C112 H112 119.6 . . ?
C111 C112 C113 120.8(5) . . ?
C113 C112 H112 119.6 . . ?
C112 C113 H113 120.1 . . ?
C114 C113 C112 119.7(4) . . ?
C114 C113 H113 120.1 . . ?
C113 C114 S7 119.8(4) . . ?
C113 C114 C115 120.4(4) . . ?
C115 C114 S7 119.7(4) . . ?
C114 C115 H115 120.2 . . ?
C116 C115 C114 119.6(5) . . ?
C116 C115 H115 120.2 . . ?
C111 C116 H116 119.6 . . ?
C115 C116 C111 120.7(4) . . ?
C115 C116 H116 119.6 . . ?
O5 C117 Ru1 179.4(4) . . ?
O6 C118 Ru1 174.6(4) . . ?
O7 C119 Ru2 178.3(4) . . ?
O8 C120 Ru2 176.5(5) . . ?
O9 C121 Ru3 177.9(5) . . ?
O10 C122 Ru3 178.1(3) . . ?
O11 C123 Ru4 176.6(4) . . ?
O12 C124 Ru4 161.9(8) . . ?
O12A C124 Ru4 166.6(6) . . ?
O37 C125 H12A 109.5 . . ?
O37 C125 H12B 109.5 . . ?
O37 C125 H12C 109.5 . . ?
H12A C125 H12B 109.5 . . ?
H12A C125 H12C 109.5 . . ?
H12B C125 H12C 109.5 . . ?
O38 C126 H12D 109.5 . . ?
O38 C126 H12E 109.5 . . ?
O38 C126 H12F 109.5 . . ?
O38A C126 H12G 109.5 . . ?
O38A C126 H12H 109.5 . . ?
O38A C126 H12I 109.5 . . ?
H12D C126 H12E 109.5 . . ?
H12D C126 H12F 109.5 . . ?
H12E C126 H12F 109.5 . . ?
H12G C126 H12H 109.5 . . ?
H12G C126 H12I 109.5 . . ?
H12H C126 H12I 109.5 . . ?
O39 C127 H12J 109.5 . . ?
O39 C127 H12K 109.5 . . ?
O39 C127 H12L 109.5 . . ?
H12J C127 H12K 109.5 . . ?
H12J C127 H12L 109.5 . . ?
H12K C127 H12L 109.5 . . ?
O44 C132 H13A 109.5 . . ?
O44 C132 H13B 109.5 . . ?
O44 C132 H13C 109.5 . . ?
H13A C132 H13B 109.5 . . ?
H13A C132 H13C 109.5 . . ?
H13B C132 H13C 109.5 . . ?
O45A C133 H13D 109.5 . . ?
O45A C133 H13E 109.5 . . ?
O45A C133 H13F 109.5 . . ?
H13D C133 H13E 109.5 . . ?
H13D C133 H13F 109.5 . . ?
H13E C133 H13F 109.5 . . ?
O46 C134 H13G 109.5 . . ?
O46 C134 H13H 109.5 . . ?
O46 C134 H13I 109.5 . . ?
H13G C134 H13H 109.5 . . ?
H13G C134 H13I 109.5 . . ?
H13H C134 H13I 109.5 . . ?
O47A C135 H13J 109.5 . . ?
O47A C135 H13K 109.5 . . ?
O47A C135 H13L 109.5 . . ?
H13J C135 H13K 109.5 . . ?
H13J C135 H13L 109.5 . . ?
H13K C135 H13L 109.5 . . ?
O48 C136 H13M 109.5 . . ?
O48 C136 H13N 109.5 . . ?
O48 C136 H13O 109.5 . . ?
H13M C136 H13N 109.5 . . ?
H13M C136 H13O 109.5 . . ?
H13N C136 H13O 109.5 . . ?
O49 C137 H13P 109.5 . . ?
O49 C137 H13Q 109.5 . . ?
O49 C137 H13R 109.5 . . ?
H13P C137 H13Q 109.5 . . ?
H13P C137 H13R 109.5 . . ?
H13Q C137 H13R 109.5 . . ?
O50 C138 H13S 109.5 . . ?
O50 C138 H13T 109.5 . . ?
O50 C138 H13U 109.5 . . ?
H13S C138 H13T 109.5 . . ?
H13S C138 H13U 109.5 . . ?
H13T C138 H13U 109.5 . . ?
O17A Na4 O40 89.4(3) 1_545 . ?
O17A Na4 O41A 164.3(7) 1_545 . ?
O17A Na4 O42 66.5(4) 1_545 . ?
O17A Na4 O43 101.7(3) 1_545 . ?
O18 Na4 Na1 47.16(14) 1_545 2_666 ?
O18 Na4 O19 93.59(17) 1_545 1_545 ?
O18 Na4 O40 75.13(16) 1_545 . ?
O18 Na4 O41B 163.0(5) 1_545 . ?
O18 Na4 O42 88.3(3) 1_545 . ?
O18 Na4 O43 77.99(16) 1_545 . ?
O19 Na4 Na1 125.23(12) 1_545 2_666 ?
O19 Na4 O40 168.61(16) 1_545 . ?
O19 Na4 O41B 85.8(4) 1_545 . ?
O19 Na4 O42 88.3(2) 1_545 . ?
O40 Na4 Na1 47.27(10) . 2_666 ?
O40 Na4 O42 89.8(2) . . ?
O41 Na4 O40 90.7(5) . . ?
O41 Na4 O42 82.2(5) . . ?
O41 Na4 O43 109.2(5) . . ?
O41A Na4 O40 92.8(7) . . ?
O41A Na4 O42 98.0(7) . . ?
O41A Na4 O43 94.0(6) . . ?
O41B Na4 Na1 120.7(4) . 2_666 ?
O41B Na4 O40 105.4(4) . . ?
O41B Na4 O42 108.6(5) . . ?
O42 Na4 Na1 119.8(3) . 2_666 ?
O43 Na4 Na1 45.06(9) . 2_666 ?
O43 Na4 O19 99.41(16) . 1_545 ?
O43 Na4 O40 80.00(14) . . ?
O43 Na4 O41B 85.3(5) . . ?
O43 Na4 O42 164.6(3) . . ?
Na4 O40 H40B 63.6 . . ?
Na4 O40 H40A 50.6 . . ?
C1P O40 Na4 108.6(8) . . ?
C1P O40 H40A 109.5 . . ?
C128 O40 Na4 132.6(6) . . ?
C128 O40 H40B 109.5 . . ?
Na4 O41 H41 88.8 . . ?
C1O O41 Na4 138.2(14) . . ?
C1O O41 H41 109.5 . . ?
Na4 O41A H41A 108.0 . . ?
C129 O41A Na4 133.5(18) . . ?
C129 O41A H41A 109.5 . . ?
Na4 O41B H41B 122.7 . . ?
C1N O41B Na4 127.8(13) . . ?
C1N O41B H41B 109.5 . . ?
Na4 O42 H42A 78.0 . . ?
C130 O42 Na4 152.4(13) . . ?
C130 O42 H42A 109.5 . . ?
Na1 O43 H43A 42.5 2_666 . ?
Na4 O43 Na1 90.60(14) . 2_666 ?
Na4 O43 H43A 128.0 . . ?
C131 O43 Na1 118.9(5) . 2_666 ?
C131 O43 Na4 114.2(4) . . ?
C131 O43 H43A 109.5 . . ?
C140 O52 H52A 109.5 . . ?
O41B C1N H1NA 109.5 . . ?
O41B C1N H1NB 109.5 . . ?
O41B C1N H1NC 109.5 . . ?
H1NA C1N H1NB 109.5 . . ?
H1NA C1N H1NC 109.5 . . ?
H1NB C1N H1NC 109.5 . . ?
O41 C1O H1OA 109.5 . . ?
O41 C1O H1OB 109.5 . . ?
O41 C1O H1OC 109.5 . . ?
H1OA C1O H1OB 109.5 . . ?
H1OA C1O H1OC 109.5 . . ?
H1OB C1O H1OC 109.5 . . ?
O40 C1P H1PA 109.5 . . ?
O40 C1P H1PB 109.5 . . ?
O40 C1P H1PC 109.5 . . ?
H1PA C1P H1PB 109.5 . . ?
H1PA C1P H1PC 109.5 . . ?
H1PB C1P H1PC 109.5 . . ?
O40 C128 H12M 109.5 . . ?
O40 C128 H12N 109.5 . . ?
O40 C128 H12O 109.5 . . ?
H12M C128 H12N 109.5 . . ?
H12M C128 H12O 109.5 . . ?
H12N C128 H12O 109.5 . . ?
O41A C129 H12P 109.5 . . ?
O41A C129 H12Q 109.5 . . ?
O41A C129 H12R 109.5 . . ?
H12P C129 H12Q 109.5 . . ?
H12P C129 H12R 109.5 . . ?
H12Q C129 H12R 109.5 . . ?
O42 C130 H13V 109.5 . . ?
O42 C130 H13W 109.5 . . ?
O42 C130 H13X 109.5 . . ?
H13V C130 H13W 109.5 . . ?
H13V C130 H13X 109.5 . . ?
H13W C130 H13X 109.5 . . ?
O43 C131 H13Y 109.5 . . ?
O43 C131 HB 109.5 . . ?
O43 C131 HC 109.5 . . ?
H13Y C131 HB 109.5 . . ?
H13Y C131 HC 109.5 . . ?
HB C131 HC 109.5 . . ?
O52 C140 H14G 109.5 . . ?
O52 C140 H14H 109.5 . . ?
O52 C140 H14I 109.5 . . ?
H14G C140 H14H 109.5 . . ?
H14G C140 H14I 109.5 . . ?
H14H C140 H14I 109.5 . . ?
C139 O51 H51A 109.5 . . ?
O51 C139 H13Z 109.5 . . ?
O51 C139 HD 109.5 . . ?
O51 C139 HE 109.5 . . ?
H13Z C139 HD 109.5 . . ?
H13Z C139 HE 109.5 . . ?
HD C139 HE 109.5 . . ?
Na3 O53 H53 111.3 2_666 . ?
Na3A O53 Na3 14.67(14) 2_666 2_666 ?
Na3A O53 H53 114.8 2_666 . ?
C141 O53 Na3 127.5(6) . 2_666 ?
C141 O53 Na3A 114.8(6) . 2_666 ?
C141 O53 H53 109.5 . . ?
O53 C141 H14J 109.5 . . ?
O53 C141 H14K 109.5 . . ?
O53 C141 H14L 109.5 . . ?
H14J C141 H14K 109.5 . . ?
H14J C141 H14L 109.5 . . ?
H14K C141 H14L 109.5 . . ?
C142 O54 H54B 109.5 . . ?
C146 O54 H54A 109.5 . . ?
O54 C142 H14A 109.5 . . ?
O54 C142 H14B 109.5 . . ?
O54 C142 H14C 109.5 . . ?
H14A C142 H14B 109.5 . . ?
H14A C142 H14C 109.5 . . ?
H14B C142 H14C 109.5 . . ?
O54 C146 H14D 109.5 . . ?
O54 C146 H14E 109.5 . . ?
O54 C146 H14F 109.5 . . ?
H14D C146 H14E 109.5 . . ?
H14D C146 H14F 109.5 . . ?
H14E C146 H14F 109.5 . . ?

loop_
_geom_bond_atom_site_label_1
_geom_bond_atom_site_label_2
_geom_bond_distance
_geom_bond_site_symmetry_2
_geom_bond_publ_flag
Ru1 H 1.72(7) . ?
Ru1 C1 2.371(3) . ?
Ru1 C2 2.236(3) . ?
Ru1 C3 2.219(3) . ?
Ru1 C4 2.195(3) . ?
Ru1 C5 2.255(3) . ?
Ru1 C117 1.896(4) . ?
Ru1 C118 1.892(4) . ?
Ru2 H 1.66(7) . ?
Ru2 C30 2.382(3) . ?
Ru2 C31 2.259(4) . ?
Ru2 C32 2.184(4) . ?
Ru2 C33 2.195(3) . ?
Ru2 C34 2.257(3) . ?
Ru2 C119 1.889(4) . ?
Ru2 C120 1.893(5) . ?
Ru3 HA 1.74(5) . ?
Ru3 C59 2.434(3) . ?
Ru3 C60 2.253(3) . ?
Ru3 C61 2.180(4) . ?
Ru3 C62 2.195(3) . ?
Ru3 C63 2.265(3) . ?
Ru3 C121 1.896(4) . ?
Ru3 C122 1.895(4) . ?
Ru4 HA 1.70(5) . ?
Ru4 C88 2.359(4) . ?
Ru4 C89 2.260(4) . ?
Ru4 C90 2.194(4) . ?
Ru4 C91 2.214(4) . ?
Ru4 C92 2.249(4) . ?
Ru4 C123 1.898(4) . ?
Ru4 C124 1.877(5) . ?
S1 Na2 3.267(4) . ?
S1 Na3A 3.117(5) . ?
S1 O13A 1.458(6) . ?
S1 O14A 1.412(7) . ?
S1 O15A 1.420(7) . ?
S1 C9 1.808(4) . ?
S1A Na1 3.263(5) . ?
S1A O13 1.440(13) . ?
S1A O14 1.525(13) . ?
S1A O15 1.404(10) . ?
S1A C9 1.735(6) . ?
S2 O16 1.445(5) . ?
S2 O16A 1.340(9) . ?
S2 O17 1.527(5) . ?
S2 O17A 1.450(9) . ?
S2 O18 1.392(5) . ?
S2 O18A 1.565(9) . ?
S2 C27 1.766(4) . ?
S3 Na5 3.003(2) 1_565 ?
S3 O19 1.431(4) . ?
S3 O20 1.424(4) . ?
S3 O21 1.460(4) . ?
S3 C56 1.776(4) . ?
S4 O22 1.467(16) . ?
S4 O23 1.474(7) . ?
S4 O24 1.418(6) . ?
S4 C38 1.758(6) . ?
S4A Na1 3.317(12) 2_666 ?
S4A O22A 1.42(4) . ?
S4A O23A 1.443(16) . ?
S4A O24A 1.536(18) . ?
S4A C38 1.830(11) . ?
S5 Na5 3.046(2) 1_565 ?
S5 O25 1.460(4) . ?
S5 O26 1.457(4) . ?
S5 O27 1.423(4) . ?
S5 C67 1.778(4) . ?
S6 Na2 3.066(2) 2_766 ?
S6 O28 1.430(4) . ?
S6 O29 1.455(4) . ?
S6 O30 1.455(3) . ?
S6 C85 1.769(4) . ?
S7 Na8 3.2721(13) 1_565 ?
S7 O31 1.467(9) . ?
S7 O31A 1.455(11) . ?
S7 O32 1.425(11) . ?
S7 O32A 1.483(11) . ?
S7 O33 1.591(8) . ?
S7 O33A 1.330(7) . ?
S7 C114 1.783(4) . ?
S8 Na7 3.184(13) . ?
S8 Na7A 3.270(9) . ?
S8 O34 1.403(4) . ?
S8 O35 1.593(11) . ?
S8 O35A 1.336(9) . ?
S8 O36 1.418(7) . ?
S8 O36A 1.535(8) . ?
S8 C96 1.771(4) . ?
Na1 Na2 3.539(3) . ?
Na1 O13A 2.359(6) . ?
Na1 O15 2.372(10) . ?
Na1 O18 2.511(6) 2_676 ?
Na1 O18A 2.241(10) 2_676 ?
Na1 O24 2.481(6) 2_666 ?
Na1 O24A 1.958(10) 2_666 ?
Na1 O30 2.396(3) 2_766 ?
Na1 Na4 3.423(3) 2_666 ?
Na1 O40 2.517(4) 2_666 ?
Na1 H43A 1.892(4) 2_666 ?
Na2 Na7 3.285(13) 2_766 ?
Na2 O14A 2.384(7) . ?
Na2 O15 2.397(9) . ?
Na2 O16 2.434(5) 2_676 ?
Na2 O18A 2.454(10) 2_676 ?
Na2 O29 2.524(5) 2_766 ?
Na2 O30 2.574(4) 2_766 ?
Na2 O37 2.449(6) . ?
Na2 O38 2.394(7) . ?
Na2 O38A 2.177(17) . ?
Na3 Na3 3.769(13) 2_666 ?
Na3 O13 2.188(13) . ?
Na3 O23A 2.539(14) . ?
Na3 O23A 2.425(12) 2_666 ?
Na3 O39 2.140(10) . ?
Na3 O53 2.680(9) 2_666 ?
Na3A O13A 2.584(8) . ?
Na3A O15A 2.478(8) . ?
Na3A O23 2.424(7) . ?
Na3A O24 2.811(8) 2_666 ?
Na3A O39 2.667(8) . ?
Na3A O53 2.442(9) 2_666 ?
Na5 Na6 3.865(3) . ?
Na5 Na9 3.616(8) 1_545 ?
Na5 Na9A 2.829(9) 1_545 ?
Na5 O20 2.522(4) 1_545 ?
Na5 O21 2.446(5) 1_545 ?
Na5 O25 2.542(4) 1_545 ?
Na5 O26 2.452(4) 1_545 ?
Na5 O36A 2.654(10) . ?
Na5 O44 2.342(4) . ?
Na6 Na7 3.482(14) . ?
Na6 Na7A 3.385(11) . ?
Na6 O26 2.332(4) 1_545 ?
Na6 O32 2.451(16) 2_767 ?
Na6 O32A 2.290(15) 2_767 ?
Na6 O36 2.382(8) . ?
Na6 O36A 2.307(7) . ?
Na6 O45 2.370(6) . ?
Na6 O45A 2.50(2) . ?
Na6 O46 2.440(6) . ?
Na6 O47 2.494(6) . ?
Na6 O47A 2.393(13) . ?
Na7 O16A 2.405(16) 1_645 ?
Na7 O29 2.366(13) . ?
Na7 O35A 2.202(16) . ?
Na7 O37 2.639(13) 2_766 ?
Na7 O46 2.244(13) . ?
Na7 O47A 2.881(18) . ?
Na7A O16 2.309(11) 1_645 ?
Na7A O29 2.272(10) . ?
Na7A O36 2.382(13) . ?
Na7A O46 2.444(10) . ?
Na7A O47 2.161(12) . ?
Na8 Na8 0.0000 2_757 ?
Na8 O27 2.380(3) 1_545 ?
Na8 O27 2.380(3) 2_767 ?
Na8 O32 2.391(18) 1_545 ?
Na8 O32 2.391(18) 2_767 ?
Na8 O32A 2.69(2) 1_545 ?
Na8 O32A 2.69(2) 2_767 ?
Na8 O33A 2.669(9) 1_545 ?
Na8 O33A 2.669(9) 2_767 ?
Na8 O45 2.531(7) 2_757 ?
Na8 O45 2.531(7) . ?
Na9 O25 2.341(9) . ?
Na9 O44 2.682(10) 1_565 ?
Na9 H44 2.077(10) 1_565 ?
Na9 O48 2.254(14) . ?
Na9 O50 1.52(2) . ?
Na9A O21 2.711(10) . ?
Na9A O25 2.147(9) . ?
Na9A O44 2.422(9) 1_565 ?
Na9A H44 2.169(9) 1_565 ?
Na9A O49 1.538(15) . ?
O1 C1 1.287(4) . ?
O2 H2 0.8400 . ?
O2 C30 1.300(4) . ?
O3 C59 1.276(4) . ?
O4 H4 0.8400 . ?
O4 C88 1.308(5) . ?
O5 C117 1.145(5) . ?
O6 C118 1.151(5) . ?
O7 C119 1.144(5) . ?
O8 C120 1.137(6) . ?
O9 C121 1.137(5) . ?
O10 C122 1.142(4) . ?
O11 C123 1.133(5) . ?
O12 C124 1.103(11) . ?
O12A C124 1.258(11) . ?
O17A Na4 2.230(9) 1_565 ?
O18 Na4 2.382(6) 1_565 ?
O19 Na4 2.406(4) 1_565 ?
O37 H37 0.8400 . ?
O37 C125 1.442(11) . ?
O38 H38 0.8400 . ?
O38 C126 1.313(11) . ?
O38A H38A 0.8400 . ?
O38A C126 1.398(18) . ?
O39 H39 0.8400 . ?
O39 C127 1.401(7) . ?
O44 H44 0.8400 . ?
O44 C132 1.426(8) . ?
O45 H45 0.8400 . ?
O45 C1M 1.400(12) . ?
O45A H45A 0.8400 . ?
O45A C133 1.35(4) . ?
O46 H46 0.8400 . ?
O46 C134 1.413(7) . ?
O47 H47 0.8400 . ?
O47 C1L 1.425(10) . ?
O47A H47A 0.8400 . ?
O47A C135 1.32(2) . ?
O48 H48 0.8400 . ?
O48 H48 0.8400 . ?
O48 C136 1.252(16) . ?
O49 H49 0.8400 . ?
O49 C137 1.06(2) . ?
O50 H50 0.8400 . ?
O50 C138 1.05(3) . ?
C1 C2 1.471(5) . ?
C1 C5 1.458(5) . ?
C1A H1A 0.9500 . ?
C1A C1B 1.384(12) . ?
C1A C99 1.558(10) . ?
C1B H1B 0.9500 . ?
C1B C1C 1.419(16) . ?
C1C H1C 0.9500 . ?
C1C C1D 1.329(15) . ?
C1D H1D 0.9500 . ?
C1D C1E 1.405(14) . ?
C1E H1E 0.9500 . ?
C1E C99 1.306(11) . ?
C1F C1G 1.381(16) . ?
C1F C1K 1.382(17) . ?
C1F C90 1.548(13) . ?
C1G H1G 0.9500 . ?
C1G C1H 1.390(18) . ?
C1H H1H 0.9500 . ?
C1H C1I 1.41(3) . ?
C1I H1I 0.9500 . ?
C1I C1J 1.39(2) . ?
C1J H1J 0.9500 . ?
C1J C1K 1.409(13) . ?
C1K H1K 0.9500 . ?
C1L H1LA 0.9800 . ?
C1L H1LB 0.9800 . ?
C1L H1LC 0.9800 . ?
C1M H1MA 0.9800 . ?
C1M H1MB 0.9800 . ?
C1M H1MC 0.9800 . ?
C2 C3 1.447(5) . ?
C2 C24 1.484(4) . ?
C3 C4 1.437(5) . ?
C3 C18 1.492(5) . ?
C4 C5 1.452(5) . ?
C4 C12 1.493(5) . ?
C5 C6 1.483(5) . ?
C6 C7 1.390(5) . ?
C6 C11 1.387(5) . ?
C7 H7 0.9500 . ?
C7 C8 1.390(5) . ?
C8 H8 0.9500 . ?
C8 C9 1.382(6) . ?
C9 C10 1.370(6) . ?
C10 H10 0.9500 . ?
C10 C11 1.394(6) . ?
C11 H11 0.9500 . ?
C12 C13 1.386(5) . ?
C12 C17 1.384(6) . ?
C13 H13 0.9500 . ?
C13 C14 1.401(6) . ?
C14 H14 0.9500 . ?
C14 C15 1.367(8) . ?
C15 H15 0.9500 . ?
C15 C16 1.365(8) . ?
C16 H16 0.9500 . ?
C16 C17 1.386(7) . ?
C17 H17 0.9500 . ?
C18 C19 1.400(5) . ?
C18 C23 1.380(6) . ?
C19 H19 0.9500 . ?
C19 C20 1.393(6) . ?
C20 H20 0.9500 . ?
C20 C21 1.379(7) . ?
C21 H21 0.9500 . ?
C21 C22 1.384(7) . ?
C22 H22 0.9500 . ?
C22 C23 1.397(5) . ?
C23 H23 0.9500 . ?
C24 C25 1.400(5) . ?
C24 C29 1.396(5) . ?
C25 H25 0.9500 . ?
C25 C26 1.401(5) . ?
C26 H26 0.9500 . ?
C26 C27 1.385(5) . ?
C27 C28 1.382(6) . ?
C28 H28 0.9500 . ?
C28 C29 1.388(5) . ?
C29 H29 0.9500 . ?
C30 C31 1.444(5) . ?
C30 C34 1.458(5) . ?
C31 C32 1.453(5) . ?
C31 C53 1.482(5) . ?
C32 C33 1.435(5) . ?
C32 C47 1.481(5) . ?
C33 C34 1.440(5) . ?
C33 C41 1.487(5) . ?
C34 C35 1.487(5) . ?
C35 C36 1.393(5) . ?
C35 C40 1.396(5) . ?
C36 H36 0.9500 . ?
C36 C37 1.387(5) . ?
C37 H37A 0.9500 . ?
C37 C38 1.391(6) . ?
C38 C39 1.384(6) . ?
C39 H39A 0.9500 . ?
C39 C40 1.391(5) . ?
C40 H40 0.9500 . ?
C41 C42 1.395(6) . ?
C41 C46 1.390(6) . ?
C42 H42 0.9500 . ?
C42 C43 1.378(7) . ?
C43 H43 0.9500 . ?
C43 C44 1.377(9) . ?
C44 H44A 0.9500 . ?
C44 C45 1.369(9) . ?
C45 H45B 0.9500 . ?
C45 C46 1.391(7) . ?
C46 H46A 0.9500 . ?
C47 C48 1.373(7) . ?
C47 C52 1.409(8) . ?
C48 H48A 0.9500 . ?
C48 C49 1.392(8) . ?
C49 H49A 0.9500 . ?
C49 C50 1.366(12) . ?
C50 H50A 0.9500 . ?
C50 C51 1.357(12) . ?
C51 H51 0.9500 . ?
C51 C52 1.403(8) . ?
C52 H52 0.9500 . ?
C53 C54 1.400(5) . ?
C53 C58 1.384(6) . ?
C54 H54 0.9500 . ?
C54 C55 1.382(6) . ?
C55 H55 0.9500 . ?
C55 C56 1.382(7) . ?
C56 C57 1.404(6) . ?
C57 H57 0.9500 . ?
C57 C58 1.391(5) . ?
C58 H58 0.9500 . ?
C59 C60 1.462(4) . ?
C59 C63 1.465(4) . ?
C60 C61 1.449(5) . ?
C60 C82 1.480(5) . ?
C61 C62 1.446(5) . ?
C61 C76 1.486(5) . ?
C62 C63 1.440(5) . ?
C62 C70 1.484(5) . ?
C63 C64 1.488(4) . ?
C64 C65 1.399(5) . ?
C64 C69 1.391(5) . ?
C65 H65 0.9500 . ?
C65 C66 1.394(5) . ?
C66 H66 0.9500 . ?
C66 C67 1.382(6) . ?
C67 C68 1.387(6) . ?
C68 H68 0.9500 . ?
C68 C69 1.397(5) . ?
C69 H69 0.9500 . ?
C70 C71 1.387(5) . ?
C70 C75 1.378(6) . ?
C71 H71 0.9500 . ?
C71 C72 1.391(6) . ?
C72 H72 0.9500 . ?
C72 C73 1.356(7) . ?
C73 H73 0.9500 . ?
C73 C74 1.378(7) . ?
C74 H74 0.9500 . ?
C74 C75 1.387(6) . ?
C75 H75 0.9500 . ?
C76 C77 1.371(7) . ?
C76 C81 1.398(6) . ?
C77 H77 0.9500 . ?
C77 C78 1.396(7) . ?
C78 H78 0.9500 . ?
C78 C79 1.363(9) . ?
C79 H79 0.9500 . ?
C79 C80 1.352(10) . ?
C80 H80 0.9500 . ?
C80 C81 1.399(7) . ?
C81 H81 0.9500 . ?
C82 C83 1.360(5) . ?
C82 C87 1.386(5) . ?
C83 H83 0.9500 . ?
C83 C84 1.400(5) . ?
C84 H84 0.9500 . ?
C84 C85 1.365(6) . ?
C85 C86 1.397(7) . ?
C86 H86 0.9500 . ?
C86 C87 1.385(6) . ?
C87 H87 0.9500 . ?
C88 C89 1.447(6) . ?
C88 C92 1.447(5) . ?
C89 C90 1.445(6) . ?
C89 C111 1.488(5) . ?
C90 C91 1.448(6) . ?
C90 C105 1.481(13) . ?
C91 C92 1.449(6) . ?
C91 C99 1.482(6) . ?
C92 C93 1.482(5) . ?
C93 C94 1.472(8) . ?
C93 C94A 1.376(11) . ?
C93 C98 1.359(9) . ?
C93 C98A 1.365(10) . ?
C94 H94 0.9500 . ?
C94 C95 1.380(11) . ?
C94A H94A 0.9500 . ?
C94A C95A 1.417(13) . ?
C95 H95 0.9500 . ?
C95 C96 1.452(10) . ?
C95A H95A 0.9500 . ?
C95A C96 1.359(11) . ?
C96 C97 1.318(9) . ?
C96 C97A 1.394(10) . ?
C97 H97 0.9500 . ?
C97 C98 1.384(10) . ?
C97A H97A 0.9500 . ?
C97A C98A 1.403(13) . ?
C98 H98 0.9500 . ?
C98A H98A 0.9500 . ?
C99 C100 1.418(9) . ?
C99 C104 1.297(10) . ?
C100 H100 0.9500 . ?
C100 C101 1.399(12) . ?
C101 H101 0.9500 . ?
C101 C102 1.347(17) . ?
C102 H102 0.9500 . ?
C102 C103 1.394(16) . ?
C103 H103 0.9500 . ?
C103 C104 1.401(12) . ?
C104 H104 0.9500 . ?
C105 C106 1.409(18) . ?
C105 C110 1.356(19) . ?
C106 H106 0.9500 . ?
C106 C107 1.383(18) . ?
C107 H107 0.9500 . ?
C107 C108 1.39(3) . ?
C108 H108 0.9500 . ?
C108 C109 1.32(3) . ?
C109 H109 0.9500 . ?
C109 C110 1.383(18) . ?
C110 H110 0.9500 . ?
C111 C112 1.382(6) . ?
C111 C116 1.398(7) . ?
C112 H112 0.9500 . ?
C112 C113 1.401(6) . ?
C113 H113 0.9500 . ?
C113 C114 1.367(7) . ?
C114 C115 1.396(7) . ?
C115 H115 0.9500 . ?
C115 C116 1.385(6) . ?
C116 H116 0.9500 . ?
C125 H12A 0.9800 . ?
C125 H12B 0.9800 . ?
C125 H12C 0.9800 . ?
C126 H12D 0.9800 . ?
C126 H12E 0.9800 . ?
C126 H12F 0.9800 . ?
C126 H12G 0.9800 . ?
C126 H12H 0.9800 . ?
C126 H12I 0.9800 . ?
C127 H12J 0.9800 . ?
C127 H12K 0.9800 . ?
C127 H12L 0.9800 . ?
C132 H13A 0.9800 . ?
C132 H13B 0.9800 . ?
C132 H13C 0.9800 . ?
C133 H13D 0.9800 . ?
C133 H13E 0.9800 . ?
C133 H13F 0.9800 . ?
C134 H13G 0.9800 . ?
C134 H13H 0.9800 . ?
C134 H13I 0.9800 . ?
C135 H13J 0.9800 . ?
C135 H13K 0.9800 . ?
C135 H13L 0.9800 . ?
C136 H13M 0.9800 . ?
C136 H13N 0.9800 . ?
C136 H13O 0.9800 . ?
C137 H13P 0.9800 . ?
C137 H13Q 0.9800 . ?
C137 H13R 0.9800 . ?
C138 H13S 0.9800 . ?
C138 H13T 0.9800 . ?
C138 H13U 0.9800 . ?
Na4 O40 2.448(4) . ?
Na4 O41 2.287(15) . ?
Na4 O41A 2.24(2) . ?
Na4 O41B 2.422(16) . ?
Na4 O42 2.485(9) . ?
Na4 O43 2.393(4) . ?
O40 H40B 0.8400 . ?
O40 H40A 0.8400 . ?
O40 C1P 1.555(18) . ?
O40 C128 1.384(13) . ?
O41 H41 0.8400 . ?
O41 C1O 1.39(2) . ?
O41A H41A 0.8400 . ?
O41A C129 1.43(3) . ?
O41B H41B 0.8400 . ?
O41B C1N 1.47(3) . ?
O42 H42A 0.8400 . ?
O42 C130 1.30(2) . ?
O43 H43A 0.8400 . ?
O43 C131 1.408(7) . ?
O52 H52A 0.8400 . ?
O52 C140 1.388(17) . ?
C1N H1NA 0.9800 . ?
C1N H1NB 0.9800 . ?
C1N H1NC 0.9800 . ?
C1O H1OA 0.9800 . ?
C1O H1OB 0.9800 . ?
C1O H1OC 0.9800 . ?
C1P H1PA 0.9800 . ?
C1P H1PB 0.9800 . ?
C1P H1PC 0.9800 . ?
C128 H12M 0.9800 . ?
C128 H12N 0.9800 . ?
C128 H12O 0.9800 . ?
C129 H12P 0.9800 . ?
C129 H12Q 0.9800 . ?
C129 H12R 0.9800 . ?
C130 H13V 0.9800 . ?
C130 H13W 0.9800 . ?
C130 H13X 0.9800 . ?
C131 H13Y 0.9800 . ?
C131 HB 0.9800 . ?
C131 HC 0.9800 . ?
C140 H14G 0.9800 . ?
C140 H14H 0.9800 . ?
C140 H14I 0.9800 . ?
O51 H51A 0.8400 . ?
O51 C139 1.452(9) . ?
C139 H13Z 0.9800 . ?
C139 HD 0.9800 . ?
C139 HE 0.9800 . ?
O53 H53 0.8400 . ?
O53 C141 1.426(11) . ?
C141 H14J 0.9800 . ?
C141 H14K 0.9800 . ?
C141 H14L 0.9800 . ?
O54 H54B 0.8400 . ?
O54 H54A 0.8400 . ?
O54 C142 1.35(2) . ?
O54 C146 1.462(19) . ?
C142 H14A 0.9800 . ?
C142 H14B 0.9800 . ?
C142 H14C 0.9800 . ?
C146 H14D 0.9800 . ?
C146 H14E 0.9800 . ?
C146 H14F 0.9800 . ?

loop_
_geom_hbond_atom_site_label_D
_geom_hbond_atom_site_label_H
_geom_hbond_atom_site_label_A
_geom_hbond_distance_DH
_geom_hbond_distance_HA
_geom_hbond_distance_DA
_geom_hbond_angle_DHA
_geom_hbond_site_symmetry_A
_geom_hbond_publ_flag
O2 H2 O1 0.84 1.66 2.468(3) 160.5 . yes
O44 H44 O50 0.84 2.34 2.874(18) 122.2 1_545 yes
O45 H45 O33 0.84 1.92 2.729(11) 160.9 1_545 yes
O46 H46 O51 0.84 1.92 2.698(8) 152.6 2_666 yes
C138 H13T O48 0.98 1.69 2.66(2) 174.4 2_677 yes
O41B H41B O34 0.84 1.88 2.668(17) 156.9 . yes
O42 H42A O21 0.84 2.18 2.826(11) 133.2 1_545 yes
C1N H1NC O52 0.98 1.73 2.42(3) 123.9 . yes
C130 H13X O17 0.98 2.10 2.88(2) 135.0 1_545 yes

loop_
_geom_torsion_atom_site_label_1
_geom_torsion_atom_site_label_2
_geom_torsion_atom_site_label_3
_geom_torsion_atom_site_label_4
_geom_torsion
_geom_torsion_site_symmetry_1
_geom_torsion_site_symmetry_2
_geom_torsion_site_symmetry_3
_geom_torsion_site_symmetry_4
_geom_torsion_publ_flag
Ru1 C1 C2 C3 -64.0(2) . . . . ?
Ru1 C1 C2 C24 121.6(3) . . . . ?
Ru1 C1 C5 C4 61.9(2) . . . . ?
Ru1 C1 C5 C6 -131.1(3) . . . . ?
Ru1 C2 C3 C4 -60.9(2) . . . . ?
Ru1 C2 C3 C18 126.6(4) . . . . ?
Ru1 C2 C24 C25 117.9(3) . . . . ?
Ru1 C2 C24 C29 -63.2(4) . . . . ?
Ru1 C3 C4 C5 -64.5(2) . . . . ?
Ru1 C3 C4 C12 126.2(4) . . . . ?
Ru1 C3 C18 C19 153.6(3) . . . . ?
Ru1 C3 C18 C23 -24.8(5) . . . . ?
Ru1 C4 C5 C1 -66.6(2) . . . . ?
Ru1 C4 C5 C6 126.5(3) . . . . ?
Ru1 C4 C12 C13 171.3(3) . . . . ?
Ru1 C4 C12 C17 -11.6(6) . . . . ?
Ru1 C5 C6 C7 142.8(3) . . . . ?
Ru1 C5 C6 C11 -41.1(5) . . . . ?
Ru2 C30 C31 C32 61.7(3) . . . . ?
Ru2 C30 C31 C53 -131.8(4) . . . . ?
Ru2 C30 C34 C33 -62.2(2) . . . . ?
Ru2 C30 C34 C35 130.0(4) . . . . ?
Ru2 C31 C32 C33 63.2(3) . . . . ?
Ru2 C31 C32 C47 -131.8(4) . . . . ?
Ru2 C31 C53 C54 46.7(5) . . . . ?
Ru2 C31 C53 C58 -138.5(3) . . . . ?
Ru2 C32 C33 C34 64.3(3) . . . . ?
Ru2 C32 C33 C41 -123.7(4) . . . . ?
Ru2 C32 C47 C48 -163.7(4) . . . . ?
Ru2 C32 C47 C52 17.2(7) . . . . ?
Ru2 C33 C34 C30 67.2(2) . . . . ?
Ru2 C33 C34 C35 -125.4(4) . . . . ?
Ru2 C33 C41 C42 -32.8(6) . . . . ?
Ru2 C33 C41 C46 147.8(3) . . . . ?
Ru2 C34 C35 C36 -36.9(5) . . . . ?
Ru2 C34 C35 C40 146.3(3) . . . . ?
Ru3 C59 C60 C61 62.6(2) . . . . ?
Ru3 C59 C60 C82 -130.3(4) . . . . ?
Ru3 C59 C63 C62 -62.5(2) . . . . ?
Ru3 C59 C63 C64 128.2(3) . . . . ?
Ru3 C60 C61 C62 63.2(2) . . . . ?
Ru3 C60 C61 C76 -132.2(4) . . . . ?
Ru3 C60 C82 C83 -136.2(4) . . . . ?
Ru3 C60 C82 C87 46.9(6) . . . . ?
Ru3 C61 C62 C63 64.7(2) . . . . ?
Ru3 C61 C62 C70 -129.0(3) . . . . ?
Ru3 C61 C76 C77 -168.6(3) . . . . ?
Ru3 C61 C76 C81 20.1(6) . . . . ?
Ru3 C62 C63 C59 68.8(2) . . . . ?
Ru3 C62 C63 C64 -122.0(3) . . . . ?
Ru3 C62 C70 C71 -22.4(6) . . . . ?
Ru3 C62 C70 C75 164.4(3) . . . . ?
Ru3 C63 C64 C65 -50.5(5) . . . . ?
Ru3 C63 C64 C69 130.7(3) . . . . ?
Ru4 C88 C89 C90 61.6(3) . . . . ?
Ru4 C88 C89 C111 -128.8(4) . . . . ?
Ru4 C88 C92 C91 -62.8(3) . . . . ?
Ru4 C88 C92 C93 126.8(4) . . . . ?
Ru4 C89 C90 C1F -119.8(8) . . . . ?
Ru4 C89 C90 C91 63.3(3) . . . . ?
Ru4 C89 C90 C105 -136.3(7) . . . . ?
Ru4 C89 C111 C112 48.1(6) . . . . ?
Ru4 C89 C111 C116 -136.0(4) . . . . ?
Ru4 C90 C91 C92 63.3(3) . . . . ?
Ru4 C90 C91 C99 -123.2(4) . . . . ?
Ru4 C90 C105 C106 -162.3(7) . . . . ?
Ru4 C90 C105 C110 23.9(15) . . . . ?
Ru4 C91 C92 C88 66.8(3) . . . . ?
Ru4 C91 C92 C93 -122.9(4) . . . . ?
Ru4 C91 C99 C1A 45.5(6) . . . . ?
Ru4 C91 C99 C1E -133.6(8) . . . . ?
Ru4 C91 C99 C100 149.5(5) . . . . ?
Ru4 C91 C99 C104 -50.9(8) . . . . ?
Ru4 C92 C93 C94 -135.0(5) . . . . ?
Ru4 C92 C93 C94A 130.1(7) . . . . ?
Ru4 C92 C93 C98 47.5(7) . . . . ?
Ru4 C92 C93 C98A -45.5(7) . . . . ?
S1 C9 C10 C11 175.8(4) . . . . ?
S1A C9 C10 C11 -165.0(5) . . . . ?
S2 C27 C28 C29 178.2(3) . . . . ?
S3 C56 C57 C58 -177.3(3) . . . . ?
S4 C38 C39 C40 172.8(3) . . . . ?
S4A C38 C39 C40 -176.0(5) . . . . ?
S5 C67 C68 C69 -179.3(3) . . . . ?
S6 C85 C86 C87 179.4(5) . . . . ?
S7 C114 C115 C116 -178.8(4) . . . . ?
S8 C96 C97 C98 176.1(6) . . . . ?
S8 C96 C97A C98A 177.0(8) . . . . ?
Na1 S1A O13 Na3 96.3(11) . . . . ?
Na1 S1A O15 Na2 -120.7(8) . . . . ?
Na1 S1A C9 C8 -33.1(5) . . . . ?
Na1 S1A C9 C10 132.5(4) . . . . ?
Na1 S4A O23A Na3 -108.5(8) 2_666 . . . ?
Na1 S4A O23A Na3 21.9(10) 2_666 . . 2_666 ?
Na1 S4A C38 C37 -37.8(7) 2_666 . . . ?
Na1 S4A C38 C39 136.7(4) 2_666 . . . ?
Na2 S1 O13A Na1 -33.7(5) . . . . ?
Na2 S1 O13A Na3A 111.1(2) . . . . ?
Na2 S1 O15A Na3A -82.5(3) . . . . ?
Na2 S1 C9 C8 13.8(5) . . . . ?
Na2 S1 C9 C10 -162.0(3) . . . . ?
Na2 S6 O29 Na7 90.0(6) 2_766 . . . ?
Na2 S6 O29 Na7A 99.9(5) 2_766 . . . ?
Na2 S6 O30 Na1 -95.4(3) 2_766 . . 2_766 ?
Na2 S6 C85 C84 -153.7(3) 2_766 . . . ?
Na2 S6 C85 C86 23.0(5) 2_766 . . . ?
Na3A S1 O13A Na1 -144.8(7) . . . . ?
Na3A S1 O14A Na2 46.5(7) . . . . ?
Na3A S1 C9 C8 -130.8(4) . . . . ?
Na3A S1 C9 C10 53.5(4) . . . . ?
Na5 S3 O19 Na4 -50.5(5) 1_565 . . 1_565 ?
Na5 S3 O21 Na9A -62.8(4) 1_565 . . . ?
Na5 S3 C56 C55 102.8(3) 1_565 . . . ?
Na5 S3 C56 C57 -79.5(4) 1_565 . . . ?
Na5 S5 O25 Na9 -105.0(5) 1_565 . . . ?
Na5 S5 O25 Na9A -49.5(11) 1_565 . . . ?
Na5 S5 O26 Na6 126.4(3) 1_565 . . 1_565 ?
Na5 S5 O27 Na8 -49.3(5) 1_565 . . 1_565 ?
Na5 S5 C67 C66 -39.1(4) 1_565 . . . ?
Na5 S5 C67 C68 139.9(3) 1_565 . . . ?
Na5 Na9 O50 C138 66(9) 1_565 . . . ?
Na5 Na9A O49 C137 126(5) 1_565 . . . ?
Na7 S8 O36A Na5 -127.3(3) . . . . ?
Na7 S8 O36A Na6 -1.4(8) . . . . ?
Na7 S8 C96 C95 -111.1(5) . . . . ?
Na7 S8 C96 C97 66.7(6) . . . . ?
Na7A S8 O36 Na6 -147.5(13) . . . . ?
Na7A S8 C96 C95A -8.7(8) . . . . ?
Na7A S8 C96 C97A 161.2(6) . . . . ?
Na8 S7 O32 Na6 -144(3) 1_565 . . 2_767 ?
Na8 S7 O32A Na6 -116(3) 1_565 . . 2_767 ?
Na8 S7 C114 C113 -18.1(5) 1_565 . . . ?
Na8 S7 C114 C115 159.3(3) 1_565 . . . ?
O1 C1 C2 Ru1 -123.5(3) . . . . ?
O1 C1 C2 C3 172.4(3) . . . . ?
O1 C1 C2 C24 -1.9(6) . . . . ?
O1 C1 C5 Ru1 124.1(3) . . . . ?
O1 C1 C5 C4 -174.1(3) . . . . ?
O1 C1 C5 C6 -7.1(6) . . . . ?
O2 C30 C31 Ru2 123.3(4) . . . . ?
O2 C30 C31 C32 -175.0(3) . . . . ?
O2 C30 C31 C53 -8.5(6) . . . . ?
O2 C30 C34 Ru2 -123.3(3) . . . . ?
O2 C30 C34 C33 174.5(3) . . . . ?
O2 C30 C34 C35 6.7(5) . . . . ?
O3 C59 C60 Ru3 124.2(3) . . . . ?
O3 C59 C60 C61 -173.2(3) . . . . ?
O3 C59 C60 C82 -6.1(6) . . . . ?
O3 C59 C63 Ru3 -124.6(3) . . . . ?
O3 C59 C63 C62 172.9(3) . . . . ?
O3 C59 C63 C64 3.6(5) . . . . ?
O4 C88 C89 Ru4 123.6(4) . . . . ?
O4 C88 C89 C90 -174.8(4) . . . . ?
O4 C88 C89 C111 -5.2(6) . . . . ?
O4 C88 C92 Ru4 -123.4(3) . . . . ?
O4 C88 C92 C91 173.9(3) . . . . ?
O4 C88 C92 C93 3.5(6) . . . . ?
O13 S1A O15 Na1 6.7(9) . . . . ?
O13 S1A O15 Na2 -114.0(9) . . . . ?
O13 S1A C9 C8 -114.3(7) . . . . ?
O13 S1A C9 C10 51.3(8) . . . . ?
O13A S1 O14A Na2 -20.9(6) . . . . ?
O13A S1 O15A Na3A 3.5(4) . . . . ?
O13A S1 C9 C8 -73.5(5) . . . . ?
O13A S1 C9 C10 110.7(5) . . . . ?
O14 S1A O13 Na3 -35.6(14) . . . . ?
O14 S1A O15 Na1 135.2(6) . . . . ?
O14 S1A O15 Na2 14.4(10) . . . . ?
O14 S1A C9 C8 128.4(7) . . . . ?
O14 S1A C9 C10 -66.0(8) . . . . ?
O14A S1 O13A Na1 -20.0(7) . . . . ?
O14A S1 O13A Na3A 124.8(4) . . . . ?
O14A S1 O15A Na3A -127.5(4) . . . . ?
O14A S1 C9 C8 51.5(6) . . . . ?
O14A S1 C9 C10 -124.2(5) . . . . ?
O15 S1A O13 Na3 91.8(13) . . . . ?
O15 S1A C9 C8 11.4(8) . . . . ?
O15 S1A C9 C10 177.0(6) . . . . ?
O15A S1 O13A Na1 -148.1(5) . . . . ?
O15A S1 O13A Na3A -3.3(4) . . . . ?
O15A S1 O14A Na2 103.8(5) . . . . ?
O15A S1 C9 C8 174.2(5) . . . . ?
O15A S1 C9 C10 -1.5(5) . . . . ?
O16 S2 O18 Na1 -13.5(4) . . . 2_676 ?
O16 S2 O18 Na4 133.9(4) . . . 1_565 ?
O16 S2 C27 C26 165.1(4) . . . . ?
O16 S2 C27 C28 -14.2(4) . . . . ?
O16A S2 O17A Na4 -118.2(13) . . . 1_565 ?
O16A S2 O18A Na1 126.2(8) . . . 2_676 ?
O16A S2 O18A Na2 -33.1(8) . . . 2_676 ?
O16A S2 C27 C26 -140.2(6) . . . . ?
O16A S2 C27 C28 40.5(6) . . . . ?
O17 S2 O16 Na2 171.6(3) . . . 2_676 ?
O17 S2 O16 Na7A 6.9(5) . . . 1_465 ?
O17 S2 O18 Na1 -140.6(3) . . . 2_676 ?
O17 S2 O18 Na4 6.8(5) . . . 1_565 ?
O17 S2 C27 C26 -80.6(4) . . . . ?
O17 S2 C27 C28 100.1(4) . . . . ?
O17A S2 O16A Na7 137.9(9) . . . 1_465 ?
O17A S2 O18A Na1 -5.2(9) . . . 2_676 ?
O17A S2 O18A Na2 -164.5(6) . . . 2_676 ?
O17A S2 C27 C26 -5.2(6) . . . . ?
O17A S2 C27 C28 175.5(6) . . . . ?
O18 S2 O16 Na2 42.2(5) . . . 2_676 ?
O18 S2 O16 Na7A -122.5(5) . . . 1_465 ?
O18 S2 C27 C26 39.9(4) . . . . ?
O18 S2 C27 C28 -139.4(4) . . . . ?
O18A S2 O16A Na7 17.5(11) . . . 1_465 ?
O18A S2 O17A Na4 6.0(13) . . . 1_565 ?
O18A S2 C27 C26 102.3(5) . . . . ?
O18A S2 C27 C28 -77.0(5) . . . . ?
O19 S3 O20 Na5 121.8(2) . . . 1_565 ?
O19 S3 O21 Na5 -122.2(2) . . . 1_565 ?
O19 S3 O21 Na9A 174.9(4) . . . . ?
O19 S3 C56 C55 -74.4(4) . . . . ?
O19 S3 C56 C57 103.4(4) . . . . ?
O20 S3 O19 Na4 -116.4(3) . . . 1_565 ?
O20 S3 O21 Na5 7.2(2) . . . 1_565 ?
O20 S3 O21 Na9A -55.7(5) . . . . ?
O20 S3 C56 C55 163.3(4) . . . . ?
O20 S3 C56 C57 -18.9(4) . . . . ?
O21 S3 O19 Na4 10.8(4) . . . 1_565 ?
O21 S3 O20 Na5 -6.9(2) . . . 1_565 ?
O21 S3 C56 C55 46.1(4) . . . . ?
O21 S3 C56 C57 -136.1(4) . . . . ?
O21 Na9A O49 C137 125(5) . . . . ?
O22 S4 O23 Na3A 21.5(10) . . . . ?
O22 S4 O24 Na1 17.3(9) . . . 2_666 ?
O22 S4 O24 Na3A -132.1(8) . . . 2_666 ?
O22 S4 C38 C37 -136.2(6) . . . . ?
O22 S4 C38 C39 49.4(7) . . . . ?
O22A S4A O23A Na3 5(2) . . . . ?
O22A S4A O23A Na3 135.8(19) . . . 2_666 ?
O22A S4A O24A Na1 -29(3) . . . 2_666 ?
O22A S4A C38 C37 -146.9(18) . . . . ?
O22A S4A C38 C39 28(2) . . . . ?
O23 S4 O24 Na1 144.0(4) . . . 2_666 ?
O23 S4 O24 Na3A -5.4(5) . . . 2_666 ?
O23 S4 C38 C37 105.7(4) . . . . ?
O23 S4 C38 C39 -68.7(5) . . . . ?
O23A S4A O24A Na1 108.3(14) . . . 2_666 ?
O23A S4A C38 C37 86.2(9) . . . . ?
O23A S4A C38 C39 -99.3(9) . . . . ?
O24 S4 O23 Na3A -105.9(6) . . . . ?
O24 S4 C38 C37 -15.7(6) . . . . ?
O24 S4 C38 C39 170.0(4) . . . . ?
O24A S4A O23A Na3 0.6(11) . . . 2_666 ?
O24A S4A O23A Na3 -129.8(8) . . . . ?
O24A S4A C38 C37 -24.3(9) . . . . ?
O24A S4A C38 C39 150.2(7) . . . . ?
O25 S5 O26 Na5 1.4(2) . . . 1_565 ?
O25 S5 O26 Na6 127.8(3) . . . 1_565 ?
O25 S5 O27 Na8 -114.3(4) . . . 1_565 ?
O25 S5 C67 C66 20.8(4) . . . . ?
O25 S5 C67 C68 -160.2(4) . . . . ?
O25 Na9 O50 C138 30(9) . . . . ?
O25 Na9A O49 C137 34(5) . . . . ?
O26 S5 O25 Na5 -1.3(2) . . . 1_565 ?
O26 S5 O25 Na9 -106.3(5) . . . . ?
O26 S5 O25 Na9A -50.8(12) . . . . ?
O26 S5 O27 Na8 11.7(5) . . . 1_565 ?
O26 S5 C67 C66 -94.8(4) . . . . ?
O26 S5 C67 C68 84.2(4) . . . . ?
O27 S5 O25 Na5 127.66(18) . . . 1_565 ?
O27 S5 O25 Na9 22.7(5) . . . . ?
O27 S5 O25 Na9A 78.2(12) . . . . ?
O27 S5 O26 Na5 -127.0(2) . . . 1_565 ?
O27 S5 O26 Na6 -0.6(4) . . . 1_565 ?
O27 S5 C67 C66 142.4(4) . . . . ?
O27 S5 C67 C68 -38.6(4) . . . . ?
O28 S6 O29 Na2 -121.8(2) . . . 2_766 ?
O28 S6 O29 Na7 -31.8(7) . . . . ?
O28 S6 O29 Na7A -21.9(5) . . . . ?
O28 S6 O30 Na1 27.4(3) . . . 2_766 ?
O28 S6 O30 Na2 122.88(19) . . . 2_766 ?
O28 S6 C85 C84 27.9(4) . . . . ?
O28 S6 C85 C86 -155.3(4) . . . . ?
O29 S6 O30 Na1 -101.3(3) . . . 2_766 ?
O29 S6 O30 Na2 -5.8(3) . . . 2_766 ?
O29 S6 C85 C84 149.0(4) . . . . ?
O29 S6 C85 C86 -34.2(5) . . . . ?
O30 S6 O29 Na2 5.9(3) . . . 2_766 ?
O30 S6 O29 Na7 95.9(7) . . . . ?
O30 S6 O29 Na7A 105.9(5) . . . . ?
O30 S6 C85 C84 -92.5(4) . . . . ?
O30 S6 C85 C86 84.3(5) . . . . ?
O31 S7 O32A Na6 5(3) . . . 2_767 ?
O31 S7 O32A Na8 120.7(12) . . . 1_565 ?
O31 S7 O33A Na8 -123.2(8) . . . 1_565 ?
O31 S7 C114 C113 160.8(8) . . . . ?
O31 S7 C114 C115 -21.8(9) . . . . ?
O31A S7 O32 Na6 -22(2) . . . 2_767 ?
O31A S7 O32 Na8 121.8(15) . . . 1_565 ?
O31A S7 C114 C113 145.3(10) . . . . ?
O31A S7 C114 C115 -37.2(10) . . . . ?
O32 S7 C114 C113 25.8(9) . . . . ?
O32 S7 C114 C115 -156.8(9) . . . . ?
O32A S7 O33A Na8 8.2(10) . . . 1_565 ?
O32A S7 C114 C113 36.7(10) . . . . ?
O32A S7 C114 C115 -145.9(10) . . . . ?
O33 S7 O32 Na6 -152.3(15) . . . 2_767 ?
O33 S7 O32 Na8 -8.1(14) . . . 1_565 ?
O33 S7 C114 C113 -95.0(6) . . . . ?
O33 S7 C114 C115 82.4(5) . . . . ?
O33A S7 O32A Na6 -124(2) . . . 2_767 ?
O33A S7 O32A Na8 -8.0(10) . . . 1_565 ?
O33A S7 C114 C113 -76.0(6) . . . . ?
O33A S7 C114 C115 101.5(6) . . . . ?
O34 S8 O35A Na7 -130.6(6) . . . . ?
O34 S8 O36 Na6 -13.7(13) . . . . ?
O34 S8 O36 Na7A 133.8(5) . . . . ?
O34 S8 O36A Na5 11.4(3) . . . . ?
O34 S8 O36A Na6 137.3(8) . . . . ?
O34 S8 C96 C95 77.4(5) . . . . ?
O34 S8 C96 C95A 174.9(8) . . . . ?
O34 S8 C96 C97 -104.9(6) . . . . ?
O34 S8 C96 C97A -15.1(7) . . . . ?
O35 S8 O36 Na6 -135.1(10) . . . . ?
O35 S8 O36 Na7A 12.4(6) . . . . ?
O35 S8 C96 C95A -78.8(9) . . . . ?
O35 S8 C96 C97A 91.2(8) . . . . ?
O35A S8 O36A Na5 -118.1(5) . . . . ?
O35A S8 O36A Na6 7.8(10) . . . . ?
O35A S8 C96 C95 -147.2(7) . . . . ?
O35A S8 C96 C97 30.5(7) . . . . ?
O36 S8 C96 C95A 33.7(9) . . . . ?
O36 S8 C96 C97A -156.4(7) . . . . ?
O36A S8 O35A Na7 -16.5(9) . . . . ?
O36A S8 C96 C95 -23.5(6) . . . . ?
O36A S8 C96 C97 154.3(6) . . . . ?
O44 Na9 O50 C138 103(9) 1_565 . . . ?
O44 Na9A O49 C137 -163(5) 1_565 . . . ?
O48 Na9 O50 C138 -65(9) . . . . ?
C1 C2 C3 Ru1 68.1(2) . . . . ?
C1 C2 C3 C4 7.2(4) . . . . ?
C1 C2 C3 C18 -165.4(3) . . . . ?
C1 C2 C24 C25 20.3(5) . . . . ?
C1 C2 C24 C29 -160.8(3) . . . . ?
C1 C5 C6 C7 -114.3(4) . . . . ?
C1 C5 C6 C11 61.7(5) . . . . ?
C1A C1B C1C C1D 1.8(17) . . . . ?
C1B C1A C99 C1E -4.1(11) . . . . ?
C1B C1A C99 C91 176.7(7) . . . . ?
C1B C1C C1D C1E 0(2) . . . . ?
C1C C1D C1E C99 -5(2) . . . . ?
C1D C1E C99 C1A 6.7(16) . . . . ?
C1D C1E C99 C91 -174.2(10) . . . . ?
C1F C1G C1H C1I -6(2) . . . . ?
C1F C90 C91 Ru4 118.0(7) . . . . ?
C1F C90 C91 C92 -178.7(7) . . . . ?
C1F C90 C91 C99 -5.2(9) . . . . ?
C1G C1F C1K C1J -2.5(17) . . . . ?
C1G C1F C90 Ru4 -155.8(8) . . . . ?
C1G C1F C90 C89 -58.2(13) . . . . ?
C1G C1F C90 C91 118.4(9) . . . . ?
C1G C1H C1I C1J 5(2) . . . . ?
C1H C1I C1J C1K -3(2) . . . . ?
C1I C1J C1K C1F 1.7(19) . . . . ?
C1K C1F C1G C1H 5(2) . . . . ?
C1K C1F C90 Ru4 21.3(14) . . . . ?
C1K C1F C90 C89 118.8(11) . . . . ?
C1K C1F C90 C91 -64.5(14) . . . . ?
C2 C1 C5 Ru1 -54.5(2) . . . . ?
C2 C1 C5 C4 7.4(4) . . . . ?
C2 C1 C5 C6 174.4(3) . . . . ?
C2 C3 C4 Ru1 61.9(2) . . . . ?
C2 C3 C4 C5 -2.6(4) . . . . ?
C2 C3 C4 C12 -172.0(3) . . . . ?
C2 C3 C18 C19 57.7(5) . . . . ?
C2 C3 C18 C23 -120.6(4) . . . . ?
C2 C24 C25 C26 176.6(3) . . . . ?
C2 C24 C29 C28 -177.2(4) . . . . ?
C3 C2 C24 C25 -153.0(3) . . . . ?
C3 C2 C24 C29 25.9(5) . . . . ?
C3 C4 C5 Ru1 63.6(2) . . . . ?
C3 C4 C5 C1 -3.0(4) . . . . ?
C3 C4 C5 C6 -169.8(3) . . . . ?
C3 C4 C12 C13 77.0(5) . . . . ?
C3 C4 C12 C17 -105.9(5) . . . . ?
C3 C18 C19 C20 -177.1(4) . . . . ?
C3 C18 C23 C22 176.0(4) . . . . ?
C4 C3 C18 C19 -113.6(4) . . . . ?
C4 C3 C18 C23 68.0(5) . . . . ?
C4 C5 C6 C7 50.3(5) . . . . ?
C4 C5 C6 C11 -133.6(4) . . . . ?
C4 C12 C13 C14 175.5(4) . . . . ?
C4 C12 C17 C16 -176.9(5) . . . . ?
C5 C1 C2 Ru1 55.1(2) . . . . ?
C5 C1 C2 C3 -9.0(4) . . . . ?
C5 C1 C2 C24 176.7(3) . . . . ?
C5 C4 C12 C13 -90.5(5) . . . . ?
C5 C4 C12 C17 86.6(6) . . . . ?
C5 C6 C7 C8 178.0(4) . . . . ?
C5 C6 C11 C10 -178.0(4) . . . . ?
C6 C7 C8 C9 -0.7(7) . . . . ?
C7 C6 C11 C10 -1.9(7) . . . . ?
C7 C8 C9 S1 -175.9(4) . . . . ?
C7 C8 C9 S1A 165.8(4) . . . . ?
C7 C8 C9 C10 -0.2(7) . . . . ?
C8 C9 C10 C11 0.1(7) . . . . ?
C9 S1 O13A Na1 97.8(6) . . . . ?
C9 S1 O13A Na3A -117.5(2) . . . . ?
C9 S1 O14A Na2 -136.2(3) . . . . ?
C9 S1 O15A Na3A 113.5(3) . . . . ?
C9 S1A O13 Na3 -143.1(10) . . . . ?
C9 S1A O15 Na1 -115.2(5) . . . . ?
C9 S1A O15 Na2 124.1(5) . . . . ?
C9 C10 C11 C6 1.0(8) . . . . ?
C11 C6 C7 C8 1.7(6) . . . . ?
C12 C4 C5 Ru1 -127.3(4) . . . . ?
C12 C4 C5 C1 166.1(3) . . . . ?
C12 C4 C5 C6 -0.8(6) . . . . ?
C12 C13 C14 C15 2.1(8) . . . . ?
C13 C12 C17 C16 0.1(8) . . . . ?
C13 C14 C15 C16 -0.8(9) . . . . ?
C14 C15 C16 C17 -0.9(10) . . . . ?
C15 C16 C17 C12 1.2(11) . . . . ?
C17 C12 C13 C14 -1.8(7) . . . . ?
C18 C3 C4 Ru1 -125.5(4) . . . . ?
C18 C3 C4 C5 170.0(3) . . . . ?
C18 C3 C4 C12 0.7(6) . . . . ?
C18 C19 C20 C21 0.6(7) . . . . ?
C19 C18 C23 C22 -2.3(6) . . . . ?
C19 C20 C21 C22 -1.5(7) . . . . ?
C20 C21 C22 C23 0.5(7) . . . . ?
C21 C22 C23 C18 1.4(6) . . . . ?
C23 C18 C19 C20 1.3(6) . . . . ?
C24 C2 C3 Ru1 -117.6(3) . . . . ?
C24 C2 C3 C4 -178.5(3) . . . . ?
C24 C2 C3 C18 8.9(6) . . . . ?
C24 C25 C26 C27 1.2(5) . . . . ?
C25 C24 C29 C28 1.7(6) . . . . ?
C25 C26 C27 S2 -178.7(3) . . . . ?
C25 C26 C27 C28 0.6(6) . . . . ?
C26 C27 C28 C29 -1.1(6) . . . . ?
C27 S2 O16 Na2 -76.7(4) . . . 2_676 ?
C27 S2 O16 Na7A 118.5(4) . . . 1_465 ?
C27 S2 O16A Na7 -94.7(9) . . . 1_465 ?
C27 S2 O17A Na4 113.0(11) . . . 1_565 ?
C27 S2 O18 Na1 104.4(3) . . . 2_676 ?
C27 S2 O18 Na4 -108.3(4) . . . 1_565 ?
C27 S2 O18A Na1 -116.1(7) . . . 2_676 ?
C27 S2 O18A Na2 84.5(6) . . . 2_676 ?
C27 C28 C29 C24 0.0(6) . . . . ?
C29 C24 C25 C26 -2.3(5) . . . . ?
C30 C31 C32 Ru2 -67.3(2) . . . . ?
C30 C31 C32 C33 -4.0(4) . . . . ?
C30 C31 C32 C47 161.0(4) . . . . ?
C30 C31 C53 C54 152.0(4) . . . . ?
C30 C31 C53 C58 -33.2(5) . . . . ?
C30 C34 C35 C36 -138.8(4) . . . . ?
C30 C34 C35 C40 44.4(5) . . . . ?
C31 C30 C34 Ru2 54.8(2) . . . . ?
C31 C30 C34 C33 -7.4(4) . . . . ?
C31 C30 C34 C35 -175.3(3) . . . . ?
C31 C32 C33 Ru2 -64.8(3) . . . . ?
C31 C32 C33 C34 -0.6(4) . . . . ?
C31 C32 C33 C41 171.5(3) . . . . ?
C31 C32 C47 C48 -63.8(6) . . . . ?
C31 C32 C47 C52 117.1(5) . . . . ?
C31 C53 C54 C55 175.6(4) . . . . ?
C31 C53 C58 C57 -174.6(3) . . . . ?
C32 C31 C53 C54 -43.6(5) . . . . ?
C32 C31 C53 C58 131.1(4) . . . . ?
C32 C33 C34 Ru2 -62.3(3) . . . . ?
C32 C33 C34 C30 4.9(4) . . . . ?
C32 C33 C34 C35 172.3(3) . . . . ?
C32 C33 C41 C42 59.8(6) . . . . ?
C32 C33 C41 C46 -119.7(5) . . . . ?
C32 C47 C48 C49 -179.8(6) . . . . ?
C32 C47 C52 C51 -179.8(5) . . . . ?
C33 C32 C47 C48 98.7(5) . . . . ?
C33 C32 C47 C52 -80.5(6) . . . . ?
C33 C34 C35 C36 55.7(5) . . . . ?
C33 C34 C35 C40 -121.1(4) . . . . ?
C33 C41 C42 C43 -178.6(5) . . . . ?
C33 C41 C46 C45 177.8(5) . . . . ?
C34 C30 C31 Ru2 -54.6(2) . . . . ?
C34 C30 C31 C32 7.0(4) . . . . ?
C34 C30 C31 C53 173.6(3) . . . . ?
C34 C33 C41 C42 -129.5(4) . . . . ?
C34 C33 C41 C46 51.0(6) . . . . ?
C34 C35 C36 C37 -178.6(4) . . . . ?
C34 C35 C40 C39 177.6(3) . . . . ?
C35 C36 C37 C38 1.2(6) . . . . ?
C36 C35 C40 C39 0.7(6) . . . . ?
C36 C37 C38 S4 -173.8(4) . . . . ?
C36 C37 C38 S4A 175.0(5) . . . . ?
C36 C37 C38 C39 0.4(6) . . . . ?
C37 C38 C39 C40 -1.5(6) . . . . ?
C38 S4 O23 Na3A 135.8(5) . . . . ?
C38 S4 O24 Na1 -98.8(4) . . . 2_666 ?
C38 S4 O24 Na3A 111.7(4) . . . 2_666 ?
C38 S4A O23A Na3 123.8(7) . . . . ?
C38 S4A O23A Na3 -105.8(7) . . . 2_666 ?
C38 S4A O24A Na1 -144.5(11) . . . 2_666 ?
C38 C39 C40 C35 1.0(6) . . . . ?
C40 C35 C36 C37 -1.8(6) . . . . ?
C41 C33 C34 Ru2 125.6(4) . . . . ?
C41 C33 C34 C30 -167.2(3) . . . . ?
C41 C33 C34 C35 0.2(6) . . . . ?
C41 C42 C43 C44 -0.8(10) . . . . ?
C42 C41 C46 C45 -1.7(8) . . . . ?
C42 C43 C44 C45 1.7(13) . . . . ?
C43 C44 C45 C46 -2.5(14) . . . . ?
C44 C45 C46 C41 2.5(11) . . . . ?
C46 C41 C42 C43 0.9(7) . . . . ?
C47 C32 C33 Ru2 130.5(4) . . . . ?
C47 C32 C33 C34 -165.3(4) . . . . ?
C47 C32 C33 C41 6.8(6) . . . . ?
C47 C48 C49 C50 0.4(11) . . . . ?
C48 C47 C52 C51 1.0(8) . . . . ?
C48 C49 C50 C51 -0.6(12) . . . . ?
C49 C50 C51 C52 1.0(11) . . . . ?
C50 C51 C52 C47 -1.2(10) . . . . ?
C52 C47 C48 C49 -0.6(8) . . . . ?
C53 C31 C32 Ru2 125.9(4) . . . . ?
C53 C31 C32 C33 -170.9(3) . . . . ?
C53 C31 C32 C47 -5.9(6) . . . . ?
C53 C54 C55 C56 -1.3(6) . . . . ?
C54 C53 C58 C57 0.3(6) . . . . ?
C54 C55 C56 S3 178.4(3) . . . . ?
C54 C55 C56 C57 0.6(6) . . . . ?
C55 C56 C57 C58 0.5(6) . . . . ?
C56 S3 O19 Na4 126.5(3) . . . 1_565 ?
C56 S3 O20 Na5 -120.98(17) . . . 1_565 ?
C56 S3 O21 Na5 121.59(19) . . . 1_565 ?
C56 S3 O21 Na9A 58.7(5) . . . . ?
C56 C57 C58 C53 -1.0(6) . . . . ?
C58 C53 C54 C55 0.8(6) . . . . ?
C59 C60 C61 Ru3 -69.6(2) . . . . ?
C59 C60 C61 C62 -6.4(4) . . . . ?
C59 C60 C61 C76 158.2(4) . . . . ?
C59 C60 C82 C83 -30.4(6) . . . . ?
C59 C60 C82 C87 152.7(4) . . . . ?
C59 C63 C64 C65 -153.6(4) . . . . ?
C59 C63 C64 C69 27.6(5) . . . . ?
C60 C59 C63 Ru3 52.1(2) . . . . ?
C60 C59 C63 C62 -10.4(4) . . . . ?
C60 C59 C63 C64 -179.7(3) . . . . ?
C60 C61 C62 Ru3 -64.8(3) . . . . ?
C60 C61 C62 C63 -0.1(4) . . . . ?
C60 C61 C62 C70 166.2(3) . . . . ?
C60 C61 C76 C77 -65.8(6) . . . . ?
C60 C61 C76 C81 122.9(5) . . . . ?
C60 C82 C83 C84 179.8(4) . . . . ?
C60 C82 C87 C86 179.8(5) . . . . ?
C61 C60 C82 C83 134.5(4) . . . . ?
C61 C60 C82 C87 -42.5(6) . . . . ?
C61 C62 C63 Ru3 -62.3(2) . . . . ?
C61 C62 C63 C59 6.6(4) . . . . ?
C61 C62 C63 C64 175.7(3) . . . . ?
C61 C62 C70 C71 69.7(5) . . . . ?
C61 C62 C70 C75 -103.4(5) . . . . ?
C61 C76 C77 C78 -173.1(5) . . . . ?
C61 C76 C81 C80 171.9(5) . . . . ?
C62 C61 C76 C77 96.8(5) . . . . ?
C62 C61 C76 C81 -74.5(6) . . . . ?
C62 C63 C64 C65 38.9(5) . . . . ?
C62 C63 C64 C69 -139.8(4) . . . . ?
C62 C70 C71 C72 -170.9(4) . . . . ?
C62 C70 C75 C74 169.8(5) . . . . ?
C63 C59 C60 Ru3 -52.3(2) . . . . ?
C63 C59 C60 C61 10.3(4) . . . . ?
C63 C59 C60 C82 177.3(3) . . . . ?
C63 C62 C70 C71 -126.9(4) . . . . ?
C63 C62 C70 C75 60.0(5) . . . . ?
C63 C64 C65 C66 -179.0(4) . . . . ?
C63 C64 C69 C68 179.3(4) . . . . ?
C64 C65 C66 C67 -0.3(6) . . . . ?
C65 C64 C69 C68 0.5(6) . . . . ?
C65 C66 C67 S5 179.5(3) . . . . ?
C65 C66 C67 C68 0.5(6) . . . . ?
C66 C67 C68 C69 -0.2(7) . . . . ?
C67 S5 O25 Na5 -115.10(17) . . . 1_565 ?
C67 S5 O25 Na9 139.9(5) . . . . ?
C67 S5 O25 Na9A -164.6(11) . . . . ?
C67 S5 O26 Na5 115.23(18) . . . 1_565 ?
C67 S5 O26 Na6 -118.4(3) . . . 1_565 ?
C67 S5 O27 Na8 128.9(4) . . . 1_565 ?
C67 C68 C69 C64 -0.3(7) . . . . ?
C69 C64 C65 C66 -0.2(6) . . . . ?
C70 C62 C63 Ru3 132.5(4) . . . . ?
C70 C62 C63 C59 -158.7(3) . . . . ?
C70 C62 C63 C64 10.5(6) . . . . ?
C70 C71 C72 C73 0.6(7) . . . . ?
C71 C70 C75 C74 -3.7(7) . . . . ?
C71 C72 C73 C74 -1.6(8) . . . . ?
C72 C73 C74 C75 0.0(9) . . . . ?
C73 C74 C75 C70 2.7(9) . . . . ?
C75 C70 C71 C72 2.1(6) . . . . ?
C76 C61 C62 Ru3 129.8(4) . . . . ?
C76 C61 C62 C63 -165.5(3) . . . . ?
C76 C61 C62 C70 0.8(6) . . . . ?
C76 C77 C78 C79 1.3(9) . . . . ?
C77 C76 C81 C80 0.7(7) . . . . ?
C77 C78 C79 C80 -0.3(10) . . . . ?
C78 C79 C80 C81 -0.4(10) . . . . ?
C79 C80 C81 C76 0.2(9) . . . . ?
C81 C76 C77 C78 -1.4(8) . . . . ?
C82 C60 C61 Ru3 123.3(3) . . . . ?
C82 C60 C61 C62 -173.5(3) . . . . ?
C82 C60 C61 C76 -8.9(6) . . . . ?
C82 C83 C84 C85 0.1(7) . . . . ?
C83 C82 C87 C86 2.8(8) . . . . ?
C83 C84 C85 S6 -179.8(3) . . . . ?
C83 C84 C85 C86 3.4(7) . . . . ?
C84 C85 C86 C87 -3.8(8) . . . . ?
C85 S6 O29 Na2 121.85(19) . . . 2_766 ?
C85 S6 O29 Na7 -148.1(6) . . . . ?
C85 S6 O29 Na7A -138.2(5) . . . . ?
C85 S6 O30 Na1 144.4(3) . . . 2_766 ?
C85 S6 O30 Na2 -120.11(18) . . . 2_766 ?
C85 C86 C87 C82 0.6(9) . . . . ?
C87 C82 C83 C84 -3.2(7) . . . . ?
C88 Ru4 C124 O12 110(3) . . . . ?
C88 Ru4 C124 O12A -51(3) . . . . ?
C88 C89 C90 Ru4 -66.1(3) . . . . ?
C88 C89 C90 C1F 174.1(8) . . . . ?
C88 C89 C90 C91 -2.8(5) . . . . ?
C88 C89 C90 C105 157.5(7) . . . . ?
C88 C89 C111 C112 150.3(4) . . . . ?
C88 C89 C111 C116 -33.8(6) . . . . ?
C88 C92 C93 C94 125.0(5) . . . . ?
C88 C92 C93 C94A 30.1(8) . . . . ?
C88 C92 C93 C98 -52.5(7) . . . . ?
C88 C92 C93 C98A -145.4(6) . . . . ?
C89 Ru4 C124 O12 50(3) . . . . ?
C89 Ru4 C124 O12A -111(3) . . . . ?
C89 C88 C92 Ru4 56.0(3) . . . . ?
C89 C88 C92 C91 -6.7(4) . . . . ?
C89 C88 C92 C93 -177.2(3) . . . . ?
C89 C90 C91 Ru4 -64.6(3) . . . . ?
C89 C90 C91 C92 -1.3(5) . . . . ?
C89 C90 C91 C99 172.2(4) . . . . ?
C89 C90 C105 C106 -66.3(12) . . . . ?
C89 C90 C105 C110 120.0(10) . . . . ?
C89 C111 C112 C113 174.1(4) . . . . ?
C89 C111 C116 C115 -174.6(4) . . . . ?
C90 Ru4 C124 O12 27(3) . . . . ?
C90 Ru4 C124 O12A -134(3) . . . . ?
C90 C1F C1G C1H -178.0(12) . . . . ?
C90 C1F C1K C1J -179.4(10) . . . . ?
C90 C89 C111 C112 -41.8(6) . . . . ?
C90 C89 C111 C116 134.1(5) . . . . ?
C90 C91 C92 Ru4 -61.8(3) . . . . ?
C90 C91 C92 C88 5.0(4) . . . . ?
C90 C91 C92 C93 175.3(4) . . . . ?
C90 C91 C99 C1A 137.6(5) . . . . ?
C90 C91 C99 C1E -41.5(10) . . . . ?
C90 C91 C99 C100 -118.4(6) . . . . ?
C90 C91 C99 C104 41.2(8) . . . . ?
C90 C105 C106 C107 -174.2(10) . . . . ?
C90 C105 C110 C109 173.6(10) . . . . ?
C91 Ru4 C124 O12 56(3) . . . . ?
C91 Ru4 C124 O12A -105(3) . . . . ?
C91 C90 C105 C106 89.2(11) . . . . ?
C91 C90 C105 C110 -84.5(13) . . . . ?
C91 C92 C93 C94 -43.8(7) . . . . ?
C91 C92 C93 C94A -138.6(7) . . . . ?
C91 C92 C93 C98 138.8(6) . . . . ?
C91 C92 C93 C98A 45.8(8) . . . . ?
C91 C99 C100 C101 175.4(7) . . . . ?
C91 C99 C104 C103 -172.4(7) . . . . ?
C92 Ru4 C124 O12 94(3) . . . . ?
C92 Ru4 C124 O12A -67(3) . . . . ?
C92 C88 C89 Ru4 -55.7(3) . . . . ?
C92 C88 C89 C90 5.9(4) . . . . ?
C92 C88 C89 C111 175.5(4) . . . . ?
C92 C91 C99 C1A -50.2(7) . . . . ?
C92 C91 C99 C1E 130.7(8) . . . . ?
C92 C91 C99 C100 53.9(7) . . . . ?
C92 C91 C99 C104 -146.5(6) . . . . ?
C92 C93 C94 C95 179.6(7) . . . . ?
C92 C93 C94A C95A 177.7(9) . . . . ?
C92 C93 C98 C97 -179.6(6) . . . . ?
C92 C93 C98A C97A -178.2(8) . . . . ?
C93 C94 C95 C96 -1.7(12) . . . . ?
C93 C94A C95A C96 -2.3(19) . . . . ?
C94 C93 C98 C97 3.0(10) . . . . ?
C94 C95 C96 S8 -176.0(6) . . . . ?
C94 C95 C96 C97 6.3(11) . . . . ?
C94A C93 C98A C97A 6.1(14) . . . . ?
C94A C95A C96 S8 -178.2(9) . . . . ?
C94A C95A C96 C97A 11.9(16) . . . . ?
C95 C96 C97 C98 -6.2(11) . . . . ?
C95A C96 C97A C98A -12.6(15) . . . . ?
C96 S8 O35A Na7 102.1(6) . . . . ?
C96 S8 O36 Na6 115.5(9) . . . . ?
C96 S8 O36 Na7A -97.0(5) . . . . ?
C96 S8 O36A Na5 121.2(2) . . . . ?
C96 S8 O36A Na6 -112.9(7) . . . . ?
C96 C97 C98 C93 1.5(12) . . . . ?
C96 C97A C98A C93 3.6(16) . . . . ?
C98 C93 C94 C95 -2.7(11) . . . . ?
C98A C93 C94A C95A -6.8(16) . . . . ?
C99 C1A C1B C1C 0.2(14) . . . . ?
C99 C91 C92 Ru4 124.7(4) . . . . ?
C99 C91 C92 C88 -168.5(4) . . . . ?
C99 C91 C92 C93 1.8(7) . . . . ?
C99 C100 C101 C102 -10.6(16) . . . . ?
C100 C99 C104 C103 -14.8(12) . . . . ?
C100 C101 C102 C103 4(2) . . . . ?
C101 C102 C103 C104 -1.9(19) . . . . ?
C102 C103 C104 C99 7.2(15) . . . . ?
C104 C99 C100 C101 16.6(12) . . . . ?
C105 C90 C91 Ru4 138.2(9) . . . . ?
C105 C90 C91 C92 -158.5(8) . . . . ?
C105 C90 C91 C99 15.0(10) . . . . ?
C105 C106 C107 C108 1.4(19) . . . . ?
C106 C105 C110 C109 -0.2(18) . . . . ?
C106 C107 C108 C109 -2(2) . . . . ?
C107 C108 C109 C110 2(2) . . . . ?
C108 C109 C110 C105 0(2) . . . . ?
C110 C105 C106 C107 -0.3(18) . . . . ?
C111 C89 C90 Ru4 124.0(4) . . . . ?
C111 C89 C90 C1F 4.2(10) . . . . ?
C111 C89 C90 C91 -172.7(4) . . . . ?
C111 C89 C90 C105 -12.3(9) . . . . ?
C111 C112 C113 C114 0.8(8) . . . . ?
C112 C111 C116 C115 1.4(7) . . . . ?
C112 C113 C114 S7 178.3(4) . . . . ?
C112 C113 C114 C115 0.9(8) . . . . ?
C113 C114 C115 C116 -1.3(8) . . . . ?
C114 S7 O32 Na6 95.2(18) . . . 2_767 ?
C114 S7 O32 Na8 -120.5(9) . . . 1_565 ?
C114 S7 O32A Na6 120(2) . . . 2_767 ?
C114 S7 O32A Na8 -124.7(6) . . . 1_565 ?
C114 S7 O33A Na8 118.6(3) . . . 1_565 ?
C114 C115 C116 C111 0.2(7) . . . . ?
C116 C111 C112 C113 -1.9(7) . . . . ?
C123 Ru4 C124 O12 -74(3) . . . . ?
C123 Ru4 C124 O12A 125(3) . . . . ?
